data_4321914
loop_
_publ_author_name
'Thomas F. F\"assler'
'Uwe Sch\"utz'

_publ_section_title
;
 Conformation Isomerism of Nonagermanide Ions. Crystal Structures of Brown
 and Red [K-([2.2.2]crypt)]6Ge9Ge9.(ethylenediamine)x (x= 0.5, 1.5)
;
_journal_name_full 'Inorganic Chemistry'
_journal_page_first 1866
_journal_page_last 1870
_journal_paper_doi 10.1021/ic981157j
_journal_volume 38
_journal_year 1999
_chemical_formula_moiety 'Ge9 Ge9 [K-(2.2.2-crtpt)]6 (en)0.5'
_chemical_formula_sum 'C109 H218 Ge18 K6 N13 O36'
_chemical_formula_weight 3828.18
_chemical_name_systematic
; 
 ? 
;
_space_group_IT_number 2
_symmetry_cell_setting triclinic
_symmetry_space_group_name_Hall '-P 1'
_symmetry_space_group_name_H-M 'P -1'
_atom_sites_solution_hydrogens geom
_atom_sites_solution_primary direct
_atom_sites_solution_secondary difmap
_audit_creation_method SHELXL-97
_cell_angle_alpha 87.485(9)
_cell_angle_beta 79.168(9)
_cell_angle_gamma 85.415(8)
_cell_formula_units_Z 2
_cell_length_a 14.3970(10)
_cell_length_b 19.765(2)
_cell_length_c 28.898(3)
_cell_measurement_reflns_used 5000
_cell_measurement_temperature 213(2)
_cell_volume 8047.3(13)
_computing_structure_refinement 'SHELXL-97 (Sheldrick, 1997)'
_computing_structure_solution 'SHELXS-97 (Sheldrick, 1990)'
_diffrn_ambient_temperature 213(2)
_diffrn_measured_fraction_theta_full 0.921
_diffrn_measured_fraction_theta_max 0.921
_diffrn_measurement_device_type 'STOE IPDSB0 (image plate detector)'
_diffrn_radiation_monochromator graphite
_diffrn_radiation_source 'fine-focus sealed tube'
_diffrn_radiation_type MoK\a
_diffrn_radiation_wavelength 0.71073
_diffrn_reflns_av_R_equivalents 0.0894
_diffrn_reflns_av_sigmaI/netI 0.1063
_diffrn_reflns_limit_h_max 15
_diffrn_reflns_limit_h_min -15
_diffrn_reflns_limit_k_max 22
_diffrn_reflns_limit_k_min -22
_diffrn_reflns_limit_l_max 32
_diffrn_reflns_limit_l_min -33
_diffrn_reflns_number 43103
_diffrn_reflns_theta_full 24.02
_diffrn_reflns_theta_max 24.02
_diffrn_reflns_theta_min 3.91
_exptl_absorpt_coefficient_mu 3.528
_exptl_absorpt_correction_type 'STOE DECAY 0'
_exptl_crystal_colour deep_brown
_exptl_crystal_density_diffrn 1.580
_exptl_crystal_density_method 'not measured'
_exptl_crystal_F_000 3882
_exptl_crystal_size_max 0.30
_exptl_crystal_size_mid 0.25
_exptl_crystal_size_min 0.25
_refine_diff_density_max 1.100
_refine_diff_density_min -0.928
_refine_diff_density_rms 0.109
_refine_ls_extinction_method none
_refine_ls_goodness_of_fit_ref 1.057
_refine_ls_hydrogen_treatment mixed
_refine_ls_matrix_type full
_refine_ls_number_parameters 1619
_refine_ls_number_reflns 23330
_refine_ls_number_restraints 4
_refine_ls_restrained_S_all 1.058
_refine_ls_R_factor_all 0.1274
_refine_ls_R_factor_gt 0.0745
_refine_ls_shift/su_max 0.280
_refine_ls_shift/su_mean 0.008
_refine_ls_structure_factor_coef Fsqd
_refine_ls_weighting_details 'calc w=1/[\s^2^(Fo^2^)+(0.0674P)^2^+35.4135P] where P=(Fo^2^+2Fc^2^)/3'
_refine_ls_weighting_scheme calc
_refine_ls_wR_factor_gt 0.1715
_refine_ls_wR_factor_ref 0.2053
_reflns_number_gt 14150
_reflns_number_total 23330
_reflns_threshold_expression >2sigma(I)
_cod_data_source_file ic981157j_1.cif
_cod_data_source_block ge9-brown
_cod_database_code 4321914

loop_
_symmetry_equiv_pos_as_xyz
'x, y, z'
'-x, -y, -z'

loop_
_atom_site_label
_atom_site_type_symbol
_atom_site_fract_x
_atom_site_fract_y
_atom_site_fract_z
_atom_site_U_iso_or_equiv
_atom_site_adp_type
_atom_site_occupancy
_atom_site_symmetry_multiplicity
_atom_site_calc_flag
_atom_site_refinement_flags
_atom_site_disorder_assembly
_atom_site_disorder_group
Ge1 Ge 1.00542(10) 0.21709(6) 0.32793(6) 0.0773(4) Uani 1 1 d . . .
Ge2 Ge 0.90482(10) 0.23481(6) 0.43626(5) 0.0653(4) Uani 1 1 d . . .
Ge3 Ge 1.03249(10) 0.30557(7) 0.38651(5) 0.0737(4) Uani 1 1 d . . .
Ge4 Ge 0.86942(9) 0.15259(5) 0.37620(5) 0.0607(3) Uani 1 1 d . . .
Ge5 Ge 0.83418(10) 0.23760(6) 0.30961(5) 0.0656(4) Uani 1 1 d . . .
Ge6 Ge 0.74645(9) 0.25516(6) 0.40525(5) 0.0594(3) Uani 1 1 d . . .
Ge7 Ge 0.94797(10) 0.34509(6) 0.31603(4) 0.0628(3) Uani 1 1 d . . .
Ge8 Ge 0.86020(9) 0.36113(5) 0.40995(4) 0.0589(3) Uani 1 1 d . . .
Ge9 Ge 0.76567(10) 0.35364(6) 0.34248(5) 0.0673(4) Uani 1 1 d . . .
Ge10 Ge 0.38567(11) 0.69421(7) 0.12523(5) 0.0751(4) Uani 1 1 d . . .
Ge11 Ge 0.50665(11) 0.67641(6) 0.18011(5) 0.0698(4) Uani 1 1 d . . .
Ge12 Ge 0.55979(10) 0.67656(6) 0.08216(4) 0.0619(3) Uani 1 1 d . . .
Ge13 Ge 0.44875(9) 0.79801(6) 0.07542(4) 0.0587(3) Uani 1 1 d . . .
Ge14 Ge 0.39565(10) 0.79814(6) 0.17565(5) 0.0694(4) Uani 1 1 d . . .
Ge15 Ge 0.56724(12) 0.79479(7) 0.19367(6) 0.0865(5) Uani 1 1 d . . .
Ge16 Ge 0.67292(11) 0.71081(9) 0.13720(5) 0.0860(5) Uani 1 1 d . . .
Ge17 Ge 0.62978(10) 0.79590(6) 0.07223(6) 0.0762(4) Uani 1 1 d . . .
Ge18 Ge 0.51739(10) 0.87762(6) 0.12916(5) 0.0718(4) Uani 1 1 d . . .
K1 K 0.44226(17) 0.30738(11) 0.17453(8) 0.0524(6) Uani 1 1 d . . .
K2 K 0.36740(18) 0.01947(11) 0.39971(9) 0.0555(6) Uani 1 1 d . . .
K3 K 0.90336(19) 0.35039(11) 0.05727(9) 0.0623(7) Uani 1 1 d . . .
K4 K 0.98255(19) 0.70825(12) 0.32652(9) 0.0623(7) Uani 1 1 d . . .
K5 K -0.00553(17) 0.00834(10) 0.12438(8) 0.0509(6) Uani 1 1 d . . .
K6 K 0.43413(19) 0.54805(11) 0.39524(9) 0.0611(7) Uani 1 1 d . . .
N101 N 0.4266(7) 0.4362(4) 0.1181(4) 0.064(3) Uani 1 1 d . . .
N102 N 0.4616(8) 0.1773(5) 0.2307(4) 0.076(3) Uani 1 1 d . . .
O101 O 0.5628(6) 0.4118(4) 0.1800(3) 0.063(2) Uani 1 1 d . . .
O102 O 0.6022(6) 0.2798(4) 0.2176(3) 0.071(2) Uani 1 1 d . . .
O103 O 0.2679(6) 0.3874(4) 0.1882(3) 0.076(2) Uani 1 1 d . . .
O104 O 0.3021(6) 0.2809(4) 0.2532(3) 0.075(2) Uani 1 1 d . . .
O105 O 0.4615(6) 0.3011(4) 0.0766(3) 0.074(2) Uani 1 1 d . . .
O106 O 0.4411(6) 0.1795(4) 0.1317(3) 0.075(2) Uani 1 1 d . . .
C101 C 0.4775(9) 0.4885(6) 0.1351(5) 0.074(4) Uani 1 1 d . . .
H10A H 0.4389 0.5066 0.1641 0.088 Uiso 1 1 calc R . .
H10B H 0.4850 0.5258 0.1116 0.088 Uiso 1 1 calc R . .
C102 C 0.5716(9) 0.4645(5) 0.1446(4) 0.065(3) Uani 1 1 d . . .
H10C H 0.6118 0.4475 0.1157 0.078 Uiso 1 1 calc R . .
H10D H 0.6017 0.5023 0.1552 0.078 Uiso 1 1 calc R . .
C103 C 0.6521(10) 0.3891(6) 0.1912(5) 0.081(4) Uani 1 1 d . . .
H10E H 0.6834 0.4279 0.1994 0.097 Uiso 1 1 calc R . .
H10F H 0.6924 0.3681 0.1637 0.097 Uiso 1 1 calc R . .
C104 C 0.6402(11) 0.3388(7) 0.2316(5) 0.087(4) Uani 1 1 d . . .
H10G H 0.7016 0.3263 0.2408 0.104 Uiso 1 1 calc R . .
H10H H 0.5971 0.3587 0.2588 0.104 Uiso 1 1 calc R . .
C105 C 0.6004(10) 0.2277(7) 0.2536(6) 0.093(5) Uani 1 1 d . . .
H10I H 0.5611 0.2437 0.2831 0.112 Uiso 1 1 calc R . .
H10J H 0.6647 0.2154 0.2592 0.112 Uiso 1 1 calc R . .
C106 C 0.5597(9) 0.1672(7) 0.2370(6) 0.093(5) Uani 1 1 d . . .
H10K H 0.5990 0.1535 0.2069 0.111 Uiso 1 1 calc R . .
H10L H 0.5646 0.1295 0.2598 0.111 Uiso 1 1 calc R . .
C107 C 0.3276(11) 0.4604(7) 0.1225(5) 0.088(4) Uani 1 1 d . . .
H10M H 0.2983 0.4336 0.1021 0.105 Uiso 1 1 calc R . .
H10N H 0.3242 0.5076 0.1108 0.105 Uiso 1 1 calc R . .
C108 C 0.2701(11) 0.4569(7) 0.1717(6) 0.099(5) Uani 1 1 d . . .
H10O H 0.2984 0.4832 0.1927 0.119 Uiso 1 1 calc R . .
H10P H 0.2054 0.4765 0.1717 0.119 Uiso 1 1 calc R . .
C109 C 0.2149(9) 0.3808(7) 0.2340(5) 0.081(4) Uani 1 1 d . . .
H10Q H 0.1503 0.4012 0.2347 0.097 Uiso 1 1 calc R . .
H10R H 0.2437 0.4052 0.2558 0.097 Uiso 1 1 calc R . .
C110 C 0.2109(10) 0.3089(8) 0.2493(6) 0.093(5) Uani 1 1 d . . .
H11A H 0.1683 0.3051 0.2799 0.111 Uiso 1 1 calc R . .
H11B H 0.1860 0.2837 0.2265 0.111 Uiso 1 1 calc R . .
C111 C 0.2990(10) 0.2138(7) 0.2729(5) 0.086(4) Uani 1 1 d . . .
H11C H 0.2706 0.1853 0.2532 0.103 Uiso 1 1 calc R . .
H11D H 0.2595 0.2144 0.3044 0.103 Uiso 1 1 calc R . .
C112 C 0.3961(9) 0.1851(7) 0.2758(5) 0.083(4) Uani 1 1 d . . .
H11E H 0.4234 0.2144 0.2954 0.100 Uiso 1 1 calc R . .
H11F H 0.3915 0.1404 0.2919 0.100 Uiso 1 1 calc R . .
C113 C 0.4693(11) 0.4224(7) 0.0688(5) 0.088(4) Uani 1 1 d . . .
H11G H 0.5383 0.4164 0.0660 0.106 Uiso 1 1 calc R . .
H11H H 0.4549 0.4619 0.0490 0.106 Uiso 1 1 calc R . .
C114 C 0.4351(12) 0.3602(8) 0.0504(5) 0.094(5) Uani 1 1 d . . .
H11I H 0.3660 0.3653 0.0533 0.113 Uiso 1 1 calc R . .
H11J H 0.4632 0.3554 0.0170 0.113 Uiso 1 1 calc R . .
C115 C 0.4266(10) 0.2430(8) 0.0616(5) 0.083(4) Uani 1 1 d . . .
H11K H 0.4421 0.2415 0.0271 0.099 Uiso 1 1 calc R . .
H11L H 0.3574 0.2452 0.0711 0.099 Uiso 1 1 calc R . .
C116 C 0.4685(10) 0.1810(7) 0.0822(5) 0.086(4) Uani 1 1 d . . .
H11M H 0.4475 0.1409 0.0695 0.104 Uiso 1 1 calc R . .
H11N H 0.5378 0.1797 0.0737 0.104 Uiso 1 1 calc R . .
C117 C 0.4798(11) 0.1208(6) 0.1532(6) 0.091(5) Uani 1 1 d . . .
H11O H 0.5490 0.1215 0.1482 0.109 Uiso 1 1 calc R . .
H11P H 0.4645 0.0801 0.1389 0.109 Uiso 1 1 calc R . .
C118 C 0.4394(12) 0.1191(7) 0.2055(6) 0.102(5) Uani 1 1 d . . .
H11Q H 0.3704 0.1181 0.2099 0.123 Uiso 1 1 calc R . .
H11R H 0.4642 0.0771 0.2196 0.123 Uiso 1 1 calc R . .
N201 N 0.1675(7) 0.0688(4) 0.4367(4) 0.066(3) Uani 1 1 d . . .
N202 N 0.5731(7) -0.0288(4) 0.3634(3) 0.061(2) Uani 1 1 d . . .
O201 O 0.2277(6) 0.0011(4) 0.3459(3) 0.073(2) Uani 1 1 d . . .
O202 O 0.4220(6) -0.0231(4) 0.3056(3) 0.067(2) Uani 1 1 d . . .
O203 O 0.2709(6) -0.0347(3) 0.4871(3) 0.062(2) Uani 1 1 d . . .
O204 O 0.4509(6) -0.0954(4) 0.4429(3) 0.068(2) Uani 1 1 d . . .
O205 O 0.3252(6) 0.1589(4) 0.4218(3) 0.067(2) Uani 1 1 d . . .
O206 O 0.5162(5) 0.1049(3) 0.4009(3) 0.062(2) Uani 1 1 d . . .
C201 C 0.1593(9) 0.1438(6) 0.4331(6) 0.080(4) Uani 1 1 d . . .
H20A H 0.0980 0.1603 0.4514 0.096 Uiso 1 1 calc R . .
H20B H 0.1598 0.1578 0.4001 0.096 Uiso 1 1 calc R . .
C202 C 0.2354(9) 0.1773(6) 0.4498(6) 0.085(4) Uani 1 1 d . . .
H20C H 0.2226 0.2267 0.4481 0.102 Uiso 1 1 calc R . .
H20D H 0.2360 0.1637 0.4828 0.102 Uiso 1 1 calc R . .
C203 C 0.3977(9) 0.1859(6) 0.4390(5) 0.072(4) Uani 1 1 d . . .
H20E H 0.4049 0.1633 0.4692 0.087 Uiso 1 1 calc R . .
H20F H 0.3822 0.2345 0.4444 0.087 Uiso 1 1 calc R . .
C204 C 0.4890(9) 0.1759(5) 0.4039(5) 0.066(3) Uani 1 1 d . . .
H20G H 0.4801 0.1947 0.3729 0.080 Uiso 1 1 calc R . .
H20H H 0.5388 0.1996 0.4139 0.080 Uiso 1 1 calc R . .
C205 C 0.6053(9) 0.0925(5) 0.3699(5) 0.074(4) Uani 1 1 d . . .
H20I H 0.6517 0.1219 0.3775 0.088 Uiso 1 1 calc R . .
H20J H 0.5980 0.1025 0.3372 0.088 Uiso 1 1 calc R . .
C206 C 0.6385(8) 0.0197(6) 0.3757(5) 0.071(3) Uani 1 1 d . . .
H20K H 0.6457 0.0108 0.4086 0.085 Uiso 1 1 calc R . .
H20L H 0.7011 0.0114 0.3558 0.085 Uiso 1 1 calc R . .
C207 C 0.1412(9) 0.0464(6) 0.4855(5) 0.081(4) Uani 1 1 d . . .
H20M H 0.0722 0.0529 0.4949 0.097 Uiso 1 1 calc R . .
H20N H 0.1692 0.0753 0.5051 0.097 Uiso 1 1 calc R . .
C208 C 0.1717(9) -0.0272(5) 0.4959(5) 0.069(3) Uani 1 1 d . . .
H20O H 0.1469 -0.0395 0.5289 0.083 Uiso 1 1 calc R . .
H20P H 0.1466 -0.0571 0.4758 0.083 Uiso 1 1 calc R . .
C209 C 0.3020(10) -0.1038(6) 0.4943(5) 0.078(4) Uani 1 1 d . . .
H20Q H 0.2838 -0.1318 0.4708 0.093 Uiso 1 1 calc R . .
H20R H 0.2718 -0.1200 0.5257 0.093 Uiso 1 1 calc R . .
C210 C 0.4063(10) -0.1102(6) 0.4904(4) 0.077(4) Uani 1 1 d . . .
H21A H 0.4250 -0.0787 0.5116 0.092 Uiso 1 1 calc R . .
H21B H 0.4268 -0.1565 0.4997 0.092 Uiso 1 1 calc R . .
C211 C 0.5510(9) -0.1017(6) 0.4360(5) 0.073(4) Uani 1 1 d . . .
H21C H 0.5719 -0.1454 0.4495 0.087 Uiso 1 1 calc R . .
H21D H 0.5730 -0.0655 0.4525 0.087 Uiso 1 1 calc R . .
C212 C 0.5938(10) -0.0973(6) 0.3848(5) 0.080(4) Uani 1 1 d . . .
H21E H 0.5687 -0.1318 0.3681 0.096 Uiso 1 1 calc R . .
H21F H 0.6626 -0.1070 0.3808 0.096 Uiso 1 1 calc R . .
C213 C 0.1430(11) 0.0444(7) 0.3561(6) 0.088(4) Uani 1 1 d . . .
H21G H 0.0954 0.0297 0.3393 0.105 Uiso 1 1 calc R . .
H21H H 0.1560 0.0912 0.3459 0.105 Uiso 1 1 calc R . .
C214 C 0.1069(10) 0.0410(7) 0.4076(6) 0.089(4) Uani 1 1 d . . .
H21I H 0.0443 0.0657 0.4141 0.107 Uiso 1 1 calc R . .
H21J H 0.0986 -0.0065 0.4173 0.107 Uiso 1 1 calc R . .
C215 C 0.2600(12) -0.0028(8) 0.2960(6) 0.096(5) Uani 1 1 d . . .
H21K H 0.2737 0.0424 0.2823 0.115 Uiso 1 1 calc R . .
H21L H 0.2110 -0.0200 0.2812 0.115 Uiso 1 1 calc R . .
C216 C 0.3480(11) -0.0498(7) 0.2875(5) 0.086(4) Uani 1 1 d . . .
H21M H 0.3345 -0.0941 0.3028 0.103 Uiso 1 1 calc R . .
H21N H 0.3682 -0.0564 0.2536 0.103 Uiso 1 1 calc R . .
C217 C 0.5079(11) -0.0645(7) 0.2954(5) 0.085(4) Uani 1 1 d . . .
H21O H 0.5255 -0.0703 0.2613 0.102 Uiso 1 1 calc R . .
H21P H 0.4989 -0.1095 0.3105 0.102 Uiso 1 1 calc R . .
C218 C 0.5851(9) -0.0336(6) 0.3125(5) 0.074(4) Uani 1 1 d . . .
H21Q H 0.6449 -0.0603 0.3013 0.089 Uiso 1 1 calc R . .
H21R H 0.5909 0.0122 0.2983 0.089 Uiso 1 1 calc R . .
N301 N 0.8137(12) 0.3480(8) -0.0241(5) 0.118(5) Uani 1 1 d . . .
N302 N 0.9913(11) 0.3513(8) 0.1424(8) 0.124(6) Uani 1 1 d . . .
O301 O 0.7749(9) 0.4592(4) 0.0410(4) 0.111(4) Uani 1 1 d . . .
O302 O 0.9041(9) 0.4753(5) 0.1008(5) 0.117(4) Uani 1 1 d . . .
O303 O 0.7850(7) 0.2447(4) 0.0527(4) 0.082(3) Uani 1 1 d . . .
O304 O 0.8398(7) 0.2697(4) 0.1366(3) 0.086(3) Uani 1 1 d . . .
O305 O 1.0208(11) 0.3399(5) -0.0313(5) 0.138(6) Uani 1 1 d . . .
O306 O 1.0967(8) 0.3064(5) 0.0495(6) 0.125(5) Uani 1 1 d . . .
C301 C 0.7289(19) 0.3952(11) -0.0179(7) 0.192(14) Uani 1 1 d . . .
H30A H 0.6793 0.3757 0.0057 0.230 Uiso 1 1 calc R . .
H30B H 0.7056 0.4002 -0.0478 0.230 Uiso 1 1 calc R . .
C302 C 0.7452(18) 0.4633(12) -0.0028(7) 0.176(12) Uani 1 1 d . . .
H30C H 0.7936 0.4837 -0.0266 0.211 Uiso 1 1 calc R . .
H30D H 0.6864 0.4927 -0.0004 0.211 Uiso 1 1 calc R . .
C303 C 0.7980(16) 0.5233(7) 0.0549(8) 0.129(7) Uani 1 1 d . . .
H30E H 0.7441 0.5567 0.0542 0.155 Uiso 1 1 calc R . .
H30F H 0.8523 0.5388 0.0323 0.155 Uiso 1 1 calc R . .
C304 C 0.8203(13) 0.5196(6) 0.1003(8) 0.113(6) Uani 1 1 d . . .
H30G H 0.8306 0.5650 0.1097 0.136 Uiso 1 1 calc R . .
H30H H 0.7672 0.5024 0.1229 0.136 Uiso 1 1 calc R . .
C305 C 0.9293(15) 0.4734(9) 0.1457(10) 0.157(10) Uani 1 1 d . . .
H30I H 0.8738 0.4630 0.1695 0.189 Uiso 1 1 calc R . .
H30J H 0.9472 0.5184 0.1520 0.189 Uiso 1 1 calc R . .
C306 C 1.0099(16) 0.4217(10) 0.1505(10) 0.181(12) Uani 1 1 d . . .
H30K H 1.0664 0.4339 0.1279 0.218 Uiso 1 1 calc R . .
H30L H 1.0241 0.4239 0.1822 0.218 Uiso 1 1 calc R . .
C307 C 0.7858(16) 0.2804(12) -0.0280(8) 0.138(8) Uani 1 1 d . . .
H30M H 0.8430 0.2509 -0.0388 0.165 Uiso 1 1 calc R . .
H30N H 0.7468 0.2816 -0.0525 0.165 Uiso 1 1 calc R . .
C308 C 0.7320(14) 0.2491(10) 0.0159(8) 0.122(7) Uani 1 1 d . . .
H30O H 0.6723 0.2764 0.0260 0.147 Uiso 1 1 calc R . .
H30P H 0.7166 0.2035 0.0093 0.147 Uiso 1 1 calc R . .
C309 C 0.7355(13) 0.2224(8) 0.0953(7) 0.112(6) Uani 1 1 d . . .
H30Q H 0.7060 0.1807 0.0909 0.135 Uiso 1 1 calc R . .
H30R H 0.6850 0.2568 0.1074 0.135 Uiso 1 1 calc R . .
C310 C 0.7984(15) 0.2091(7) 0.1294(6) 0.110(6) Uani 1 1 d . . .
H31A H 0.7623 0.1925 0.1594 0.132 Uiso 1 1 calc R . .
H31B H 0.8483 0.1740 0.1178 0.132 Uiso 1 1 calc R . .
C311 C 0.8922(17) 0.2607(11) 0.1726(7) 0.140(8) Uani 1 1 d . . .
H31C H 0.9456 0.2271 0.1634 0.168 Uiso 1 1 calc R . .
H31D H 0.8521 0.2434 0.2012 0.168 Uiso 1 1 calc R . .
C312 C 0.927(2) 0.3231(13) 0.1822(9) 0.152(10) Uani 1 1 d . . .
H31E H 0.9599 0.3157 0.2089 0.183 Uiso 1 1 calc R . .
H31F H 0.8730 0.3562 0.1915 0.183 Uiso 1 1 calc R . .
C313 C 0.885(2) 0.3665(12) -0.0663(6) 0.201(15) Uani 1 1 d . . .
H31G H 0.8924 0.4153 -0.0661 0.241 Uiso 1 1 calc R . .
H31H H 0.8596 0.3580 -0.0946 0.241 Uiso 1 1 calc R . .
C314 C 0.982(2) 0.3282(12) -0.0696(7) 0.180(13) Uani 1 1 d . . .
H31I H 0.9757 0.2794 -0.0714 0.216 Uiso 1 1 calc R . .
H31J H 1.0240 0.3429 -0.0984 0.216 Uiso 1 1 calc R . .
C315 C 1.109(2) 0.3002(11) -0.0313(10) 0.172(17) Uani 1 1 d . . .
H31K H 1.1522 0.3082 -0.0613 0.206 Uiso 1 1 calc R . .
H31L H 1.0976 0.2519 -0.0288 0.206 Uiso 1 1 calc R . .
C316 C 1.155(2) 0.3168(13) 0.0074(15) 0.22(2) Uani 1 1 d . . .
H31M H 1.2144 0.2883 0.0063 0.264 Uiso 1 1 calc R . .
H31N H 1.1706 0.3644 0.0041 0.264 Uiso 1 1 calc R . .
C317 C 1.1400(18) 0.3223(13) 0.0881(15) 0.195(18) Uani 1 1 d . . .
H31O H 1.1533 0.3703 0.0852 0.234 Uiso 1 1 calc R . .
H31P H 1.2007 0.2954 0.0859 0.234 Uiso 1 1 calc R . .
C318 C 1.0825(19) 0.3096(12) 0.1340(11) 0.165(12) Uani 1 1 d . . .
H31Q H 1.0697 0.2615 0.1371 0.198 Uiso 1 1 calc R . .
H31R H 1.1186 0.3188 0.1584 0.198 Uiso 1 1 calc R . .
N401 N 1.0389(10) 0.8195(6) 0.3830(5) 0.100(4) Uani 1 1 d . . .
N402 N 0.9198(10) 0.6033(6) 0.2688(5) 0.095(4) Uani 1 1 d . . .
O401 O 0.8865(7) 0.8446(4) 0.3282(3) 0.087(3) Uani 1 1 d . . .
O402 O 0.8518(7) 0.7467(5) 0.2649(3) 0.088(3) Uani 1 1 d . . .
O403 O 0.9732(7) 0.6878(5) 0.4243(3) 0.094(3) Uani 1 1 d . . .
O404 O 0.8927(7) 0.5962(4) 0.3740(4) 0.099(3) Uani 1 1 d . . .
O405 O 1.1685(8) 0.7492(6) 0.3061(5) 0.106(3) Uani 1 1 d . . .
O406 O 1.1227(9) 0.6371(6) 0.2620(5) 0.123(4) Uani 1 1 d . . .
C401 C 0.9689(13) 0.8769(7) 0.3858(6) 0.099(5) Uani 1 1 d . . .
H40A H 0.9952 0.9161 0.3969 0.118 Uiso 1 1 calc R . .
H40B H 0.9129 0.8660 0.4091 0.118 Uiso 1 1 calc R . .
C402 C 0.9383(12) 0.8965(7) 0.3391(6) 0.101(5) Uani 1 1 d . . .
H40C H 0.8991 0.9395 0.3418 0.121 Uiso 1 1 calc R . .
H40D H 0.9940 0.9020 0.3143 0.121 Uiso 1 1 calc R . .
C403 C 0.8509(10) 0.8603(6) 0.2865(5) 0.079(4) Uani 1 1 d . . .
H40E H 0.9035 0.8650 0.2599 0.094 Uiso 1 1 calc R . .
H40F H 0.8120 0.9035 0.2896 0.094 Uiso 1 1 calc R . .
C404 C 0.7915(11) 0.8041(6) 0.2777(5) 0.086(4) Uani 1 1 d . . .
H40G H 0.7455 0.7941 0.3062 0.104 Uiso 1 1 calc R . .
H40H H 0.7567 0.8180 0.2524 0.104 Uiso 1 1 calc R . .
C405 C 0.8012(11) 0.6927(7) 0.2545(6) 0.093(5) Uani 1 1 d . . .
H40I H 0.7619 0.7085 0.2314 0.112 Uiso 1 1 calc R . .
H40J H 0.7592 0.6777 0.2832 0.112 Uiso 1 1 calc R . .
C406 C 0.8664(16) 0.6356(9) 0.2356(7) 0.137(8) Uani 1 1 d . . .
H40K H 0.8299 0.6018 0.2247 0.165 Uiso 1 1 calc R . .
H40L H 0.9108 0.6520 0.2082 0.165 Uiso 1 1 calc R . .
C407 C 1.0427(15) 0.7920(9) 0.4315(6) 0.121(6) Uani 1 1 d . . .
H40M H 1.0392 0.8300 0.4526 0.145 Uiso 1 1 calc R . .
H40N H 1.1038 0.7662 0.4311 0.145 Uiso 1 1 calc R . .
C408 C 0.9648(13) 0.7472(9) 0.4506(6) 0.106(5) Uani 1 1 d . . .
H40O H 0.9671 0.7347 0.4835 0.127 Uiso 1 1 calc R . .
H40P H 0.9035 0.7720 0.4495 0.127 Uiso 1 1 calc R . .
C409 C 0.9126(13) 0.6390(9) 0.4462(6) 0.113(6) Uani 1 1 d . . .
H40Q H 0.8469 0.6587 0.4515 0.136 Uiso 1 1 calc R . .
H40R H 0.9286 0.6255 0.4770 0.136 Uiso 1 1 calc R . .
C410 C 0.9215(13) 0.5777(9) 0.4162(6) 0.116(7) Uani 1 1 d . . .
H41A H 0.9875 0.5587 0.4101 0.140 Uiso 1 1 calc R . .
H41B H 0.8819 0.5428 0.4329 0.140 Uiso 1 1 calc R . .
C411 C 0.9007(15) 0.5387(7) 0.3444(8) 0.129(7) Uani 1 1 d . . .
H41C H 0.8653 0.5022 0.3617 0.155 Uiso 1 1 calc R . .
H41D H 0.9674 0.5218 0.3361 0.155 Uiso 1 1 calc R . .
C412 C 0.8630(14) 0.5569(8) 0.3003(7) 0.118(6) Uani 1 1 d . . .
H41E H 0.8600 0.5153 0.2836 0.141 Uiso 1 1 calc R . .
H41F H 0.7982 0.5777 0.3088 0.141 Uiso 1 1 calc R . .
C413 C 1.1316(15) 0.8406(9) 0.3585(8) 0.126(7) Uani 1 1 d . . .
H41G H 1.1575 0.8685 0.3795 0.151 Uiso 1 1 calc R . .
H41H H 1.1223 0.8690 0.3308 0.151 Uiso 1 1 calc R . .
C414 C 1.2019(13) 0.7832(10) 0.3429(8) 0.129(7) Uani 1 1 d . . .
H41I H 1.2643 0.8000 0.3307 0.155 Uiso 1 1 calc R . .
H41J H 1.2075 0.7515 0.3694 0.155 Uiso 1 1 calc R . .
C415 C 1.2377(15) 0.7008(13) 0.2866(9) 0.142(8) Uani 1 1 d . . .
H41K H 1.2454 0.6639 0.3097 0.171 Uiso 1 1 calc R . .
H41L H 1.2986 0.7211 0.2770 0.171 Uiso 1 1 calc R . .
C416 C 1.2069(15) 0.6746(12) 0.2454(8) 0.146(8) Uani 1 1 d . . .
H41M H 1.1920 0.7124 0.2242 0.175 Uiso 1 1 calc R . .
H41N H 1.2577 0.6446 0.2279 0.175 Uiso 1 1 calc R . .
C417 C 1.0863(19) 0.6107(13) 0.2239(8) 0.156(9) Uani 1 1 d . . .
H41O H 1.1372 0.5853 0.2028 0.188 Uiso 1 1 calc R . .
H41P H 1.0600 0.6479 0.2056 0.188 Uiso 1 1 calc R . .
C418 C 1.0088(19) 0.5637(11) 0.2455(9) 0.164(10) Uani 1 1 d . . .
H41Q H 0.9941 0.5363 0.2208 0.196 Uiso 1 1 calc R . .
H41R H 1.0323 0.5328 0.2689 0.196 Uiso 1 1 calc R . .
N501 N 0.1847(7) 0.0628(4) 0.1161(4) 0.063(3) Uani 1 1 d . . .
N502 N -0.1982(7) -0.0420(4) 0.1321(3) 0.060(2) Uani 1 1 d . . .
O501 O 0.0682(5) 0.0903(3) 0.0425(3) 0.061(2) Uani 1 1 d . . .
O502 O -0.1212(6) 0.0589(4) 0.0587(3) 0.063(2) Uani 1 1 d . . .
O503 O 0.1505(6) -0.0815(4) 0.1318(3) 0.074(2) Uani 1 1 d . . .
O504 O -0.0227(6) -0.1352(4) 0.1226(3) 0.072(2) Uani 1 1 d . . .
O505 O 0.0305(6) 0.0873(4) 0.1962(3) 0.069(2) Uani 1 1 d . . .
O506 O -0.1379(6) 0.0193(3) 0.2112(3) 0.063(2) Uani 1 1 d . . .
C501 C 0.2202(9) 0.0851(6) 0.0676(5) 0.073(4) Uani 1 1 d . . .
H50A H 0.2415 0.0451 0.0484 0.088 Uiso 1 1 calc R . .
H50B H 0.2752 0.1116 0.0669 0.088 Uiso 1 1 calc R . .
C502 C 0.1453(9) 0.1281(6) 0.0459(5) 0.071(3) Uani 1 1 d . . .
H50C H 0.1226 0.1676 0.0654 0.085 Uiso 1 1 calc R . .
H50D H 0.1739 0.1448 0.0144 0.085 Uiso 1 1 calc R . .
C503 C -0.0002(9) 0.1291(6) 0.0218(5) 0.074(4) Uani 1 1 d . . .
H50E H 0.0299 0.1488 -0.0084 0.089 Uiso 1 1 calc R . .
H50F H -0.0285 0.1664 0.0424 0.089 Uiso 1 1 calc R . .
C504 C -0.0753(8) 0.0858(6) 0.0144(4) 0.064(3) Uani 1 1 d . . .
H50G H -0.1218 0.1127 -0.0009 0.077 Uiso 1 1 calc R . .
H50H H -0.0472 0.0486 -0.0062 0.077 Uiso 1 1 calc R . .
C505 C -0.1940(9) 0.0154(7) 0.0526(5) 0.078(4) Uani 1 1 d . . .
H50I H -0.1651 -0.0263 0.0372 0.094 Uiso 1 1 calc R . .
H50J H -0.2359 0.0387 0.0329 0.094 Uiso 1 1 calc R . .
C506 C -0.2496(10) -0.0012(7) 0.1008(5) 0.082(4) Uani 1 1 d . . .
H50K H -0.2739 0.0416 0.1161 0.098 Uiso 1 1 calc R . .
H50L H -0.3045 -0.0252 0.0968 0.098 Uiso 1 1 calc R . .
C507 C 0.2524(9) 0.0075(6) 0.1294(5) 0.080(4) Uani 1 1 d . . .
H50M H 0.2421 0.0022 0.1638 0.096 Uiso 1 1 calc R . .
H50N H 0.3174 0.0204 0.1185 0.096 Uiso 1 1 calc R . .
C508 C 0.2415(10) -0.0593(6) 0.1088(6) 0.093(5) Uani 1 1 d . . .
H50O H 0.2441 -0.0539 0.0748 0.112 Uiso 1 1 calc R . .
H50P H 0.2926 -0.0927 0.1145 0.112 Uiso 1 1 calc R . .
C509 C 0.1416(10) -0.1513(5) 0.1225(5) 0.084(4) Uani 1 1 d . . .
H50Q H 0.1902 -0.1803 0.1350 0.101 Uiso 1 1 calc R . .
H50R H 0.1514 -0.1573 0.0884 0.101 Uiso 1 1 calc R . .
C510 C 0.0468(10) -0.1715(6) 0.1448(5) 0.079(4) Uani 1 1 d . . .
H51A H 0.0437 -0.2204 0.1417 0.095 Uiso 1 1 calc R . .
H51B H 0.0347 -0.1617 0.1784 0.095 Uiso 1 1 calc R . .
C511 C -0.1168(10) -0.1560(6) 0.1407(5) 0.082(4) Uani 1 1 d . . .
H51C H -0.1321 -0.1511 0.1749 0.098 Uiso 1 1 calc R . .
H51D H -0.1201 -0.2038 0.1339 0.098 Uiso 1 1 calc R . .
C512 C -0.1860(11) -0.1126(6) 0.1178(6) 0.087(4) Uani 1 1 d . . .
H51E H -0.1649 -0.1135 0.0835 0.104 Uiso 1 1 calc R . .
H51F H -0.2477 -0.1322 0.1252 0.104 Uiso 1 1 calc R . .
C513 C 0.1761(10) 0.1187(6) 0.1484(5) 0.082(4) Uani 1 1 d . . .
H51G H 0.1423 0.1580 0.1356 0.098 Uiso 1 1 calc R . .
H51H H 0.2399 0.1315 0.1500 0.098 Uiso 1 1 calc R . .
C514 C 0.1254(12) 0.1030(8) 0.1974(5) 0.095(5) Uani 1 1 d . . .
H51I H 0.1590 0.0644 0.2110 0.114 Uiso 1 1 calc R . .
H51J H 0.1241 0.1423 0.2172 0.114 Uiso 1 1 calc R . .
C515 C -0.0171(12) 0.0674(7) 0.2422(4) 0.083(4) Uani 1 1 d . . .
H51K H -0.0049 0.0984 0.2656 0.100 Uiso 1 1 calc R . .
H51L H 0.0066 0.0214 0.2504 0.100 Uiso 1 1 calc R . .
C516 C -0.1208(11) 0.0692(6) 0.2423(4) 0.079(4) Uani 1 1 d . . .
H51M H -0.1551 0.0597 0.2743 0.095 Uiso 1 1 calc R . .
H51N H -0.1436 0.1144 0.2320 0.095 Uiso 1 1 calc R . .
C517 C -0.2316(10) 0.0256(5) 0.2046(4) 0.069(3) Uani 1 1 d . . .
H51O H -0.2418 0.0661 0.1848 0.082 Uiso 1 1 calc R . .
H51P H -0.2743 0.0309 0.2351 0.082 Uiso 1 1 calc R . .
C518 C -0.2535(9) -0.0371(6) 0.1810(5) 0.072(4) Uani 1 1 d . . .
H51Q H -0.2382 -0.0778 0.1995 0.087 Uiso 1 1 calc R . .
H51R H -0.3214 -0.0350 0.1801 0.087 Uiso 1 1 calc R . .
N601 N 0.3687(9) 0.4125(5) 0.3837(4) 0.085(3) Uani 1 1 d . . .
N602 N 0.5017(8) 0.6877(5) 0.3964(4) 0.077(3) Uani 1 1 d . . .
O601 O 0.2488(7) 0.5164(4) 0.4389(3) 0.088(3) Uani 1 1 d . . .
O602 O 0.3015(7) 0.6532(4) 0.4261(3) 0.084(3) Uani 1 1 d . . .
O63A O 0.4672(15) 0.4898(9) 0.3062(7) 0.077(5) Uiso 0.50 1 d P . .
O63B O 0.4157(14) 0.5081(8) 0.3079(6) 0.063(4) Uiso 0.50 1 d P . .
O604 O 0.5748(7) 0.5926(4) 0.3204(3) 0.089(3) Uani 1 1 d D . .
O605 O 0.5295(8) 0.4405(5) 0.4253(4) 0.098(3) Uani 1 1 d . . .
O606 O 0.5839(6) 0.5678(5) 0.4445(3) 0.081(3) Uani 1 1 d . . .
C601 C 0.2864(12) 0.4001(7) 0.4190(6) 0.103(5) Uani 1 1 d . . .
H60A H 0.3069 0.3892 0.4491 0.124 Uiso 1 1 calc R . .
H60B H 0.2581 0.3601 0.4103 0.124 Uiso 1 1 calc R . .
C602 C 0.2130(10) 0.4570(7) 0.4258(6) 0.093(5) Uani 1 1 d . . .
H60C H 0.1888 0.4662 0.3964 0.111 Uiso 1 1 calc R . .
H60D H 0.1601 0.4441 0.4503 0.111 Uiso 1 1 calc R . .
C603 C 0.1857(10) 0.5742(7) 0.4460(6) 0.088(4) Uani 1 1 d . . .
H60E H 0.1306 0.5634 0.4698 0.105 Uiso 1 1 calc R . .
H60F H 0.1633 0.5867 0.4165 0.105 Uiso 1 1 calc R . .
C604 C 0.2268(11) 0.6314(7) 0.4608(6) 0.091(4) Uani 1 1 d . . .
H60G H 0.1779 0.6688 0.4678 0.109 Uiso 1 1 calc R . .
H60H H 0.2508 0.6189 0.4899 0.109 Uiso 1 1 calc R . .
C605 C 0.3392(11) 0.7109(6) 0.4417(6) 0.089(4) Uani 1 1 d . . .
H60I H 0.3637 0.6991 0.4707 0.107 Uiso 1 1 calc R . .
H60J H 0.2894 0.7478 0.4484 0.107 Uiso 1 1 calc R . .
C606 C 0.4181(12) 0.7334(6) 0.4035(6) 0.099(5) Uani 1 1 d . . .
H60K H 0.3943 0.7390 0.3738 0.118 Uiso 1 1 calc R . .
H60L H 0.4354 0.7779 0.4113 0.118 Uiso 1 1 calc R . .
C67A C 0.3291(19) 0.4155(11) 0.3356(8) 0.055(6) Uiso 0.50 1 d P . .
H67A H 0.3437 0.3713 0.3208 0.066 Uiso 0.50 1 calc PR . .
H67B H 0.2600 0.4239 0.3428 0.066 Uiso 0.50 1 calc PR . .
C67B C 0.380(3) 0.3988(19) 0.3382(14) 0.115(12) Uiso 0.50 1 d P . .
H67C H 0.3158 0.3940 0.3325 0.138 Uiso 0.50 1 calc PR . .
H67D H 0.4125 0.3533 0.3354 0.138 Uiso 0.50 1 calc PR . .
C68A C 0.371(3) 0.471(2) 0.3003(15) 0.134(14) Uiso 0.50 1 d P . .
H68A H 0.3753 0.4551 0.2683 0.160 Uiso 0.50 1 calc PR . .
H68B H 0.3269 0.5117 0.3039 0.160 Uiso 0.50 1 calc PR . .
C68B C 0.4243(19) 0.4362(12) 0.2994(8) 0.063(6) Uiso 0.50 1 d P . .
H68C H 0.3959 0.4282 0.2720 0.076 Uiso 0.50 1 calc PR . .
H68D H 0.4916 0.4206 0.2919 0.076 Uiso 0.50 1 calc PR . .
C69A C 0.505(2) 0.5225(19) 0.2675(14) 0.093(13) Uiso 0.50 1 d PD . .
H69A H 0.4610 0.5594 0.2590 0.112 Uiso 0.50 1 calc PR . .
H69B H 0.5234 0.4918 0.2411 0.112 Uiso 0.50 1 calc PR . .
C69B C 0.4860(17) 0.5429(17) 0.2708(11) 0.065(9) Uiso 0.50 1 d PD . .
H69C H 0.4589 0.5890 0.2653 0.078 Uiso 0.50 1 calc PR . .
H69D H 0.4920 0.5188 0.2413 0.078 Uiso 0.50 1 calc PR . .
C610 C 0.5864(12) 0.5483(8) 0.2810(5) 0.117(6) Uani 1 1 d D . .
C611 C 0.5413(13) 0.6603(7) 0.3113(5) 0.097(5) Uani 1 1 d . . .
H61C H 0.4732 0.6627 0.3110 0.117 Uiso 1 1 calc R . .
H61D H 0.5743 0.6767 0.2805 0.117 Uiso 1 1 calc R . .
C612 C 0.5604(13) 0.7030(7) 0.3497(6) 0.106(5) Uani 1 1 d . . .
H61E H 0.6275 0.6957 0.3520 0.127 Uiso 1 1 calc R . .
H61F H 0.5480 0.7510 0.3413 0.127 Uiso 1 1 calc R . .
C613 C 0.4506(15) 0.3667(8) 0.3862(7) 0.122(6) Uani 1 1 d . . .
H61G H 0.4987 0.3741 0.3579 0.147 Uiso 1 1 calc R . .
H61H H 0.4325 0.3200 0.3858 0.147 Uiso 1 1 calc R . .
C614 C 0.4928(12) 0.3739(7) 0.4278(7) 0.107(6) Uani 1 1 d . . .
H61I H 0.4449 0.3691 0.4564 0.128 Uiso 1 1 calc R . .
H61J H 0.5442 0.3386 0.4287 0.128 Uiso 1 1 calc R . .
C615 C 0.5957(11) 0.4477(8) 0.4535(6) 0.100(5) Uani 1 1 d . . .
H61K H 0.6408 0.4076 0.4511 0.120 Uiso 1 1 calc R . .
H61L H 0.5636 0.4509 0.4865 0.120 Uiso 1 1 calc R . .
C616 C 0.6476(11) 0.5091(8) 0.4393(6) 0.104(5) Uani 1 1 d . . .
H61M H 0.6957 0.5124 0.4589 0.125 Uiso 1 1 calc R . .
H61N H 0.6800 0.5060 0.4064 0.125 Uiso 1 1 calc R . .
C617 C 0.6288(11) 0.6275(8) 0.4340(6) 0.093(4) Uani 1 1 d . . .
H61O H 0.6715 0.6235 0.4034 0.111 Uiso 1 1 calc R . .
H61P H 0.6675 0.6336 0.4578 0.111 Uiso 1 1 calc R . .
C618 C 0.5626(5) 0.6888(4) 0.4322(3) 0.085(4) Uani 1 1 d . . .
H61Q H 0.5218 0.6939 0.4633 0.102 Uiso 1 1 calc R . .
H61R H 0.5997 0.7288 0.4259 0.102 Uiso 1 1 calc R . .
N1 N 0.4044(5) 0.9537(4) -0.0055(3) 0.131(5) Uiso 1 1 d R . .
H1A H 0.4393 0.9205 -0.0202 0.157 Uiso 1 1 calc R . .
H1B H 0.3430 0.9528 0.0006 0.157 Uiso 1 1 calc R . .
C1 C 0.4444(5) 1.0051(4) 0.0075(3) 0.093(4) Uiso 1 1 d RD . .
H1C H 0.4274 1.0091 0.0418 0.111 Uiso 1 1 calc R . .
H1D H 0.4213 1.0472 -0.0071 0.111 Uiso 1 1 calc R . .

loop_
_atom_site_aniso_label
_atom_site_aniso_U_11
_atom_site_aniso_U_22
_atom_site_aniso_U_33
_atom_site_aniso_U_23
_atom_site_aniso_U_13
_atom_site_aniso_U_12
Ge1 0.0563(9) 0.0493(7) 0.1224(13) -0.0022(7) -0.0045(8) -0.0086(6)
Ge2 0.0694(9) 0.0527(7) 0.0763(9) 0.0072(6) -0.0209(7) -0.0073(6)
Ge3 0.0610(10) 0.0806(9) 0.0828(10) 0.0007(7) -0.0164(7) -0.0193(7)
Ge4 0.0682(9) 0.0439(6) 0.0668(8) 0.0016(5) -0.0042(6) -0.0072(5)
Ge5 0.0809(10) 0.0577(7) 0.0632(8) -0.0054(6) -0.0257(7) -0.0038(6)
Ge6 0.0509(8) 0.0499(6) 0.0743(8) 0.0022(6) -0.0043(6) -0.0049(5)
Ge7 0.0714(9) 0.0506(6) 0.0601(8) 0.0054(5) 0.0037(6) -0.0078(6)
Ge8 0.0747(9) 0.0427(6) 0.0576(7) -0.0065(5) -0.0066(6) -0.0042(5)
Ge9 0.0684(9) 0.0618(7) 0.0703(9) 0.0044(6) -0.0157(7) 0.0070(6)
Ge10 0.0759(11) 0.0756(8) 0.0793(10) 0.0080(7) -0.0200(7) -0.0313(7)
Ge11 0.1039(12) 0.0540(7) 0.0550(8) 0.0109(6) -0.0222(7) -0.0158(7)
Ge12 0.0883(10) 0.0471(6) 0.0513(7) -0.0059(5) -0.0152(6) -0.0031(6)
Ge13 0.0587(8) 0.0572(7) 0.0624(8) 0.0047(6) -0.0202(6) -0.0007(5)
Ge14 0.0612(9) 0.0654(8) 0.0749(9) -0.0038(6) 0.0033(7) -0.0007(6)
Ge15 0.0947(12) 0.0595(8) 0.1172(13) -0.0143(8) -0.0508(10) 0.0022(7)
Ge16 0.0739(11) 0.1151(12) 0.0718(10) -0.0104(8) -0.0228(8) 0.0029(8)
Ge17 0.0556(9) 0.0592(8) 0.1155(12) -0.0057(7) -0.0182(8) -0.0062(6)
Ge18 0.0735(10) 0.0618(8) 0.0823(10) -0.0037(6) -0.0150(7) -0.0166(6)
K1 0.0536(16) 0.0524(13) 0.0513(14) 0.0046(10) -0.0104(11) -0.0071(10)
K2 0.0589(17) 0.0421(12) 0.0652(16) 0.0051(10) -0.0111(12) -0.0066(10)
K3 0.0666(18) 0.0445(12) 0.0718(17) 0.0013(11) -0.0008(13) -0.0092(11)
K4 0.0650(18) 0.0548(14) 0.0670(17) 0.0020(11) -0.0129(13) -0.0039(11)
K5 0.0552(16) 0.0411(11) 0.0565(14) -0.0014(10) -0.0097(11) -0.0055(10)
K6 0.0728(19) 0.0509(13) 0.0579(15) 0.0024(11) -0.0114(13) 0.0025(11)
N101 0.062(7) 0.058(6) 0.074(7) 0.021(5) -0.020(5) -0.011(5)
N102 0.064(8) 0.061(6) 0.103(9) 0.024(6) -0.015(6) -0.023(5)
O101 0.055(6) 0.058(4) 0.080(6) 0.003(4) -0.020(4) -0.002(4)
O102 0.065(6) 0.076(5) 0.080(6) 0.018(4) -0.032(4) -0.023(4)
O103 0.061(6) 0.064(5) 0.097(7) 0.005(4) -0.003(5) -0.001(4)
O104 0.057(6) 0.086(6) 0.075(6) 0.010(5) 0.003(4) -0.014(4)
O105 0.090(7) 0.091(6) 0.046(5) -0.012(4) -0.017(4) -0.027(5)
O106 0.082(7) 0.062(5) 0.079(6) -0.015(4) -0.007(5) -0.006(4)
C101 0.066(10) 0.059(7) 0.100(10) 0.016(7) -0.022(7) -0.020(6)
C102 0.072(9) 0.047(6) 0.076(8) 0.011(6) -0.014(6) -0.018(6)
C103 0.091(12) 0.071(8) 0.087(10) 0.000(7) -0.024(8) -0.032(7)
C104 0.093(12) 0.091(10) 0.090(11) 0.007(8) -0.050(9) -0.020(8)
C105 0.061(10) 0.116(11) 0.117(12) 0.050(10) -0.051(8) -0.039(8)
C106 0.042(9) 0.093(10) 0.143(14) 0.062(9) -0.029(8) -0.010(7)
C107 0.100(13) 0.071(8) 0.099(12) 0.023(8) -0.042(9) -0.010(8)
C108 0.093(12) 0.064(9) 0.144(16) 0.004(9) -0.038(11) 0.004(7)
C109 0.053(9) 0.092(10) 0.092(11) -0.025(8) 0.002(7) 0.008(7)
C110 0.053(10) 0.107(11) 0.108(12) 0.015(9) 0.006(8) -0.006(8)
C111 0.063(10) 0.106(11) 0.084(10) 0.030(8) -0.002(7) -0.027(8)
C112 0.061(10) 0.104(10) 0.087(10) 0.043(8) -0.019(7) -0.034(7)
C113 0.096(12) 0.091(10) 0.080(10) 0.037(8) -0.020(8) -0.034(8)
C114 0.110(13) 0.123(12) 0.057(9) 0.025(8) -0.032(8) -0.028(10)
C115 0.075(10) 0.117(12) 0.059(8) -0.024(8) -0.014(7) -0.014(8)
C116 0.070(10) 0.087(10) 0.105(12) -0.049(9) -0.006(8) -0.023(7)
C117 0.075(11) 0.060(8) 0.142(15) -0.011(8) -0.027(10) -0.008(7)
C118 0.116(14) 0.057(8) 0.133(15) 0.031(9) -0.023(11) -0.020(8)
N201 0.063(7) 0.054(5) 0.077(7) 0.009(5) -0.006(5) -0.004(5)
N202 0.064(7) 0.048(5) 0.065(7) 0.003(4) -0.003(5) 0.002(4)
O201 0.066(6) 0.076(5) 0.084(7) 0.014(4) -0.032(5) -0.016(4)
O202 0.068(6) 0.068(5) 0.066(5) -0.002(4) -0.008(4) -0.020(4)
O203 0.056(6) 0.046(4) 0.081(6) 0.006(4) -0.003(4) -0.004(3)
O204 0.084(7) 0.054(4) 0.061(5) 0.012(4) -0.006(4) 0.001(4)
O205 0.059(6) 0.055(4) 0.090(6) -0.009(4) -0.020(5) -0.007(4)
O206 0.048(5) 0.046(4) 0.093(6) 0.005(4) -0.013(4) -0.011(3)
C201 0.050(9) 0.056(7) 0.130(13) 0.007(7) -0.013(8) 0.000(6)
C202 0.058(10) 0.057(7) 0.134(13) -0.007(7) -0.011(8) 0.011(6)
C203 0.078(10) 0.052(7) 0.086(10) -0.008(6) -0.013(8) -0.002(6)
C204 0.071(9) 0.043(6) 0.093(10) 0.003(6) -0.031(7) -0.013(5)
C205 0.063(9) 0.053(7) 0.103(11) 0.004(6) -0.004(7) -0.022(6)
C206 0.027(7) 0.082(8) 0.103(10) 0.007(7) -0.010(6) -0.013(5)
C207 0.051(9) 0.077(9) 0.112(12) -0.010(8) -0.002(7) -0.005(6)
C208 0.061(9) 0.055(7) 0.086(9) 0.015(6) 0.001(6) -0.018(6)
C209 0.088(11) 0.060(7) 0.074(9) 0.020(6) 0.008(7) -0.008(6)
C210 0.096(12) 0.063(7) 0.059(8) 0.019(6) 0.005(7) 0.007(7)
C211 0.055(9) 0.062(7) 0.095(10) 0.009(6) -0.004(7) 0.007(6)
C212 0.093(11) 0.055(7) 0.078(9) 0.015(6) 0.008(7) 0.013(6)
C213 0.080(12) 0.093(10) 0.103(12) 0.015(8) -0.047(9) -0.022(8)
C214 0.069(11) 0.068(8) 0.132(15) 0.006(8) -0.023(9) -0.006(7)
C215 0.102(14) 0.109(12) 0.094(12) 0.028(9) -0.047(10) -0.057(10)
C216 0.099(13) 0.093(10) 0.070(9) -0.004(7) -0.009(8) -0.042(9)
C217 0.098(12) 0.068(8) 0.079(10) 0.001(7) 0.009(8) -0.007(8)
C218 0.055(9) 0.060(7) 0.093(10) 0.011(6) 0.018(7) -0.001(6)
N301 0.165(15) 0.111(10) 0.079(10) -0.025(8) -0.051(9) 0.064(10)
N302 0.086(12) 0.108(11) 0.198(19) -0.073(12) -0.074(11) 0.021(8)
O301 0.167(11) 0.057(6) 0.099(8) 0.007(5) -0.016(7) 0.035(6)
O302 0.108(10) 0.061(6) 0.179(13) -0.032(7) -0.016(8) 0.001(6)
O303 0.071(7) 0.073(5) 0.101(7) -0.019(5) -0.006(6) -0.017(4)
O304 0.101(8) 0.078(6) 0.073(6) 0.003(5) -0.004(5) -0.006(5)
O305 0.180(14) 0.074(7) 0.118(11) 0.014(7) 0.069(10) 0.011(8)
O306 0.075(8) 0.064(6) 0.217(15) -0.026(7) 0.028(9) -0.010(5)
C301 0.29(3) 0.162(19) 0.129(17) -0.060(15) -0.12(2) 0.16(2)
C302 0.24(3) 0.18(2) 0.086(14) 0.012(14) -0.033(16) 0.11(2)
C303 0.17(2) 0.050(9) 0.148(18) 0.010(10) 0.001(15) 0.017(10)
C304 0.134(16) 0.034(7) 0.165(19) -0.012(9) -0.011(13) -0.001(8)
C305 0.136(19) 0.102(14) 0.26(3) -0.085(16) -0.11(2) 0.035(12)
C306 0.15(2) 0.128(16) 0.31(3) -0.126(19) -0.13(2) 0.035(14)
C307 0.15(2) 0.16(2) 0.122(18) -0.062(15) -0.084(16) 0.045(15)
C308 0.104(16) 0.126(15) 0.154(19) -0.066(14) -0.059(14) 0.007(11)
C309 0.101(14) 0.088(11) 0.136(17) -0.024(11) 0.027(12) -0.041(9)
C310 0.163(19) 0.062(9) 0.089(12) 0.011(8) 0.026(11) -0.034(10)
C311 0.19(2) 0.140(18) 0.087(13) 0.006(12) -0.038(14) 0.025(16)
C312 0.20(3) 0.14(2) 0.13(2) -0.044(16) -0.083(19) 0.047(18)
C313 0.34(4) 0.17(2) 0.051(11) 0.017(12) 0.007(16) 0.12(2)
C314 0.30(4) 0.128(17) 0.067(13) 0.022(12) 0.061(18) 0.02(2)
C315 0.20(3) 0.065(12) 0.18(3) 0.004(13) 0.13(2) 0.005(15)
C316 0.14(3) 0.091(17) 0.36(6) 0.04(2) 0.13(3) -0.002(14)
C317 0.068(18) 0.14(2) 0.39(6) -0.11(3) -0.06(2) 0.006(13)
C318 0.13(2) 0.15(2) 0.24(3) -0.08(2) -0.12(2) 0.061(18)
N401 0.114(12) 0.080(8) 0.119(11) 0.015(7) -0.048(9) -0.035(8)
N402 0.107(11) 0.081(8) 0.103(10) -0.029(7) -0.033(8) 0.010(7)
O401 0.116(8) 0.057(5) 0.091(7) 0.003(4) -0.024(6) -0.011(5)
O402 0.094(8) 0.084(6) 0.082(7) 0.002(5) -0.019(5) 0.015(5)
O403 0.090(8) 0.111(7) 0.087(7) 0.016(6) -0.027(5) -0.038(6)
O404 0.103(8) 0.067(6) 0.134(9) 0.014(6) -0.033(7) -0.029(5)
O405 0.074(8) 0.114(8) 0.125(10) 0.024(7) -0.007(7) -0.017(6)
O406 0.095(10) 0.135(10) 0.126(11) -0.034(8) 0.013(8) 0.013(7)
C401 0.127(15) 0.075(9) 0.106(13) -0.006(8) -0.045(11) -0.027(9)
C402 0.115(14) 0.061(8) 0.136(15) 0.010(8) -0.042(11) -0.026(8)
C403 0.085(11) 0.078(9) 0.072(9) 0.005(7) -0.022(7) 0.013(7)
C404 0.104(12) 0.073(9) 0.083(10) 0.006(7) -0.026(8) 0.005(8)
C405 0.093(12) 0.097(11) 0.105(12) -0.012(9) -0.050(9) -0.019(9)
C406 0.19(2) 0.106(13) 0.143(17) -0.040(12) -0.098(16) 0.028(13)
C407 0.163(19) 0.115(13) 0.106(14) 0.009(11) -0.063(13) -0.058(12)
C408 0.123(15) 0.120(13) 0.081(11) -0.009(10) -0.027(10) -0.031(11)
C409 0.132(16) 0.121(13) 0.092(12) 0.046(11) -0.022(10) -0.069(12)
C410 0.128(16) 0.117(13) 0.121(15) 0.065(12) -0.065(12) -0.047(11)
C411 0.18(2) 0.050(8) 0.17(2) 0.009(10) -0.067(16) -0.028(10)
C412 0.143(17) 0.062(9) 0.160(18) -0.025(10) -0.045(14) -0.029(10)
C413 0.123(18) 0.093(12) 0.17(2) 0.013(12) -0.036(14) -0.043(12)
C414 0.083(15) 0.124(15) 0.19(2) 0.055(15) -0.051(14) -0.054(12)
C415 0.079(16) 0.18(2) 0.15(2) 0.029(17) 0.009(14) -0.028(14)
C416 0.081(16) 0.20(2) 0.128(18) 0.007(16) 0.051(13) 0.015(13)
C417 0.16(2) 0.16(2) 0.123(19) -0.041(16) 0.015(17) 0.068(17)
C418 0.19(3) 0.124(17) 0.17(2) -0.089(16) -0.016(19) 0.011(16)
N501 0.062(7) 0.052(5) 0.074(7) -0.004(5) -0.009(5) -0.008(4)
N502 0.059(7) 0.058(5) 0.063(6) -0.003(4) -0.008(5) -0.017(4)
O501 0.054(5) 0.051(4) 0.076(5) 0.014(4) -0.010(4) -0.010(4)
O502 0.068(6) 0.065(5) 0.056(5) 0.013(4) -0.013(4) -0.009(4)
O503 0.071(6) 0.055(5) 0.095(7) -0.009(4) -0.017(5) 0.012(4)
O504 0.078(7) 0.051(4) 0.091(6) 0.001(4) -0.024(5) -0.009(4)
O505 0.083(7) 0.067(5) 0.059(5) -0.005(4) -0.017(4) -0.014(4)
O506 0.072(6) 0.053(4) 0.063(5) -0.015(4) -0.009(4) -0.003(4)
C501 0.058(9) 0.064(7) 0.095(10) -0.006(7) -0.002(7) -0.014(6)
C502 0.074(10) 0.061(7) 0.076(9) 0.015(6) -0.002(7) -0.029(6)
C503 0.072(10) 0.073(8) 0.072(9) 0.024(6) -0.004(7) -0.004(7)
C504 0.055(8) 0.080(8) 0.056(7) 0.019(6) -0.014(6) 0.004(6)
C505 0.061(10) 0.095(9) 0.090(10) 0.009(7) -0.040(7) -0.020(7)
C506 0.080(11) 0.088(9) 0.080(10) 0.008(7) -0.013(8) -0.030(7)
C507 0.055(9) 0.077(9) 0.115(12) 0.000(8) -0.030(8) -0.016(6)
C508 0.067(11) 0.070(9) 0.129(13) 0.011(8) 0.005(9) 0.017(7)
C509 0.092(12) 0.046(7) 0.117(12) -0.015(7) -0.035(9) 0.019(7)
C510 0.071(10) 0.049(7) 0.117(12) 0.024(7) -0.021(8) -0.010(6)
C511 0.078(10) 0.045(7) 0.116(12) -0.006(7) 0.006(8) -0.023(6)
C512 0.091(12) 0.063(8) 0.111(12) -0.014(7) -0.020(9) -0.023(7)
C513 0.086(11) 0.069(8) 0.102(11) -0.014(7) -0.036(8) -0.031(7)
C514 0.121(15) 0.097(10) 0.073(10) -0.023(8) -0.024(9) -0.022(9)
C515 0.129(14) 0.073(8) 0.051(8) 0.000(6) -0.024(8) -0.023(8)
C516 0.106(13) 0.070(8) 0.056(8) -0.009(6) 0.009(7) -0.023(7)
C517 0.079(10) 0.054(7) 0.061(8) 0.004(5) 0.012(6) -0.003(6)
C518 0.071(9) 0.061(7) 0.082(9) 0.013(6) -0.001(7) -0.024(6)
N601 0.093(9) 0.071(7) 0.085(9) 0.005(6) 0.006(7) -0.017(6)
N602 0.088(9) 0.062(6) 0.085(8) -0.002(5) -0.026(7) -0.010(6)
O601 0.085(7) 0.071(6) 0.103(8) -0.006(5) -0.003(5) -0.004(5)
O602 0.088(7) 0.063(5) 0.099(7) -0.007(5) -0.018(6) 0.000(5)
O604 0.129(9) 0.065(5) 0.073(6) 0.008(4) -0.018(6) -0.017(5)
O605 0.081(8) 0.085(7) 0.119(9) 0.016(6) -0.013(6) 0.021(5)
O606 0.068(7) 0.091(6) 0.083(6) 0.000(5) -0.015(5) 0.004(5)
C601 0.127(15) 0.065(9) 0.108(12) 0.001(8) 0.012(10) -0.030(9)
C602 0.076(11) 0.068(9) 0.135(14) 0.007(8) -0.015(9) -0.023(7)
C603 0.074(11) 0.089(10) 0.099(11) 0.000(8) -0.019(8) 0.005(8)
C604 0.080(11) 0.089(10) 0.093(11) -0.013(8) 0.003(9) 0.009(8)
C605 0.101(12) 0.064(8) 0.104(12) -0.017(8) -0.026(9) 0.013(8)
C606 0.134(15) 0.045(7) 0.121(13) -0.006(7) -0.030(11) -0.009(8)
C610 0.156(18) 0.110(12) 0.074(11) -0.028(9) 0.014(10) -0.020(11)
C611 0.136(15) 0.081(10) 0.077(10) 0.024(8) -0.024(9) -0.021(9)
C612 0.138(16) 0.077(9) 0.106(13) 0.000(9) -0.016(11) -0.044(9)
C613 0.161(19) 0.066(10) 0.131(17) 0.013(10) -0.016(14) 0.009(11)
C614 0.102(13) 0.054(8) 0.152(17) 0.042(9) -0.010(11) 0.015(8)
C615 0.056(11) 0.107(12) 0.122(14) 0.019(10) 0.001(9) 0.033(8)
C616 0.076(12) 0.103(12) 0.127(14) -0.016(10) -0.012(9) 0.022(9)
C617 0.079(12) 0.109(12) 0.094(11) -0.008(9) -0.022(8) -0.017(9)
C618 0.093(12) 0.094(10) 0.073(9) -0.015(7) -0.017(8) -0.023(8)

loop_
_atom_type_symbol
_atom_type_description
_atom_type_scat_dispersion_real
_atom_type_scat_dispersion_imag
_atom_type_scat_source
C C 0.0033 0.0016 'International Tables Vol C Tables 4.2.6.8 and 6.1.1.4'
H H 0.0000 0.0000 'International Tables Vol C Tables 4.2.6.8 and 6.1.1.4'
N N 0.0061 0.0033 'International Tables Vol C Tables 4.2.6.8 and 6.1.1.4'
O O 0.0106 0.0060 'International Tables Vol C Tables 4.2.6.8 and 6.1.1.4'
K K 0.2009 0.2494 'International Tables Vol C Tables 4.2.6.8 and 6.1.1.4'
Ge Ge 0.1547 1.8001 'International Tables Vol C Tables 4.2.6.8 and 6.1.1.4'

loop_
_geom_angle_atom_site_label_1
_geom_angle_atom_site_label_2
_geom_angle_atom_site_label_3
_geom_angle
_geom_angle_site_symmetry_1
_geom_angle_site_symmetry_3
_geom_angle_publ_flag
Ge4 Ge1 Ge3 102.61(7) . . ?
Ge4 Ge1 Ge5 60.01(5) . . ?
Ge3 Ge1 Ge5 110.01(6) . . ?
Ge4 Ge1 Ge7 110.02(6) . . ?
Ge3 Ge1 Ge7 60.40(5) . . ?
Ge5 Ge1 Ge7 65.04(5) . . ?
Ge4 Ge1 Ge2 51.37(5) . . ?
Ge3 Ge1 Ge2 51.37(5) . . ?
Ge5 Ge1 Ge2 85.35(5) . . ?
Ge7 Ge1 Ge2 85.65(5) . . ?
Ge4 Ge2 Ge3 102.85(7) . . ?
Ge4 Ge2 Ge6 61.36(5) . . ?
Ge3 Ge2 Ge6 110.18(6) . . ?
Ge4 Ge2 Ge8 109.61(6) . . ?
Ge3 Ge2 Ge8 60.00(5) . . ?
Ge6 Ge2 Ge8 64.13(5) . . ?
Ge4 Ge2 Ge1 51.35(4) . . ?
Ge3 Ge2 Ge1 51.64(5) . . ?
Ge6 Ge2 Ge1 86.37(5) . . ?
Ge8 Ge2 Ge1 85.12(5) . . ?
Ge2 Ge3 Ge1 76.98(6) . . ?
Ge2 Ge3 Ge8 61.25(5) . . ?
Ge1 Ge3 Ge8 100.08(6) . . ?
Ge2 Ge3 Ge7 100.34(6) . . ?
Ge1 Ge3 Ge7 60.54(5) . . ?
Ge8 Ge3 Ge7 64.44(5) . . ?
Ge2 Ge3 Ge4 38.54(4) . . ?
Ge1 Ge3 Ge4 38.57(4) . . ?
Ge8 Ge3 Ge4 76.64(4) . . ?
Ge7 Ge3 Ge4 76.44(4) . . ?
Ge1 Ge4 Ge2 77.29(6) . . ?
Ge1 Ge4 Ge5 60.78(5) . . ?
Ge2 Ge4 Ge5 100.56(5) . . ?
Ge1 Ge4 Ge6 100.35(5) . . ?
Ge2 Ge4 Ge6 59.78(5) . . ?
Ge5 Ge4 Ge6 65.68(5) . . ?
Ge1 Ge4 Ge3 38.82(4) . . ?
Ge2 Ge4 Ge3 38.60(4) . . ?
Ge5 Ge4 Ge3 76.73(4) . . ?
Ge6 Ge4 Ge3 75.92(4) . . ?
Ge9 Ge5 Ge4 111.48(6) . . ?
Ge9 Ge5 Ge1 107.27(6) . . ?
Ge4 Ge5 Ge1 59.21(5) . . ?
Ge9 Ge5 Ge7 57.14(5) . . ?
Ge4 Ge5 Ge7 103.77(6) . . ?
Ge1 Ge5 Ge7 57.69(5) . . ?
Ge9 Ge5 Ge6 57.11(5) . . ?
Ge4 Ge5 Ge6 57.93(5) . . ?
Ge1 Ge5 Ge6 94.40(6) . . ?
Ge7 Ge5 Ge6 89.44(5) . . ?
Ge9 Ge5 Ge8 40.16(4) . . ?
Ge4 Ge5 Ge8 78.09(4) . . ?
Ge1 Ge5 Ge8 71.28(5) . . ?
Ge7 Ge5 Ge8 44.79(4) . . ?
Ge6 Ge5 Ge8 44.64(4) . . ?
Ge9 Ge6 Ge2 107.71(6) . . ?
Ge9 Ge6 Ge4 109.26(6) . . ?
Ge2 Ge6 Ge4 58.86(5) . . ?
Ge9 Ge6 Ge8 57.54(5) . . ?
Ge2 Ge6 Ge8 58.71(4) . . ?
Ge4 Ge6 Ge8 103.64(6) . . ?
Ge9 Ge6 Ge5 56.27(5) . . ?
Ge2 Ge6 Ge5 93.87(6) . . ?
Ge4 Ge6 Ge5 56.39(5) . . ?
Ge8 Ge6 Ge5 89.58(5) . . ?
Ge9 Ge6 Ge7 39.74(4) . . ?
Ge2 Ge6 Ge7 71.28(4) . . ?
Ge4 Ge6 Ge7 77.20(4) . . ?
Ge8 Ge6 Ge7 44.51(4) . . ?
Ge5 Ge6 Ge7 45.07(4) . . ?
Ge9 Ge7 Ge3 110.98(6) . . ?
Ge9 Ge7 Ge1 106.48(6) . . ?
Ge3 Ge7 Ge1 59.05(6) . . ?
Ge9 Ge7 Ge8 57.55(5) . . ?
Ge3 Ge7 Ge8 57.57(5) . . ?
Ge1 Ge7 Ge8 94.65(6) . . ?
Ge9 Ge7 Ge5 56.65(5) . . ?
Ge3 Ge7 Ge5 103.05(5) . . ?
Ge1 Ge7 Ge5 57.27(5) . . ?
Ge8 Ge7 Ge5 89.86(5) . . ?
Ge9 Ge7 Ge6 39.94(4) . . ?
Ge3 Ge7 Ge6 76.99(5) . . ?
Ge1 Ge7 Ge6 71.29(4) . . ?
Ge8 Ge7 Ge6 44.36(4) . . ?
Ge5 Ge7 Ge6 45.50(4) . . ?
Ge9 Ge8 Ge3 111.11(6) . . ?
Ge9 Ge8 Ge2 106.47(6) . . ?
Ge3 Ge8 Ge2 58.76(5) . . ?
Ge9 Ge8 Ge6 57.62(5) . . ?
Ge3 Ge8 Ge6 103.76(5) . . ?
Ge2 Ge8 Ge6 57.16(4) . . ?
Ge9 Ge8 Ge7 57.27(5) . . ?
Ge3 Ge8 Ge7 57.99(5) . . ?
Ge2 Ge8 Ge7 94.58(5) . . ?
Ge6 Ge8 Ge7 91.12(5) . . ?
Ge9 Ge8 Ge5 39.74(4) . . ?
Ge3 Ge8 Ge5 77.87(5) . . ?
Ge2 Ge8 Ge5 70.85(4) . . ?
Ge6 Ge8 Ge5 45.78(4) . . ?
Ge7 Ge8 Ge5 45.34(4) . . ?
Ge5 Ge9 Ge7 66.22(5) . . ?
Ge5 Ge9 Ge8 100.11(6) . . ?
Ge7 Ge9 Ge8 65.19(5) . . ?
Ge5 Ge9 Ge6 66.62(5) . . ?
Ge7 Ge9 Ge6 100.32(6) . . ?
Ge8 Ge9 Ge6 64.84(5) . . ?
Ge11 Ge10 Ge13 100.44(6) . . ?
Ge11 Ge10 Ge12 65.65(6) . . ?
Ge13 Ge10 Ge12 65.56(5) . . ?
Ge11 Ge10 Ge14 65.50(5) . . ?
Ge13 Ge10 Ge14 66.88(5) . . ?
Ge12 Ge10 Ge14 100.67(6) . . ?
Ge10 Ge11 Ge16 110.73(6) . . ?
Ge10 Ge11 Ge15 108.73(6) . . ?
Ge16 Ge11 Ge15 58.89(6) . . ?
Ge10 Ge11 Ge12 57.57(5) . . ?
Ge16 Ge11 Ge12 58.05(5) . . ?
Ge15 Ge11 Ge12 97.75(6) . . ?
Ge10 Ge11 Ge14 57.88(5) . . ?
Ge16 Ge11 Ge14 101.70(6) . . ?
Ge15 Ge11 Ge14 57.54(5) . . ?
Ge12 Ge11 Ge14 91.26(5) . . ?
Ge10 Ge11 Ge13 39.94(4) . . ?
Ge16 Ge11 Ge13 76.44(5) . . ?
Ge15 Ge11 Ge13 73.83(5) . . ?
Ge12 Ge11 Ge13 45.04(4) . . ?
Ge14 Ge11 Ge13 46.22(4) . . ?
Ge10 Ge12 Ge17 107.25(6) . . ?
Ge10 Ge12 Ge16 109.51(6) . . ?
Ge17 Ge12 Ge16 59.30(6) . . ?
Ge10 Ge12 Ge11 56.79(5) . . ?
Ge17 Ge12 Ge11 96.79(6) . . ?
Ge16 Ge12 Ge11 57.50(5) . . ?
Ge10 Ge12 Ge13 57.13(5) . . ?
Ge17 Ge12 Ge13 56.95(5) . . ?
Ge16 Ge12 Ge13 101.31(6) . . ?
Ge11 Ge12 Ge13 90.05(5) . . ?
Ge10 Ge12 Ge14 39.79(4) . . ?
Ge17 Ge12 Ge14 72.49(5) . . ?
Ge16 Ge12 Ge14 75.46(5) . . ?
Ge11 Ge12 Ge14 44.39(4) . . ?
Ge13 Ge12 Ge14 45.66(4) . . ?
Ge10 Ge13 Ge17 108.45(6) . . ?
Ge10 Ge13 Ge18 108.98(6) . . ?
Ge17 Ge13 Ge18 59.74(5) . . ?
Ge10 Ge13 Ge12 57.31(5) . . ?
Ge17 Ge13 Ge12 58.13(5) . . ?
Ge18 Ge13 Ge12 102.02(6) . . ?
Ge10 Ge13 Ge14 56.88(5) . . ?
Ge17 Ge13 Ge14 96.45(6) . . ?
Ge18 Ge13 Ge14 56.25(5) . . ?
Ge12 Ge13 Ge14 89.85(5) . . ?
Ge10 Ge13 Ge11 39.62(4) . . ?
Ge17 Ge13 Ge11 73.16(5) . . ?
Ge18 Ge13 Ge11 76.03(5) . . ?
Ge12 Ge13 Ge11 44.91(4) . . ?
Ge14 Ge13 Ge11 44.94(4) . . ?
Ge18 Ge14 Ge10 109.53(6) . . ?
Ge18 Ge14 Ge15 59.72(6) . . ?
Ge10 Ge14 Ge15 108.15(6) . . ?
Ge18 Ge14 Ge11 101.96(6) . . ?
Ge10 Ge14 Ge11 56.62(5) . . ?
Ge15 Ge14 Ge11 58.15(5) . . ?
Ge18 Ge14 Ge13 57.47(5) . . ?
Ge10 Ge14 Ge13 56.24(5) . . ?
Ge15 Ge14 Ge13 96.82(6) . . ?
Ge11 Ge14 Ge13 88.84(5) . . ?
Ge18 Ge14 Ge12 76.43(5) . . ?
Ge10 Ge14 Ge12 39.54(4) . . ?
Ge15 Ge14 Ge12 73.09(5) . . ?
Ge11 Ge14 Ge12 44.35(4) . . ?
Ge13 Ge14 Ge12 44.49(3) . . ?
Ge16 Ge15 Ge18 96.60(8) . . ?
Ge16 Ge15 Ge14 107.65(7) . . ?
Ge18 Ge15 Ge14 59.70(5) . . ?
Ge16 Ge15 Ge11 60.10(6) . . ?
Ge18 Ge15 Ge11 106.46(7) . . ?
Ge14 Ge15 Ge11 64.31(6) . . ?
Ge16 Ge15 Ge17 48.31(5) . . ?
Ge18 Ge15 Ge17 48.34(5) . . ?
Ge14 Ge15 Ge17 82.78(6) . . ?
Ge11 Ge15 Ge17 82.18(5) . . ?
Ge15 Ge16 Ge17 83.85(7) . . ?
Ge15 Ge16 Ge11 61.01(6) . . ?
Ge17 Ge16 Ge11 102.16(7) . . ?
Ge15 Ge16 Ge12 103.55(7) . . ?
Ge17 Ge16 Ge12 60.31(5) . . ?
Ge11 Ge16 Ge12 64.45(6) . . ?
Ge15 Ge16 Ge18 41.86(5) . . ?
Ge17 Ge16 Ge18 42.04(5) . . ?
Ge11 Ge16 Ge18 78.01(5) . . ?
Ge12 Ge16 Ge18 78.64(5) . . ?
Ge13 Ge17 Ge16 108.01(7) . . ?
Ge13 Ge17 Ge18 60.89(5) . . ?
Ge16 Ge17 Ge18 95.98(7) . . ?
Ge13 Ge17 Ge12 64.92(5) . . ?
Ge16 Ge17 Ge12 60.39(6) . . ?
Ge18 Ge17 Ge12 107.79(7) . . ?
Ge13 Ge17 Ge15 83.95(6) . . ?
Ge16 Ge17 Ge15 47.84(5) . . ?
Ge18 Ge17 Ge15 48.19(5) . . ?
Ge12 Ge17 Ge15 83.27(5) . . ?
Ge14 Ge18 Ge15 60.57(6) . . ?
Ge14 Ge18 Ge17 103.02(6) . . ?
Ge15 Ge18 Ge17 83.48(7) . . ?
Ge14 Ge18 Ge13 66.28(5) . . ?
Ge15 Ge18 Ge13 103.26(6) . . ?
Ge17 Ge18 Ge13 59.36(5) . . ?
Ge14 Ge18 Ge16 78.31(5) . . ?
Ge15 Ge18 Ge16 41.54(5) . . ?
Ge17 Ge18 Ge16 41.98(5) . . ?
Ge13 Ge18 Ge16 78.02(5) . . ?
O104 K1 O105 136.4(3) . . ?
O104 K1 O102 98.1(3) . . ?
O105 K1 O102 120.0(3) . . ?
O104 K1 O101 118.2(3) . . ?
O105 K1 O101 99.9(2) . . ?
O102 K1 O101 60.3(2) . . ?
O104 K1 O103 60.4(3) . . ?
O105 K1 O103 95.7(3) . . ?
O102 K1 O103 139.7(3) . . ?
O101 K1 O103 98.1(2) . . ?
O104 K1 O106 95.8(3) . . ?
O105 K1 O106 59.9(3) . . ?
O102 K1 O106 99.4(3) . . ?
O101 K1 O106 141.4(3) . . ?
O103 K1 O106 115.4(3) . . ?
O104 K1 N101 120.0(3) . . ?
O105 K1 N101 61.2(3) . . ?
O102 K1 N101 118.7(3) . . ?
O101 K1 N101 59.7(2) . . ?
O103 K1 N101 61.0(3) . . ?
O106 K1 N101 120.0(3) . . ?
O104 K1 N102 61.0(3) . . ?
O105 K1 N102 118.5(3) . . ?
O102 K1 N102 60.5(3) . . ?
O101 K1 N102 119.7(3) . . ?
O103 K1 N102 120.0(3) . . ?
O106 K1 N102 59.8(3) . . ?
N101 K1 N102 179.0(3) . . ?
O201 K2 O202 60.2(3) . . ?
O201 K2 O204 119.2(2) . . ?
O202 K2 O204 97.0(2) . . ?
O201 K2 O206 139.3(2) . . ?
O202 K2 O206 98.3(2) . . ?
O204 K2 O206 96.0(2) . . ?
O201 K2 O205 100.5(2) . . ?
O202 K2 O205 121.9(2) . . ?
O204 K2 O205 135.1(3) . . ?
O206 K2 O205 59.8(2) . . ?
O201 K2 O203 97.5(3) . . ?
O202 K2 O203 137.1(2) . . ?
O204 K2 O203 60.3(2) . . ?
O206 K2 O203 118.6(2) . . ?
O205 K2 O203 96.6(2) . . ?
O201 K2 N201 61.1(3) . . ?
O202 K2 N201 120.4(3) . . ?
O204 K2 N201 119.9(3) . . ?
O206 K2 N201 119.9(2) . . ?
O205 K2 N201 60.9(2) . . ?
O203 K2 N201 60.3(2) . . ?
O201 K2 N202 120.1(3) . . ?
O202 K2 N202 60.7(3) . . ?
O204 K2 N202 60.1(2) . . ?
O206 K2 N202 59.0(2) . . ?
O205 K2 N202 118.1(2) . . ?
O203 K2 N202 119.4(2) . . ?
N201 K2 N202 178.7(3) . . ?
O304 K3 O305 139.9(3) . . ?
O304 K3 O301 114.2(3) . . ?
O305 K3 O301 101.4(4) . . ?
O304 K3 O303 59.0(3) . . ?
O305 K3 O303 99.9(4) . . ?
O301 K3 O303 97.5(3) . . ?
O304 K3 O302 99.5(4) . . ?
O305 K3 O302 114.5(4) . . ?
O301 K3 O302 59.9(4) . . ?
O303 K3 O302 141.3(3) . . ?
O304 K3 O306 95.9(4) . . ?
O305 K3 O306 59.6(5) . . ?
O301 K3 O306 145.0(3) . . ?
O303 K3 O306 113.9(3) . . ?
O302 K3 O306 99.1(4) . . ?
O304 K3 N301 119.4(4) . . ?
O305 K3 N301 62.3(5) . . ?
O301 K3 N301 61.4(3) . . ?
O303 K3 N301 62.0(4) . . ?
O302 K3 N301 118.6(4) . . ?
O306 K3 N301 119.6(5) . . ?
O304 K3 N302 59.2(5) . . ?
O305 K3 N302 119.0(6) . . ?
O301 K3 N302 118.5(4) . . ?
O303 K3 N302 116.8(5) . . ?
O302 K3 N302 61.7(4) . . ?
O306 K3 N302 61.4(5) . . ?
N301 K3 N302 178.6(6) . . ?
O406 K4 O405 59.5(4) . . ?
O406 K4 O403 120.8(4) . . ?
O405 K4 O403 96.6(3) . . ?
O406 K4 O404 98.7(4) . . ?
O405 K4 O404 135.7(3) . . ?
O403 K4 O404 59.9(3) . . ?
O406 K4 O402 98.4(4) . . ?
O405 K4 O402 120.7(3) . . ?
O403 K4 O402 136.6(3) . . ?
O404 K4 O402 99.1(3) . . ?
O406 K4 O401 134.8(3) . . ?
O405 K4 O401 96.6(3) . . ?
O403 K4 O401 98.1(3) . . ?
O404 K4 O401 121.8(3) . . ?
O402 K4 O401 59.0(3) . . ?
O406 K4 N402 62.3(4) . . ?
O405 K4 N402 121.0(4) . . ?
O403 K4 N402 121.0(4) . . ?
O404 K4 N402 61.5(4) . . ?
O402 K4 N402 59.8(3) . . ?
O401 K4 N402 118.2(3) . . ?
O406 K4 N401 119.3(4) . . ?
O405 K4 N401 60.2(4) . . ?
O403 K4 N401 60.7(3) . . ?
O404 K4 N401 119.7(4) . . ?
O402 K4 N401 117.4(3) . . ?
O401 K4 N401 58.9(3) . . ?
N402 K4 N401 177.1(4) . . ?
O503 K5 O505 91.5(3) . . ?
O503 K5 O502 141.5(3) . . ?
O505 K5 O502 122.5(2) . . ?
O503 K5 O506 112.4(3) . . ?
O505 K5 O506 59.8(2) . . ?
O502 K5 O506 101.1(2) . . ?
O503 K5 O504 60.4(2) . . ?
O505 K5 O504 130.1(2) . . ?
O502 K5 O504 101.5(2) . . ?
O506 K5 O504 91.8(2) . . ?
O503 K5 O501 101.6(2) . . ?
O505 K5 O501 100.4(2) . . ?
O502 K5 O501 58.2(2) . . ?
O506 K5 O501 140.1(2) . . ?
O504 K5 O501 123.9(2) . . ?
O503 K5 N501 61.0(3) . . ?
O505 K5 N501 60.5(3) . . ?
O502 K5 N501 117.7(3) . . ?
O506 K5 N501 119.6(3) . . ?
O504 K5 N501 120.5(3) . . ?
O501 K5 N501 60.4(2) . . ?
O503 K5 N502 120.7(3) . . ?
O505 K5 N502 119.0(3) . . ?
O502 K5 N502 61.1(2) . . ?
O506 K5 N502 60.2(2) . . ?
O504 K5 N502 61.1(2) . . ?
O501 K5 N502 118.6(3) . . ?
N501 K5 N502 178.3(3) . . ?
O605 K6 O63B 101.2(5) . . ?
O605 K6 O602 142.5(3) . . ?
O63B K6 O602 110.9(4) . . ?
O605 K6 O63A 87.9(5) . . ?
O63B K6 O63A 16.4(4) . . ?
O602 K6 O63A 126.5(5) . . ?
O605 K6 O604 99.3(3) . . ?
O63B K6 O604 65.7(4) . . ?
O602 K6 O604 111.0(3) . . ?
O63A K6 O604 58.2(4) . . ?
O605 K6 O601 98.5(3) . . ?
O63B K6 O601 94.2(5) . . ?
O602 K6 O601 61.3(3) . . ?
O63A K6 O601 105.8(5) . . ?
O604 K6 O601 155.4(3) . . ?
O605 K6 O606 61.1(3) . . ?
O63B K6 O606 137.8(5) . . ?
O602 K6 O606 102.7(3) . . ?
O63A K6 O606 122.4(5) . . ?
O604 K6 O606 79.1(3) . . ?
O601 K6 O606 124.7(3) . . ?
O605 K6 N601 62.1(4) . . ?
O63B K6 N601 59.7(4) . . ?
O602 K6 N601 119.1(3) . . ?
O63A K6 N601 59.5(4) . . ?
O604 K6 N601 115.0(3) . . ?
O601 K6 N601 60.1(3) . . ?
O606 K6 N601 122.9(3) . . ?
O605 K6 N602 121.1(4) . . ?
O63B K6 N602 114.5(4) . . ?
O602 K6 N602 61.9(3) . . ?
O63A K6 N602 115.0(4) . . ?
O604 K6 N602 60.4(3) . . ?
O601 K6 N602 122.3(3) . . ?
O606 K6 N602 60.9(3) . . ?
N601 K6 N602 174.2(3) . . ?
O605 K6 C611 121.8(4) . . ?
O63B K6 C611 71.2(4) . . ?
O602 K6 C611 87.5(3) . . ?
O63A K6 C611 70.2(5) . . ?
O604 K6 C611 23.6(3) . . ?
O601 K6 C611 138.8(4) . . ?
O606 K6 C611 85.9(3) . . ?
N601 K6 C611 129.6(4) . . ?
N602 K6 C611 44.8(3) . . ?
O605 K6 C68A 96.6(8) . . ?
O63B K6 C68A 14.2(7) . . ?
O602 K6 C68A 109.8(8) . . ?
O63A K6 C68A 24.7(8) . . ?
O604 K6 C68A 79.6(7) . . ?
O601 K6 C68A 81.6(7) . . ?
O606 K6 C68A 145.8(8) . . ?
N601 K6 C68A 47.0(7) . . ?
N602 K6 C68A 127.2(7) . . ?
C611 K6 C68A 85.1(7) . . ?
O605 K6 C69B 105.5(6) . . ?
O63B K6 C69B 23.8(5) . . ?
O602 K6 C69B 111.7(6) . . ?
O63A K6 C69B 22.7(6) . . ?
O604 K6 C69B 42.1(4) . . ?
O601 K6 C69B 116.1(4) . . ?
O606 K6 C69B 118.8(4) . . ?
N601 K6 C69B 81.1(5) . . ?
N602 K6 C69B 93.3(5) . . ?
C611 K6 C69B 48.6(5) . . ?
C68A K6 C69B 38.0(8) . . ?
C107 N101 C101 108.6(10) . . ?
C107 N101 C113 111.1(11) . . ?
C101 N101 C113 109.2(10) . . ?
C107 N101 K1 109.5(7) . . ?
C101 N101 K1 110.5(7) . . ?
C113 N101 K1 107.9(7) . . ?
C112 N102 C106 111.7(12) . . ?
C112 N102 C118 110.7(11) . . ?
C106 N102 C118 108.7(12) . . ?
C112 N102 K1 107.2(7) . . ?
C106 N102 K1 107.5(6) . . ?
C118 N102 K1 111.0(8) . . ?
C103 O101 C102 111.4(9) . . ?
C103 O101 K1 114.7(6) . . ?
C102 O101 K1 119.1(6) . . ?
C105 O102 C104 110.1(10) . . ?
C105 O102 K1 119.2(6) . . ?
C104 O102 K1 114.5(7) . . ?
C109 O103 C108 112.1(10) . . ?
C109 O103 K1 113.3(7) . . ?
C108 O103 K1 117.1(8) . . ?
C110 O104 C111 111.1(9) . . ?
C110 O104 K1 114.2(7) . . ?
C111 O104 K1 118.7(7) . . ?
C115 O105 C114 110.8(10) . . ?
C115 O105 K1 114.0(7) . . ?
C114 O105 K1 119.1(8) . . ?
C116 O106 C117 112.6(11) . . ?
C116 O106 K1 114.6(7) . . ?
C117 O106 K1 118.0(8) . . ?
N101 C101 C102 114.4(10) . . ?
O101 C102 C101 110.0(9) . . ?
O101 C103 C104 110.5(11) . . ?
O102 C104 C103 108.9(11) . . ?
O102 C105 C106 107.7(11) . . ?
N102 C106 C105 115.8(12) . . ?
N101 C107 C108 115.3(12) . . ?
O103 C108 C107 109.4(12) . . ?
O103 C109 C110 111.0(10) . . ?
O104 C110 C109 109.9(11) . . ?
O104 C111 C112 110.0(10) . . ?
N102 C112 C111 115.6(11) . . ?
N101 C113 C114 113.8(11) . . ?
O105 C114 C113 109.8(11) . . ?
O105 C115 C116 110.5(11) . . ?
O106 C116 C115 110.5(11) . . ?
O106 C117 C118 109.6(11) . . ?
N102 C118 C117 114.0(11) . . ?
C207 N201 C214 110.7(10) . . ?
C207 N201 C201 109.9(10) . . ?
C214 N201 C201 109.9(10) . . ?
C207 N201 K2 109.5(7) . . ?
C214 N201 K2 108.1(8) . . ?
C201 N201 K2 108.8(7) . . ?
C218 N202 C206 110.3(9) . . ?
C218 N202 C212 109.5(9) . . ?
C206 N202 C212 109.4(10) . . ?
C218 N202 K2 107.4(7) . . ?
C206 N202 K2 110.7(6) . . ?
C212 N202 K2 109.4(7) . . ?
C213 O201 C215 110.6(11) . . ?
C213 O201 K2 116.0(8) . . ?
C215 O201 K2 116.0(8) . . ?
C216 O202 C217 111.9(11) . . ?
C216 O202 K2 113.7(7) . . ?
C217 O202 K2 116.1(8) . . ?
C208 O203 C209 109.9(8) . . ?
C208 O203 K2 117.4(6) . . ?
C209 O203 K2 111.4(6) . . ?
C211 O204 C210 113.3(10) . . ?
C211 O204 K2 116.6(6) . . ?
C210 O204 K2 114.8(6) . . ?
C203 O205 C202 111.2(10) . . ?
C203 O205 K2 112.4(6) . . ?
C202 O205 K2 117.5(6) . . ?
C205 O206 C204 111.2(8) . . ?
C205 O206 K2 119.8(6) . . ?
C204 O206 K2 115.8(6) . . ?
N201 C201 C202 114.8(10) . . ?
O205 C202 C201 110.5(11) . . ?
O205 C203 C204 109.4(10) . . ?
O206 C204 C203 108.8(9) . . ?
O206 C205 C206 108.3(9) . . ?
C205 C206 N202 113.6(10) . . ?
N201 C207 C208 115.0(11) . . ?
O203 C208 C207 108.3(9) . . ?
O203 C209 C210 109.7(10) . . ?
O204 C210 C209 109.8(11) . . ?
O204 C211 C212 111.1(11) . . ?
C211 C212 N202 111.9(10) . . ?
O201 C213 C214 108.6(11) . . ?
N201 C214 C213 115.2(12) . . ?
O201 C215 C216 108.0(11) . . ?
O202 C216 C215 110.8(11) . . ?
O202 C217 C218 110.7(11) . . ?
N202 C218 C217 115.4(10) . . ?
C307 N301 C301 108.7(19) . . ?
C307 N301 C313 110.3(17) . . ?
C301 N301 C313 112.0(16) . . ?
C307 N301 K3 108.6(10) . . ?
C301 N301 K3 109.5(10) . . ?
C313 N301 K3 107.6(14) . . ?
C312 N302 C306 112(2) . . ?
C312 N302 C318 110(2) . . ?
C306 N302 C318 108.7(17) . . ?
C312 N302 K3 108.5(12) . . ?
C306 N302 K3 108.7(13) . . ?
C318 N302 K3 109.0(13) . . ?
C302 O301 C303 112.4(15) . . ?
C302 O301 K3 117.7(10) . . ?
C303 O301 K3 114.1(11) . . ?
C305 O302 C304 110.4(14) . . ?
C305 O302 K3 117.5(9) . . ?
C304 O302 K3 114.1(10) . . ?
C309 O303 C308 114.0(15) . . ?
C309 O303 K3 115.4(9) . . ?
C308 O303 K3 117.3(10) . . ?
C311 O304 C310 111.2(14) . . ?
C311 O304 K3 120.2(11) . . ?
C310 O304 K3 117.4(9) . . ?
C314 O305 C315 112.3(19) . . ?
C314 O305 K3 119.2(15) . . ?
C315 O305 K3 114.4(13) . . ?
C316 O306 C317 111(2) . . ?
C316 O306 K3 118(2) . . ?
C317 O306 K3 115.7(13) . . ?
N301 C301 C302 114(2) . . ?
O301 C302 C301 111.1(15) . . ?
O301 C303 C304 111.9(13) . . ?
O302 C304 C303 109.9(16) . . ?
O302 C305 C306 113.3(18) . . ?
N302 C306 C305 114.3(15) . . ?
N301 C307 C308 116.2(16) . . ?
O303 C308 C307 111.4(16) . . ?
O303 C309 C310 110.8(15) . . ?
O304 C310 C309 109.7(13) . . ?
O304 C311 C312 110.9(17) . . ?
C311 C312 N302 113.7(19) . . ?
N301 C313 C314 114.6(14) . . ?
O305 C314 C313 110.7(19) . . ?
O305 C315 C316 112(2) . . ?
O306 C316 C315 110(3) . . ?
O306 C317 C318 114(2) . . ?
N302 C318 C317 113(2) . . ?
C401 N401 C413 109.7(13) . . ?
C401 N401 C407 109.2(15) . . ?
C413 N401 C407 111.9(14) . . ?
C401 N401 K4 109.8(8) . . ?
C413 N401 K4 107.7(11) . . ?
C407 N401 K4 108.5(8) . . ?
C406 N402 C412 110.6(16) . . ?
C406 N402 C418 113.0(16) . . ?
C412 N402 C418 107.9(15) . . ?
C406 N402 K4 110.1(9) . . ?
C412 N402 K4 108.9(9) . . ?
C418 N402 K4 106.1(11) . . ?
C402 O401 C403 111.5(10) . . ?
C402 O401 K4 115.5(9) . . ?
C403 O401 K4 111.5(7) . . ?
C404 O402 C405 111.4(12) . . ?
C404 O402 K4 115.3(8) . . ?
C405 O402 K4 113.8(8) . . ?
C409 O403 C408 112.4(13) . . ?
C409 O403 K4 116.0(9) . . ?
C408 O403 K4 115.8(9) . . ?
C410 O404 C411 110.8(13) . . ?
C410 O404 K4 113.9(9) . . ?
C411 O404 K4 112.3(10) . . ?
C415 O405 C414 109.1(18) . . ?
C415 O405 K4 115.9(12) . . ?
C414 O405 K4 117.4(11) . . ?
C417 O406 C416 112.4(18) . . ?
C417 O406 K4 113.1(11) . . ?
C416 O406 K4 113.6(11) . . ?
N401 C401 C402 113.8(14) . . ?
O401 C402 C401 107.6(11) . . ?
O401 C403 C404 109.1(11) . . ?
O402 C404 C403 108.4(12) . . ?
O402 C405 C406 110.8(14) . . ?
N402 C406 C405 114.2(15) . . ?
N401 C407 C408 113.3(13) . . ?
O403 C408 C407 111.0(15) . . ?
O403 C409 C410 110.6(14) . . ?
O404 C410 C409 109.4(13) . . ?
O404 C411 C412 111.3(13) . . ?
N402 C412 C411 113.3(15) . . ?
N401 C413 C414 114.0(14) . . ?
O405 C414 C413 107.4(16) . . ?
O405 C415 C416 107.2(19) . . ?
O406 C416 C415 108.5(16) . . ?
O406 C417 C418 107.6(19) . . ?
N402 C418 C417 111.7(16) . . ?
C513 N501 C501 111.3(9) . . ?
C513 N501 C507 109.8(10) . . ?
C501 N501 C507 108.1(10) . . ?
C513 N501 K5 108.4(7) . . ?
C501 N501 K5 110.6(7) . . ?
C507 N501 K5 108.7(7) . . ?
C506 N502 C512 109.8(11) . . ?
C506 N502 C518 108.4(10) . . ?
C512 N502 C518 110.2(9) . . ?
C506 N502 K5 109.0(7) . . ?
C512 N502 K5 107.8(7) . . ?
C518 N502 K5 111.7(7) . . ?
C503 O501 C502 111.5(9) . . ?
C503 O501 K5 115.5(6) . . ?
C502 O501 K5 116.6(7) . . ?
C504 O502 C505 111.0(9) . . ?
C504 O502 K5 118.0(6) . . ?
C505 O502 K5 115.0(6) . . ?
C509 O503 C508 111.4(10) . . ?
C509 O503 K5 116.2(7) . . ?
C508 O503 K5 115.7(7) . . ?
C510 O504 C511 112.3(10) . . ?
C510 O504 K5 110.5(7) . . ?
C511 O504 K5 114.5(6) . . ?
C515 O505 C514 110.5(10) . . ?
C515 O505 K5 113.6(7) . . ?
C514 O505 K5 120.2(7) . . ?
C517 O506 C516 111.4(9) . . ?
C517 O506 K5 112.5(6) . . ?
C516 O506 K5 115.7(7) . . ?
N501 C501 C502 112.6(10) . . ?
O501 C502 C501 111.2(9) . . ?
O501 C503 C504 110.0(9) . . ?
O502 C504 C503 109.6(10) . . ?
O502 C505 C506 107.6(10) . . ?
N502 C506 C505 116.0(12) . . ?
N501 C507 C508 112.5(11) . . ?
O503 C508 C507 107.0(11) . . ?
O503 C509 C510 110.1(10) . . ?
O504 C510 C509 109.5(10) . . ?
O504 C511 C512 108.8(11) . . ?
N502 C512 C511 114.2(11) . . ?
N501 C513 C514 114.4(10) . . ?
O505 C514 C513 109.6(12) . . ?
O505 C515 C516 108.9(11) . . ?
O506 C516 C515 109.1(11) . . ?
O506 C517 C518 109.9(10) . . ?
N502 C518 C517 111.1(9) . . ?
C67B N601 C613 88(2) . . ?
C67B N601 C601 126(2) . . ?
C613 N601 C601 114.8(13) . . ?
C67B N601 C67A 29.8(18) . . ?
C613 N601 C67A 116.9(15) . . ?
C601 N601 C67A 103.4(15) . . ?
C67B N601 K6 110.5(17) . . ?
C613 N601 K6 103.9(10) . . ?
C601 N601 K6 110.4(8) . . ?
C67A N601 K6 107.3(9) . . ?
C606 N602 C618 115.8(10) . . ?
C606 N602 C612 109.2(12) . . ?
C618 N602 C612 107.8(11) . . ?
C606 N602 K6 106.1(8) . . ?
C618 N602 K6 109.3(6) . . ?
C612 N602 K6 108.5(8) . . ?
C603 O601 C602 117.0(12) . . ?
C603 O601 K6 112.4(8) . . ?
C602 O601 K6 118.6(8) . . ?
C604 O602 C605 110.0(11) . . ?
C604 O602 K6 112.2(7) . . ?
C605 O602 K6 115.0(8) . . ?
C69A O63A C68A 108(2) . . ?
C69A O63A K6 122.6(19) . . ?
C68A O63A K6 104(2) . . ?
C68B O63B C69B 109(2) . . ?
C68B O63B K6 117.9(13) . . ?
C69B O63B K6 109.0(13) . . ?
C611 O604 C610 114.9(11) . . ?
C611 O604 K6 103.2(8) . . ?
C610 O604 K6 110.5(8) . . ?
C615 O605 C614 115.2(12) . . ?
C615 O605 K6 120.6(9) . . ?
C614 O605 K6 120.6(9) . . ?
C617 O606 C616 113.0(12) . . ?
C617 O606 K6 116.5(8) . . ?
C616 O606 K6 108.1(9) . . ?
N601 C601 C602 114.9(12) . . ?
O601 C602 C601 111.7(13) . . ?
O601 C603 C604 113.3(13) . . ?
O602 C604 C603 111.7(12) . . ?
O602 C605 C606 108.5(12) . . ?
N602 C606 C605 114.5(12) . . ?
C68A C67A N601 113(2) . . ?
N601 C67B C68B 128(3) . . ?
N601 C67B C613 48.3(16) . . ?
C68B C67B C613 119(3) . . ?
O63A C68A C67A 114(3) . . ?
O63A C68A K6 51.2(16) . . ?
C67A C68A K6 87.5(19) . . ?
C67B C68B O63B 112(2) . . ?
O63A C69A C610 102(3) . . ?
O63B C69B C610 117(2) . . ?
O63B C69B K6 47.1(11) . . ?
C610 C69B K6 80.0(12) . . ?
C69A C610 O604 120(2) . . ?
C69A C610 C69B 18(2) . . ?
O604 C610 C69B 105.7(16) . . ?
O604 C611 C612 107.6(12) . . ?
O604 C611 K6 53.2(6) . . ?
C612 C611 K6 89.7(8) . . ?
N602 C612 C611 113.1(12) . . ?
N601 C613 C614 114.4(15) . . ?
N601 C613 C67B 43.7(13) . . ?
C614 C613 C67B 154.3(17) . . ?
O605 C614 C613 108.5(12) . . ?
O605 C615 C616 110.9(13) . . ?
O606 C616 C615 110.1(13) . . ?
O606 C617 C618 113.8(12) . . ?
N602 C618 C617 114.6(9) . . ?
N1 C1 C1 110.3(6) . 2_675 ?

loop_
_geom_bond_atom_site_label_1
_geom_bond_atom_site_label_2
_geom_bond_distance
_geom_bond_site_symmetry_2
_geom_bond_publ_flag
Ge1 Ge4 2.5733(18) . ?
Ge1 Ge3 2.587(2) . ?
Ge1 Ge5 2.614(2) . ?
Ge1 Ge7 2.6266(17) . ?
Ge1 Ge2 3.214(2) . ?
Ge2 Ge4 2.5741(18) . ?
Ge2 Ge3 2.5774(19) . ?
Ge2 Ge6 2.5987(19) . ?
Ge2 Ge8 2.6429(16) . ?
Ge3 Ge8 2.611(2) . ?
Ge3 Ge7 2.623(2) . ?
Ge3 Ge4 4.0275(18) . ?
Ge4 Ge5 2.5943(18) . ?
Ge4 Ge6 2.6394(17) . ?
Ge5 Ge9 2.5717(18) . ?
Ge5 Ge7 2.8173(18) . ?
Ge5 Ge6 2.8384(19) . ?
Ge5 Ge8 3.9605(17) . ?
Ge6 Ge9 2.5968(17) . ?
Ge6 Ge8 2.7830(17) . ?
Ge6 Ge7 3.9795(17) . ?
Ge7 Ge9 2.5861(19) . ?
Ge7 Ge8 2.7905(18) . ?
Ge8 Ge9 2.5942(19) . ?
Ge10 Ge11 2.562(2) . ?
Ge10 Ge13 2.5795(18) . ?
Ge10 Ge12 2.585(2) . ?
Ge10 Ge14 2.598(2) . ?
Ge11 Ge16 2.608(2) . ?
Ge11 Ge15 2.6314(19) . ?
Ge11 Ge12 2.7897(18) . ?
Ge11 Ge14 2.7918(19) . ?
Ge11 Ge13 3.9513(17) . ?
Ge12 Ge17 2.6216(18) . ?
Ge12 Ge16 2.624(2) . ?
Ge12 Ge13 2.7961(17) . ?
Ge12 Ge14 3.9898(18) . ?
Ge13 Ge17 2.5875(19) . ?
Ge13 Ge18 2.6276(18) . ?
Ge13 Ge14 2.8533(19) . ?
Ge14 Ge18 2.5912(19) . ?
Ge14 Ge15 2.614(2) . ?
Ge15 Ge16 2.576(2) . ?
Ge15 Ge18 2.592(2) . ?
Ge15 Ge17 3.455(3) . ?
Ge16 Ge17 2.595(2) . ?
Ge16 Ge18 3.858(2) . ?
Ge17 Ge18 2.598(2) . ?
K1 O104 2.801(8) . ?
K1 O105 2.798(8) . ?
K1 O102 2.824(8) . ?
K1 O101 2.828(8) . ?
K1 O103 2.829(8) . ?
K1 O106 2.865(8) . ?
K1 N101 2.980(9) . ?
K1 N102 3.002(10) . ?
K2 O201 2.818(9) . ?
K2 O202 2.830(8) . ?
K2 O204 2.836(7) . ?
K2 O206 2.837(7) . ?
K2 O205 2.848(7) . ?
K2 O203 2.852(8) . ?
K2 N201 2.976(10) . ?
K2 N202 3.041(10) . ?
K3 O304 2.785(9) . ?
K3 O305 2.796(12) . ?
K3 O301 2.804(9) . ?
K3 O303 2.821(9) . ?
K3 O302 2.821(10) . ?
K3 O306 2.819(12) . ?
K3 N301 2.892(13) . ?
K3 N302 2.973(17) . ?
K4 O406 2.808(11) . ?
K4 O405 2.808(12) . ?
K4 O403 2.815(10) . ?
K4 O404 2.825(9) . ?
K4 O402 2.864(10) . ?
K4 O401 2.928(9) . ?
K4 N402 3.012(12) . ?
K4 N401 3.043(12) . ?
K5 O503 2.785(8) . ?
K5 O505 2.799(8) . ?
K5 O502 2.851(8) . ?
K5 O506 2.856(8) . ?
K5 O504 2.871(7) . ?
K5 O501 2.887(7) . ?
K5 N501 2.987(10) . ?
K5 N502 2.987(9) . ?
K6 O605 2.642(9) . ?
K6 O63B 2.742(17) . ?
K6 O602 2.766(9) . ?
K6 O63A 2.807(19) . ?
K6 O604 2.833(10) . ?
K6 O601 2.835(10) . ?
K6 O606 2.857(10) . ?
K6 N601 2.962(11) . ?
K6 N602 3.002(10) . ?
K6 C611 3.444(14) . ?
K6 C68A 3.49(4) . ?
K6 C69B 3.54(3) . ?
N101 C107 1.451(17) . ?
N101 C101 1.464(15) . ?
N101 C113 1.470(17) . ?
N102 C112 1.465(17) . ?
N102 C106 1.455(15) . ?
N102 C118 1.474(18) . ?
O101 C103 1.417(15) . ?
O101 C102 1.424(12) . ?
O102 C105 1.428(14) . ?
O102 C104 1.431(14) . ?
O103 C109 1.404(15) . ?
O103 C108 1.436(15) . ?
O104 C110 1.405(15) . ?
O104 C111 1.421(14) . ?
O105 C115 1.408(15) . ?
O105 C114 1.429(15) . ?
O106 C116 1.410(16) . ?
O106 C117 1.416(15) . ?
C101 C102 1.469(16) . ?
C103 C104 1.494(17) . ?
C105 C106 1.508(19) . ?
C107 C108 1.51(2) . ?
C109 C110 1.473(18) . ?
C111 C112 1.483(18) . ?
C113 C114 1.513(19) . ?
C115 C116 1.475(19) . ?
C117 C118 1.51(2) . ?
N201 C207 1.450(16) . ?
N201 C214 1.469(17) . ?
N201 C201 1.479(14) . ?
N202 C218 1.455(16) . ?
N202 C206 1.495(14) . ?
N202 C212 1.495(13) . ?
O201 C213 1.424(16) . ?
O201 C215 1.433(17) . ?
O202 C216 1.418(15) . ?
O202 C217 1.418(15) . ?
O203 C208 1.401(13) . ?
O203 C209 1.422(13) . ?
O204 C211 1.414(14) . ?
O204 C210 1.428(13) . ?
O205 C203 1.390(14) . ?
O205 C202 1.420(15) . ?
O206 C205 1.430(14) . ?
O206 C204 1.429(12) . ?
C201 C202 1.488(18) . ?
C203 C204 1.508(17) . ?
C205 C206 1.493(15) . ?
C207 C208 1.519(16) . ?
C209 C210 1.479(18) . ?
C211 C212 1.496(17) . ?
C213 C214 1.48(2) . ?
C215 C216 1.50(2) . ?
C217 C218 1.482(19) . ?
N301 C307 1.44(2) . ?
N301 C301 1.46(2) . ?
N301 C313 1.49(3) . ?
N302 C312 1.45(3) . ?
N302 C306 1.47(2) . ?
N302 C318 1.48(2) . ?
O301 C302 1.41(2) . ?
O301 C303 1.43(2) . ?
O302 C305 1.41(2) . ?
O302 C304 1.435(19) . ?
O303 C309 1.375(19) . ?
O303 C308 1.418(19) . ?
O304 C311 1.39(2) . ?
O304 C310 1.419(17) . ?
O305 C314 1.37(3) . ?
O305 C315 1.44(3) . ?
O306 C316 1.36(3) . ?
O306 C317 1.43(3) . ?
C301 C302 1.48(3) . ?
C303 C304 1.41(2) . ?
C305 C306 1.51(2) . ?
C307 C308 1.49(3) . ?
C309 C310 1.46(2) . ?
C311 C312 1.42(3) . ?
C313 C314 1.53(3) . ?
C315 C316 1.46(4) . ?
C317 C318 1.45(4) . ?
N401 C401 1.450(19) . ?
N401 C413 1.47(2) . ?
N401 C407 1.488(19) . ?
N402 C406 1.437(19) . ?
N402 C412 1.45(2) . ?
N402 C418 1.51(2) . ?
O401 C402 1.395(15) . ?
O401 C403 1.409(15) . ?
O402 C404 1.390(15) . ?
O402 C405 1.412(15) . ?
O403 C409 1.402(15) . ?
O403 C408 1.411(17) . ?
O404 C410 1.386(17) . ?
O404 C411 1.438(19) . ?
O405 C415 1.38(2) . ?
O405 C414 1.46(2) . ?
O406 C417 1.44(3) . ?
O406 C416 1.46(2) . ?
C401 C402 1.52(2) . ?
C403 C404 1.513(19) . ?
C405 C406 1.46(2) . ?
C407 C408 1.49(2) . ?
C409 C410 1.50(2) . ?
C411 C412 1.50(2) . ?
C413 C414 1.48(2) . ?
C415 C416 1.48(3) . ?
C417 C418 1.53(3) . ?
N501 C513 1.460(15) . ?
N501 C501 1.462(15) . ?
N501 C507 1.492(15) . ?
N502 C506 1.454(16) . ?
N502 C512 1.460(14) . ?
N502 C518 1.488(15) . ?
O501 C503 1.407(13) . ?
O501 C502 1.409(13) . ?
O502 C504 1.427(13) . ?
O502 C505 1.448(14) . ?
O503 C509 1.436(13) . ?
O503 C508 1.446(15) . ?
O504 C510 1.417(14) . ?
O504 C511 1.443(14) . ?
O505 C515 1.431(15) . ?
O505 C514 1.432(17) . ?
O506 C517 1.393(14) . ?
O506 C516 1.430(14) . ?
C501 C502 1.530(17) . ?
C503 C504 1.483(17) . ?
C505 C506 1.506(18) . ?
C507 C508 1.503(18) . ?
C509 C510 1.473(18) . ?
C511 C512 1.493(19) . ?
C513 C514 1.497(19) . ?
C515 C516 1.490(19) . ?
C517 C518 1.523(16) . ?
N601 C67B 1.33(4) . ?
N601 C613 1.44(2) . ?
N601 C601 1.440(17) . ?
N601 C67A 1.59(3) . ?
N602 C606 1.435(18) . ?
N602 C618 1.478(13) . ?
N602 C612 1.485(18) . ?
O601 C603 1.399(15) . ?
O601 C602 1.414(15) . ?
O602 C604 1.408(16) . ?
O602 C605 1.427(16) . ?
O63A C69A 1.31(4) . ?
O63A C68A 1.51(5) . ?
O63B C68B 1.44(3) . ?
O63B C69B 1.51(3) . ?
O604 C611 1.416(15) . ?
O604 C610 1.446(13) . ?
O605 C615 1.385(18) . ?
O605 C614 1.450(17) . ?
O606 C617 1.386(16) . ?
O606 C616 1.415(15) . ?
C601 C602 1.473(19) . ?
C603 C604 1.433(19) . ?
C605 C606 1.51(2) . ?
C67A C68A 1.54(5) . ?
C67B C68B 1.40(4) . ?
C67B C613 1.92(4) . ?
C69A C610 1.440(19) . ?
C69B C610 1.541(18) . ?
C611 C612 1.501(19) . ?
C613 C614 1.46(2) . ?
C615 C616 1.48(2) . ?
C617 C618 1.485(16) . ?
N1 C1 1.3089 . ?
C1 C1 1.576(13) 2_675 ?

loop_
_geom_torsion_atom_site_label_1
_geom_torsion_atom_site_label_2
_geom_torsion_atom_site_label_3
_geom_torsion_atom_site_label_4
_geom_torsion
_geom_torsion_site_symmetry_1
_geom_torsion_site_symmetry_2
_geom_torsion_site_symmetry_3
_geom_torsion_site_symmetry_4
_geom_torsion_publ_flag
Ge3 Ge1 Ge2 Ge4 175.04(8) . . . . ?
Ge5 Ge1 Ge2 Ge4 54.76(5) . . . . ?
Ge7 Ge1 Ge2 Ge4 120.02(7) . . . . ?
Ge4 Ge1 Ge2 Ge3 -175.04(8) . . . . ?
Ge5 Ge1 Ge2 Ge3 -120.29(7) . . . . ?
Ge7 Ge1 Ge2 Ge3 -55.02(6) . . . . ?
Ge4 Ge1 Ge2 Ge6 -55.64(5) . . . . ?
Ge3 Ge1 Ge2 Ge6 119.40(6) . . . . ?
Ge5 Ge1 Ge2 Ge6 -0.89(5) . . . . ?
Ge7 Ge1 Ge2 Ge6 64.37(5) . . . . ?
Ge4 Ge1 Ge2 Ge8 -119.96(6) . . . . ?
Ge3 Ge1 Ge2 Ge8 55.08(6) . . . . ?
Ge5 Ge1 Ge2 Ge8 -65.21(5) . . . . ?
Ge7 Ge1 Ge2 Ge8 0.06(6) . . . . ?
Ge4 Ge2 Ge3 Ge1 -3.97(6) . . . . ?
Ge6 Ge2 Ge3 Ge1 -67.87(7) . . . . ?
Ge8 Ge2 Ge3 Ge1 -109.37(6) . . . . ?
Ge4 Ge2 Ge3 Ge8 105.41(6) . . . . ?
Ge6 Ge2 Ge3 Ge8 41.51(6) . . . . ?
Ge1 Ge2 Ge3 Ge8 109.37(6) . . . . ?
Ge4 Ge2 Ge3 Ge7 52.30(7) . . . . ?
Ge6 Ge2 Ge3 Ge7 -11.60(8) . . . . ?
Ge8 Ge2 Ge3 Ge7 -53.10(5) . . . . ?
Ge1 Ge2 Ge3 Ge7 56.27(5) . . . . ?
Ge6 Ge2 Ge3 Ge4 -63.90(6) . . . . ?
Ge8 Ge2 Ge3 Ge4 -105.41(6) . . . . ?
Ge1 Ge2 Ge3 Ge4 3.97(6) . . . . ?
Ge4 Ge1 Ge3 Ge2 3.97(6) . . . . ?
Ge5 Ge1 Ge3 Ge2 66.34(7) . . . . ?
Ge7 Ge1 Ge3 Ge2 110.01(6) . . . . ?
Ge4 Ge1 Ge3 Ge8 -53.18(7) . . . . ?
Ge5 Ge1 Ge3 Ge8 9.20(8) . . . . ?
Ge7 Ge1 Ge3 Ge8 52.87(6) . . . . ?
Ge2 Ge1 Ge3 Ge8 -57.14(5) . . . . ?
Ge4 Ge1 Ge3 Ge7 -106.04(7) . . . . ?
Ge5 Ge1 Ge3 Ge7 -43.67(6) . . . . ?
Ge2 Ge1 Ge3 Ge7 -110.01(6) . . . . ?
Ge5 Ge1 Ge3 Ge4 62.37(6) . . . . ?
Ge7 Ge1 Ge3 Ge4 106.04(7) . . . . ?
Ge2 Ge1 Ge3 Ge4 -3.97(6) . . . . ?
Ge3 Ge1 Ge4 Ge2 -3.97(6) . . . . ?
Ge5 Ge1 Ge4 Ge2 -109.97(6) . . . . ?
Ge7 Ge1 Ge4 Ge2 -66.76(7) . . . . ?
Ge3 Ge1 Ge4 Ge5 106.00(7) . . . . ?
Ge7 Ge1 Ge4 Ge5 43.21(6) . . . . ?
Ge2 Ge1 Ge4 Ge5 109.97(6) . . . . ?
Ge3 Ge1 Ge4 Ge6 51.58(7) . . . . ?
Ge5 Ge1 Ge4 Ge6 -54.42(6) . . . . ?
Ge7 Ge1 Ge4 Ge6 -11.21(9) . . . . ?
Ge2 Ge1 Ge4 Ge6 55.55(5) . . . . ?
Ge5 Ge1 Ge4 Ge3 -106.00(7) . . . . ?
Ge7 Ge1 Ge4 Ge3 -62.80(6) . . . . ?
Ge2 Ge1 Ge4 Ge3 3.97(6) . . . . ?
Ge3 Ge2 Ge4 Ge1 3.98(6) . . . . ?
Ge6 Ge2 Ge4 Ge1 110.15(6) . . . . ?
Ge8 Ge2 Ge4 Ge1 66.39(7) . . . . ?
Ge3 Ge2 Ge4 Ge5 -52.57(7) . . . . ?
Ge6 Ge2 Ge4 Ge5 53.60(6) . . . . ?
Ge8 Ge2 Ge4 Ge5 9.84(8) . . . . ?
Ge1 Ge2 Ge4 Ge5 -56.55(5) . . . . ?
Ge3 Ge2 Ge4 Ge6 -106.17(6) . . . . ?
Ge8 Ge2 Ge4 Ge6 -43.76(6) . . . . ?
Ge1 Ge2 Ge4 Ge6 -110.15(6) . . . . ?
Ge6 Ge2 Ge4 Ge3 106.17(6) . . . . ?
Ge8 Ge2 Ge4 Ge3 62.41(6) . . . . ?
Ge1 Ge2 Ge4 Ge3 -3.98(6) . . . . ?
Ge2 Ge3 Ge4 Ge1 -173.79(10) . . . . ?
Ge8 Ge3 Ge4 Ge1 125.90(8) . . . . ?
Ge7 Ge3 Ge4 Ge1 59.41(7) . . . . ?
Ge1 Ge3 Ge4 Ge2 173.79(10) . . . . ?
Ge8 Ge3 Ge4 Ge2 -60.31(6) . . . . ?
Ge7 Ge3 Ge4 Ge2 -126.80(8) . . . . ?
Ge2 Ge3 Ge4 Ge5 126.67(7) . . . . ?
Ge1 Ge3 Ge4 Ge5 -59.53(7) . . . . ?
Ge8 Ge3 Ge4 Ge5 66.36(6) . . . . ?
Ge7 Ge3 Ge4 Ge5 -0.13(5) . . . . ?
Ge2 Ge3 Ge4 Ge6 58.83(6) . . . . ?
Ge1 Ge3 Ge4 Ge6 -127.38(8) . . . . ?
Ge8 Ge3 Ge4 Ge6 -1.48(5) . . . . ?
Ge7 Ge3 Ge4 Ge6 -67.97(5) . . . . ?
Ge1 Ge4 Ge5 Ge9 -97.87(7) . . . . ?
Ge2 Ge4 Ge5 Ge9 -29.02(8) . . . . ?
Ge6 Ge4 Ge5 Ge9 20.73(6) . . . . ?
Ge3 Ge4 Ge5 Ge9 -59.62(6) . . . . ?
Ge2 Ge4 Ge5 Ge1 68.85(6) . . . . ?
Ge6 Ge4 Ge5 Ge1 118.60(6) . . . . ?
Ge3 Ge4 Ge5 Ge1 38.25(5) . . . . ?
Ge1 Ge4 Ge5 Ge7 -38.13(6) . . . . ?
Ge2 Ge4 Ge5 Ge7 30.72(7) . . . . ?
Ge6 Ge4 Ge5 Ge7 80.47(6) . . . . ?
Ge3 Ge4 Ge5 Ge7 0.12(5) . . . . ?
Ge1 Ge4 Ge5 Ge6 -118.60(6) . . . . ?
Ge2 Ge4 Ge5 Ge6 -49.75(5) . . . . ?
Ge3 Ge4 Ge5 Ge6 -80.35(4) . . . . ?
Ge1 Ge4 Ge5 Ge8 -75.15(5) . . . . ?
Ge2 Ge4 Ge5 Ge8 -6.30(5) . . . . ?
Ge6 Ge4 Ge5 Ge8 43.45(4) . . . . ?
Ge3 Ge4 Ge5 Ge8 -36.90(3) . . . . ?
Ge4 Ge1 Ge5 Ge9 105.14(7) . . . . ?
Ge3 Ge1 Ge5 Ge9 11.81(9) . . . . ?
Ge7 Ge1 Ge5 Ge9 -29.66(6) . . . . ?
Ge2 Ge1 Ge5 Ge9 57.69(6) . . . . ?
Ge3 Ge1 Ge5 Ge4 -93.33(7) . . . . ?
Ge7 Ge1 Ge5 Ge4 -134.80(6) . . . . ?
Ge2 Ge1 Ge5 Ge4 -47.45(4) . . . . ?
Ge4 Ge1 Ge5 Ge7 134.80(6) . . . . ?
Ge3 Ge1 Ge5 Ge7 41.47(6) . . . . ?
Ge2 Ge1 Ge5 Ge7 87.36(5) . . . . ?
Ge4 Ge1 Ge5 Ge6 48.26(5) . . . . ?
Ge3 Ge1 Ge5 Ge6 -45.07(7) . . . . ?
Ge7 Ge1 Ge5 Ge6 -86.54(5) . . . . ?
Ge2 Ge1 Ge5 Ge6 0.81(4) . . . . ?
Ge4 Ge1 Ge5 Ge8 87.04(5) . . . . ?
Ge3 Ge1 Ge5 Ge8 -6.29(6) . . . . ?
Ge7 Ge1 Ge5 Ge8 -47.76(4) . . . . ?
Ge2 Ge1 Ge5 Ge8 39.59(3) . . . . ?
Ge4 Ge2 Ge6 Ge9 -102.21(6) . . . . ?
Ge3 Ge2 Ge6 Ge9 -8.23(8) . . . . ?
Ge8 Ge2 Ge6 Ge9 31.40(6) . . . . ?
Ge1 Ge2 Ge6 Ge9 -54.94(6) . . . . ?
Ge3 Ge2 Ge6 Ge4 93.98(7) . . . . ?
Ge8 Ge2 Ge6 Ge4 133.61(6) . . . . ?
Ge1 Ge2 Ge6 Ge4 47.27(4) . . . . ?
Ge4 Ge2 Ge6 Ge8 -133.61(6) . . . . ?
Ge3 Ge2 Ge6 Ge8 -39.63(6) . . . . ?
Ge1 Ge2 Ge6 Ge8 -86.34(5) . . . . ?
Ge4 Ge2 Ge6 Ge5 -46.45(5) . . . . ?
Ge3 Ge2 Ge6 Ge5 47.52(7) . . . . ?
Ge8 Ge2 Ge6 Ge5 87.15(5) . . . . ?
Ge1 Ge2 Ge6 Ge5 0.82(4) . . . . ?
Ge4 Ge2 Ge6 Ge7 -86.07(5) . . . . ?
Ge3 Ge2 Ge6 Ge7 7.91(5) . . . . ?
Ge8 Ge2 Ge6 Ge7 47.54(4) . . . . ?
Ge1 Ge2 Ge6 Ge7 -38.80(3) . . . . ?
Ge1 Ge4 Ge6 Ge9 30.95(8) . . . . ?
Ge2 Ge4 Ge6 Ge9 99.53(7) . . . . ?
Ge5 Ge4 Ge6 Ge9 -20.21(6) . . . . ?
Ge3 Ge4 Ge6 Ge9 61.37(6) . . . . ?
Ge1 Ge4 Ge6 Ge2 -68.58(6) . . . . ?
Ge5 Ge4 Ge6 Ge2 -119.74(6) . . . . ?
Ge3 Ge4 Ge6 Ge2 -38.15(4) . . . . ?
Ge1 Ge4 Ge6 Ge8 -29.03(7) . . . . ?
Ge2 Ge4 Ge6 Ge8 39.55(5) . . . . ?
Ge5 Ge4 Ge6 Ge8 -80.19(6) . . . . ?
Ge3 Ge4 Ge6 Ge8 1.39(5) . . . . ?
Ge1 Ge4 Ge6 Ge5 51.16(6) . . . . ?
Ge2 Ge4 Ge6 Ge5 119.74(6) . . . . ?
Ge3 Ge4 Ge6 Ge5 81.58(5) . . . . ?
Ge1 Ge4 Ge6 Ge7 7.10(6) . . . . ?
Ge2 Ge4 Ge6 Ge7 75.68(5) . . . . ?
Ge5 Ge4 Ge6 Ge7 -44.06(4) . . . . ?
Ge3 Ge4 Ge6 Ge7 37.53(3) . . . . ?
Ge4 Ge5 Ge6 Ge9 156.91(7) . . . . ?
Ge1 Ge5 Ge6 Ge9 107.75(6) . . . . ?
Ge7 Ge5 Ge6 Ge9 50.22(5) . . . . ?
Ge8 Ge5 Ge6 Ge9 50.17(5) . . . . ?
Ge9 Ge5 Ge6 Ge2 -108.76(6) . . . . ?
Ge4 Ge5 Ge6 Ge2 48.15(5) . . . . ?
Ge1 Ge5 Ge6 Ge2 -1.01(5) . . . . ?
Ge7 Ge5 Ge6 Ge2 -58.54(5) . . . . ?
Ge8 Ge5 Ge6 Ge2 -58.59(5) . . . . ?
Ge9 Ge5 Ge6 Ge4 -156.91(7) . . . . ?
Ge1 Ge5 Ge6 Ge4 -49.16(5) . . . . ?
Ge7 Ge5 Ge6 Ge4 -106.69(6) . . . . ?
Ge8 Ge5 Ge6 Ge4 -106.74(6) . . . . ?
Ge9 Ge5 Ge6 Ge8 -50.17(5) . . . . ?
Ge4 Ge5 Ge6 Ge8 106.74(6) . . . . ?
Ge1 Ge5 Ge6 Ge8 57.59(5) . . . . ?
Ge7 Ge5 Ge6 Ge8 0.05(5) . . . . ?
Ge9 Ge5 Ge6 Ge7 -50.22(5) . . . . ?
Ge4 Ge5 Ge6 Ge7 106.69(6) . . . . ?
Ge1 Ge5 Ge6 Ge7 57.53(5) . . . . ?
Ge8 Ge5 Ge6 Ge7 -0.05(5) . . . . ?
Ge2 Ge3 Ge7 Ge9 28.61(8) . . . . ?
Ge1 Ge3 Ge7 Ge9 97.14(7) . . . . ?
Ge8 Ge3 Ge7 Ge9 -22.39(6) . . . . ?
Ge4 Ge3 Ge7 Ge9 59.08(5) . . . . ?
Ge2 Ge3 Ge7 Ge1 -68.53(6) . . . . ?
Ge8 Ge3 Ge7 Ge1 -119.53(6) . . . . ?
Ge4 Ge3 Ge7 Ge1 -38.05(4) . . . . ?
Ge2 Ge3 Ge7 Ge8 51.00(5) . . . . ?
Ge1 Ge3 Ge7 Ge8 119.53(6) . . . . ?
Ge4 Ge3 Ge7 Ge8 81.48(4) . . . . ?
Ge2 Ge3 Ge7 Ge5 -30.36(7) . . . . ?
Ge1 Ge3 Ge7 Ge5 38.17(6) . . . . ?
Ge8 Ge3 Ge7 Ge5 -81.36(6) . . . . ?
Ge4 Ge3 Ge7 Ge5 0.12(5) . . . . ?
Ge2 Ge3 Ge7 Ge6 7.26(5) . . . . ?
Ge1 Ge3 Ge7 Ge6 75.79(5) . . . . ?
Ge8 Ge3 Ge7 Ge6 -43.74(4) . . . . ?
Ge4 Ge3 Ge7 Ge6 37.74(3) . . . . ?
Ge4 Ge1 Ge7 Ge9 -11.50(9) . . . . ?
Ge3 Ge1 Ge7 Ge9 -104.95(7) . . . . ?
Ge5 Ge1 Ge7 Ge9 29.34(6) . . . . ?
Ge2 Ge1 Ge7 Ge9 -57.55(6) . . . . ?
Ge4 Ge1 Ge7 Ge3 93.45(8) . . . . ?
Ge5 Ge1 Ge7 Ge3 134.30(7) . . . . ?
Ge2 Ge1 Ge7 Ge3 47.41(5) . . . . ?
Ge4 Ge1 Ge7 Ge8 45.99(8) . . . . ?
Ge3 Ge1 Ge7 Ge8 -47.46(6) . . . . ?
Ge5 Ge1 Ge7 Ge8 86.84(6) . . . . ?
Ge2 Ge1 Ge7 Ge8 -0.05(5) . . . . ?
Ge4 Ge1 Ge7 Ge5 -40.85(6) . . . . ?
Ge3 Ge1 Ge7 Ge5 -134.30(7) . . . . ?
Ge2 Ge1 Ge7 Ge5 -86.89(5) . . . . ?
Ge4 Ge1 Ge7 Ge6 7.70(6) . . . . ?
Ge3 Ge1 Ge7 Ge6 -85.75(5) . . . . ?
Ge5 Ge1 Ge7 Ge6 48.55(4) . . . . ?
Ge2 Ge1 Ge7 Ge6 -38.35(4) . . . . ?
Ge4 Ge5 Ge7 Ge9 -106.89(7) . . . . ?
Ge1 Ge5 Ge7 Ge9 -145.76(7) . . . . ?
Ge6 Ge5 Ge7 Ge9 -50.20(5) . . . . ?
Ge8 Ge5 Ge7 Ge9 -50.15(5) . . . . ?
Ge9 Ge5 Ge7 Ge3 106.71(7) . . . . ?
Ge4 Ge5 Ge7 Ge3 -0.18(7) . . . . ?
Ge1 Ge5 Ge7 Ge3 -39.06(6) . . . . ?
Ge6 Ge5 Ge7 Ge3 56.51(6) . . . . ?
Ge8 Ge5 Ge7 Ge3 56.56(5) . . . . ?
Ge9 Ge5 Ge7 Ge1 145.76(7) . . . . ?
Ge4 Ge5 Ge7 Ge1 38.87(6) . . . . ?
Ge6 Ge5 Ge7 Ge1 95.56(6) . . . . ?
Ge8 Ge5 Ge7 Ge1 95.62(6) . . . . ?
Ge9 Ge5 Ge7 Ge8 50.15(5) . . . . ?
Ge4 Ge5 Ge7 Ge8 -56.74(6) . . . . ?
Ge1 Ge5 Ge7 Ge8 -95.62(6) . . . . ?
Ge6 Ge5 Ge7 Ge8 -0.05(5) . . . . ?
Ge9 Ge5 Ge7 Ge6 50.20(5) . . . . ?
Ge4 Ge5 Ge7 Ge6 -56.69(5) . . . . ?
Ge1 Ge5 Ge7 Ge6 -95.56(6) . . . . ?
Ge8 Ge5 Ge7 Ge6 0.05(5) . . . . ?
Ge2 Ge6 Ge7 Ge9 -155.53(8) . . . . ?
Ge4 Ge6 Ge7 Ge9 143.35(8) . . . . ?
Ge8 Ge6 Ge7 Ge9 -91.48(7) . . . . ?
Ge5 Ge6 Ge7 Ge9 88.45(7) . . . . ?
Ge9 Ge6 Ge7 Ge3 148.04(8) . . . . ?
Ge2 Ge6 Ge7 Ge3 -7.49(5) . . . . ?
Ge4 Ge6 Ge7 Ge3 -68.61(5) . . . . ?
Ge8 Ge6 Ge7 Ge3 56.57(6) . . . . ?
Ge5 Ge6 Ge7 Ge3 -123.51(6) . . . . ?
Ge9 Ge6 Ge7 Ge1 -150.58(8) . . . . ?
Ge2 Ge6 Ge7 Ge1 53.90(6) . . . . ?
Ge4 Ge6 Ge7 Ge1 -7.23(6) . . . . ?
Ge8 Ge6 Ge7 Ge1 117.95(7) . . . . ?
Ge5 Ge6 Ge7 Ge1 -62.13(6) . . . . ?
Ge9 Ge6 Ge7 Ge8 91.48(7) . . . . ?
Ge2 Ge6 Ge7 Ge8 -64.05(6) . . . . ?
Ge4 Ge6 Ge7 Ge8 -125.18(7) . . . . ?
Ge5 Ge6 Ge7 Ge8 179.93(7) . . . . ?
Ge9 Ge6 Ge7 Ge5 -88.45(7) . . . . ?
Ge2 Ge6 Ge7 Ge5 116.02(6) . . . . ?
Ge4 Ge6 Ge7 Ge5 54.90(5) . . . . ?
Ge8 Ge6 Ge7 Ge5 -179.93(7) . . . . ?
Ge2 Ge3 Ge8 Ge9 -96.96(6) . . . . ?
Ge1 Ge3 Ge8 Ge9 -27.97(8) . . . . ?
Ge7 Ge3 Ge8 Ge9 22.34(6) . . . . ?
Ge4 Ge3 Ge8 Ge9 -58.83(5) . . . . ?
Ge1 Ge3 Ge8 Ge2 68.99(6) . . . . ?
Ge7 Ge3 Ge8 Ge2 119.30(6) . . . . ?
Ge4 Ge3 Ge8 Ge2 38.13(4) . . . . ?
Ge2 Ge3 Ge8 Ge6 -36.73(6) . . . . ?
Ge1 Ge3 Ge8 Ge6 32.27(7) . . . . ?
Ge7 Ge3 Ge8 Ge6 82.58(6) . . . . ?
Ge4 Ge3 Ge8 Ge6 1.40(5) . . . . ?
Ge2 Ge3 Ge8 Ge7 -119.30(6) . . . . ?
Ge1 Ge3 Ge8 Ge7 -50.31(6) . . . . ?
Ge4 Ge3 Ge8 Ge7 -81.17(4) . . . . ?
Ge2 Ge3 Ge8 Ge5 -74.81(5) . . . . ?
Ge1 Ge3 Ge8 Ge5 -5.82(5) . . . . ?
Ge7 Ge3 Ge8 Ge5 44.49(4) . . . . ?
Ge4 Ge3 Ge8 Ge5 -36.68(3) . . . . ?
Ge4 Ge2 Ge8 Ge9 11.23(8) . . . . ?
Ge3 Ge2 Ge8 Ge9 105.07(7) . . . . ?
Ge6 Ge2 Ge8 Ge9 -31.20(6) . . . . ?
Ge1 Ge2 Ge8 Ge9 57.13(6) . . . . ?
Ge4 Ge2 Ge8 Ge3 -93.84(7) . . . . ?
Ge6 Ge2 Ge8 Ge3 -136.27(7) . . . . ?
Ge1 Ge2 Ge8 Ge3 -47.94(5) . . . . ?
Ge4 Ge2 Ge8 Ge6 42.42(6) . . . . ?
Ge3 Ge2 Ge8 Ge6 136.27(7) . . . . ?
Ge1 Ge2 Ge8 Ge6 88.33(5) . . . . ?
Ge4 Ge2 Ge8 Ge7 -45.96(7) . . . . ?
Ge3 Ge2 Ge8 Ge7 47.89(6) . . . . ?
Ge6 Ge2 Ge8 Ge7 -88.38(6) . . . . ?
Ge1 Ge2 Ge8 Ge7 -0.05(5) . . . . ?
Ge4 Ge2 Ge8 Ge5 -6.69(5) . . . . ?
Ge3 Ge2 Ge8 Ge5 87.16(5) . . . . ?
Ge6 Ge2 Ge8 Ge5 -49.11(4) . . . . ?
Ge1 Ge2 Ge8 Ge5 39.21(4) . . . . ?
Ge2 Ge6 Ge8 Ge9 143.97(7) . . . . ?
Ge4 Ge6 Ge8 Ge9 104.35(6) . . . . ?
Ge5 Ge6 Ge8 Ge9 49.19(5) . . . . ?
Ge7 Ge6 Ge8 Ge9 49.25(5) . . . . ?
Ge9 Ge6 Ge8 Ge3 -106.49(7) . . . . ?
Ge2 Ge6 Ge8 Ge3 37.48(6) . . . . ?
Ge4 Ge6 Ge8 Ge3 -2.14(7) . . . . ?
Ge5 Ge6 Ge8 Ge3 -57.30(6) . . . . ?
Ge7 Ge6 Ge8 Ge3 -57.25(5) . . . . ?
Ge9 Ge6 Ge8 Ge2 -143.97(7) . . . . ?
Ge4 Ge6 Ge8 Ge2 -39.62(6) . . . . ?
Ge5 Ge6 Ge8 Ge2 -94.78(6) . . . . ?
Ge7 Ge6 Ge8 Ge2 -94.73(6) . . . . ?
Ge9 Ge6 Ge8 Ge7 -49.25(5) . . . . ?
Ge2 Ge6 Ge8 Ge7 94.73(6) . . . . ?
Ge4 Ge6 Ge8 Ge7 55.10(6) . . . . ?
Ge5 Ge6 Ge8 Ge7 -0.05(5) . . . . ?
Ge9 Ge6 Ge8 Ge5 -49.19(5) . . . . ?
Ge2 Ge6 Ge8 Ge5 94.78(6) . . . . ?
Ge4 Ge6 Ge8 Ge5 55.16(5) . . . . ?
Ge7 Ge6 Ge8 Ge5 0.05(5) . . . . ?
Ge3 Ge7 Ge8 Ge9 -155.07(6) . . . . ?
Ge1 Ge7 Ge8 Ge9 -106.59(6) . . . . ?
Ge5 Ge7 Ge8 Ge9 -49.46(5) . . . . ?
Ge6 Ge7 Ge8 Ge9 -49.51(5) . . . . ?
Ge9 Ge7 Ge8 Ge3 155.07(6) . . . . ?
Ge1 Ge7 Ge8 Ge3 48.48(6) . . . . ?
Ge5 Ge7 Ge8 Ge3 105.61(6) . . . . ?
Ge6 Ge7 Ge8 Ge3 105.56(5) . . . . ?
Ge9 Ge7 Ge8 Ge2 106.66(6) . . . . ?
Ge3 Ge7 Ge8 Ge2 -48.41(5) . . . . ?
Ge1 Ge7 Ge8 Ge2 0.06(6) . . . . ?
Ge5 Ge7 Ge8 Ge2 57.20(6) . . . . ?
Ge6 Ge7 Ge8 Ge2 57.14(5) . . . . ?
Ge9 Ge7 Ge8 Ge6 49.51(5) . . . . ?
Ge3 Ge7 Ge8 Ge6 -105.56(5) . . . . ?
Ge1 Ge7 Ge8 Ge6 -57.08(6) . . . . ?
Ge5 Ge7 Ge8 Ge6 0.05(5) . . . . ?
Ge9 Ge7 Ge8 Ge5 49.46(5) . . . . ?
Ge3 Ge7 Ge8 Ge5 -105.61(6) . . . . ?
Ge1 Ge7 Ge8 Ge5 -57.13(5) . . . . ?
Ge6 Ge7 Ge8 Ge5 -0.05(5) . . . . ?
Ge4 Ge5 Ge8 Ge9 -146.13(8) . . . . ?
Ge1 Ge5 Ge8 Ge9 152.61(8) . . . . ?
Ge7 Ge5 Ge8 Ge9 89.97(7) . . . . ?
Ge6 Ge5 Ge8 Ge9 -90.11(7) . . . . ?
Ge9 Ge5 Ge8 Ge3 -146.62(8) . . . . ?
Ge4 Ge5 Ge8 Ge3 67.25(6) . . . . ?
Ge1 Ge5 Ge8 Ge3 5.99(5) . . . . ?
Ge7 Ge5 Ge8 Ge3 -56.65(6) . . . . ?
Ge6 Ge5 Ge8 Ge3 123.27(6) . . . . ?
Ge9 Ge5 Ge8 Ge2 152.52(8) . . . . ?
Ge4 Ge5 Ge8 Ge2 6.39(5) . . . . ?
Ge1 Ge5 Ge8 Ge2 -54.87(5) . . . . ?
Ge7 Ge5 Ge8 Ge2 -117.51(7) . . . . ?
Ge6 Ge5 Ge8 Ge2 62.41(5) . . . . ?
Ge9 Ge5 Ge8 Ge6 90.11(7) . . . . ?
Ge4 Ge5 Ge8 Ge6 -56.03(5) . . . . ?
Ge1 Ge5 Ge8 Ge6 -117.28(6) . . . . ?
Ge7 Ge5 Ge8 Ge6 -179.93(7) . . . . ?
Ge9 Ge5 Ge8 Ge7 -89.97(7) . . . . ?
Ge4 Ge5 Ge8 Ge7 123.90(7) . . . . ?
Ge1 Ge5 Ge8 Ge7 62.64(6) . . . . ?
Ge6 Ge5 Ge8 Ge7 179.93(7) . . . . ?
Ge4 Ge5 Ge9 Ge7 92.89(7) . . . . ?
Ge1 Ge5 Ge9 Ge7 29.87(6) . . . . ?
Ge6 Ge5 Ge9 Ge7 113.81(6) . . . . ?
Ge8 Ge5 Ge9 Ge7 57.01(6) . . . . ?
Ge4 Ge5 Ge9 Ge8 35.87(8) . . . . ?
Ge1 Ge5 Ge9 Ge8 -27.15(8) . . . . ?
Ge7 Ge5 Ge9 Ge8 -57.01(6) . . . . ?
Ge6 Ge5 Ge9 Ge8 56.80(5) . . . . ?
Ge4 Ge5 Ge9 Ge6 -20.92(6) . . . . ?
Ge1 Ge5 Ge9 Ge6 -83.95(7) . . . . ?
Ge7 Ge5 Ge9 Ge6 -113.81(6) . . . . ?
Ge8 Ge5 Ge9 Ge6 -56.80(5) . . . . ?
Ge3 Ge7 Ge9 Ge5 -92.13(6) . . . . ?
Ge1 Ge7 Ge9 Ge5 -29.57(6) . . . . ?
Ge8 Ge7 Ge9 Ge5 -114.53(5) . . . . ?
Ge6 Ge7 Ge9 Ge5 -58.60(5) . . . . ?
Ge3 Ge7 Ge9 Ge8 22.40(6) . . . . ?
Ge1 Ge7 Ge9 Ge8 84.95(6) . . . . ?
Ge5 Ge7 Ge9 Ge8 114.53(5) . . . . ?
Ge6 Ge7 Ge9 Ge8 55.93(5) . . . . ?
Ge3 Ge7 Ge9 Ge6 -33.53(8) . . . . ?
Ge1 Ge7 Ge9 Ge6 29.03(8) . . . . ?
Ge8 Ge7 Ge9 Ge6 -55.93(5) . . . . ?
Ge5 Ge7 Ge9 Ge6 58.60(5) . . . . ?
Ge3 Ge8 Ge9 Ge5 35.21(8) . . . . ?
Ge2 Ge8 Ge9 Ge5 -27.04(8) . . . . ?
Ge6 Ge8 Ge9 Ge5 -58.06(6) . . . . ?
Ge7 Ge8 Ge9 Ge5 57.74(5) . . . . ?
Ge3 Ge8 Ge9 Ge7 -22.53(6) . . . . ?
Ge2 Ge8 Ge9 Ge7 -84.78(6) . . . . ?
Ge6 Ge8 Ge9 Ge7 -115.80(5) . . . . ?
Ge5 Ge8 Ge9 Ge7 -57.74(6) . . . . ?
Ge3 Ge8 Ge9 Ge6 93.27(6) . . . . ?
Ge2 Ge8 Ge9 Ge6 31.02(6) . . . . ?
Ge7 Ge8 Ge9 Ge6 115.80(5) . . . . ?
Ge5 Ge8 Ge9 Ge6 58.06(6) . . . . ?
Ge2 Ge6 Ge9 Ge5 82.64(6) . . . . ?
Ge4 Ge6 Ge9 Ge5 20.24(6) . . . . ?
Ge8 Ge6 Ge9 Ge5 114.48(6) . . . . ?
Ge7 Ge6 Ge9 Ge5 58.31(6) . . . . ?
Ge2 Ge6 Ge9 Ge7 24.32(7) . . . . ?
Ge4 Ge6 Ge9 Ge7 -38.07(8) . . . . ?
Ge8 Ge6 Ge9 Ge7 56.16(5) . . . . ?
Ge5 Ge6 Ge9 Ge7 -58.31(6) . . . . ?
Ge2 Ge6 Ge9 Ge8 -31.84(6) . . . . ?
Ge4 Ge6 Ge9 Ge8 -94.24(6) . . . . ?
Ge5 Ge6 Ge9 Ge8 -114.48(6) . . . . ?
Ge7 Ge6 Ge9 Ge8 -56.16(5) . . . . ?
Ge13 Ge10 Ge11 Ge16 -32.58(8) . . . . ?
Ge12 Ge10 Ge11 Ge16 24.39(6) . . . . ?
Ge14 Ge10 Ge11 Ge16 -91.06(7) . . . . ?
Ge13 Ge10 Ge11 Ge15 30.36(9) . . . . ?
Ge12 Ge10 Ge11 Ge15 87.32(7) . . . . ?
Ge14 Ge10 Ge11 Ge15 -28.12(7) . . . . ?
Ge13 Ge10 Ge11 Ge12 -56.96(5) . . . . ?
Ge14 Ge10 Ge11 Ge12 -115.44(6) . . . . ?
Ge13 Ge10 Ge11 Ge14 58.48(6) . . . . ?
Ge12 Ge10 Ge11 Ge14 115.44(6) . . . . ?
Ge12 Ge10 Ge11 Ge13 56.96(5) . . . . ?
Ge14 Ge10 Ge11 Ge13 -58.48(6) . . . . ?
Ge11 Ge10 Ge12 Ge17 -86.82(7) . . . . ?
Ge13 Ge10 Ge12 Ge17 28.28(6) . . . . ?
Ge14 Ge10 Ge12 Ge17 -30.09(8) . . . . ?
Ge11 Ge10 Ge12 Ge16 -24.03(6) . . . . ?
Ge13 Ge10 Ge12 Ge16 91.07(7) . . . . ?
Ge14 Ge10 Ge12 Ge16 32.71(8) . . . . ?
Ge13 Ge10 Ge12 Ge11 115.10(6) . . . . ?
Ge14 Ge10 Ge12 Ge11 56.74(6) . . . . ?
Ge11 Ge10 Ge12 Ge13 -115.10(6) . . . . ?
Ge14 Ge10 Ge12 Ge13 -58.36(6) . . . . ?
Ge11 Ge10 Ge12 Ge14 -56.74(6) . . . . ?
Ge13 Ge10 Ge12 Ge14 58.36(6) . . . . ?
Ge16 Ge11 Ge12 Ge10 -152.93(7) . . . . ?
Ge15 Ge11 Ge12 Ge10 -107.30(7) . . . . ?
Ge14 Ge11 Ge12 Ge10 -49.90(5) . . . . ?
Ge13 Ge11 Ge12 Ge10 -49.51(5) . . . . ?
Ge10 Ge11 Ge12 Ge17 106.21(6) . . . . ?
Ge16 Ge11 Ge12 Ge17 -46.72(6) . . . . ?
Ge15 Ge11 Ge12 Ge17 -1.10(7) . . . . ?
Ge14 Ge11 Ge12 Ge17 56.30(6) . . . . ?
Ge13 Ge11 Ge12 Ge17 56.69(5) . . . . ?
Ge10 Ge11 Ge12 Ge16 152.93(7) . . . . ?
Ge15 Ge11 Ge12 Ge16 45.63(6) . . . . ?
Ge14 Ge11 Ge12 Ge16 103.03(6) . . . . ?
Ge13 Ge11 Ge12 Ge16 103.42(6) . . . . ?
Ge10 Ge11 Ge12 Ge13 49.51(5) . . . . ?
Ge16 Ge11 Ge12 Ge13 -103.42(6) . . . . ?
Ge15 Ge11 Ge12 Ge13 -57.79(6) . . . . ?
Ge14 Ge11 Ge12 Ge13 -0.39(6) . . . . ?
Ge10 Ge11 Ge12 Ge14 49.90(5) . . . . ?
Ge16 Ge11 Ge12 Ge14 -103.03(6) . . . . ?
Ge15 Ge11 Ge12 Ge14 -57.40(5) . . . . ?
Ge13 Ge11 Ge12 Ge14 0.39(6) . . . . ?
Ge11 Ge10 Ge13 Ge17 28.13(8) . . . . ?
Ge12 Ge10 Ge13 Ge17 -28.90(6) . . . . ?
Ge14 Ge10 Ge13 Ge17 85.63(7) . . . . ?
Ge11 Ge10 Ge13 Ge18 -35.33(8) . . . . ?
Ge12 Ge10 Ge13 Ge18 -92.35(7) . . . . ?
Ge14 Ge10 Ge13 Ge18 22.18(7) . . . . ?
Ge11 Ge10 Ge13 Ge12 57.02(6) . . . . ?
Ge14 Ge10 Ge13 Ge12 114.53(6) . . . . ?
Ge11 Ge10 Ge13 Ge14 -57.51(6) . . . . ?
Ge12 Ge10 Ge13 Ge14 -114.53(6) . . . . ?
Ge12 Ge10 Ge13 Ge11 -57.02(6) . . . . ?
Ge14 Ge10 Ge13 Ge11 57.51(6) . . . . ?
Ge17 Ge12 Ge13 Ge10 -147.33(7) . . . . ?
Ge16 Ge12 Ge13 Ge10 -106.04(7) . . . . ?
Ge11 Ge12 Ge13 Ge10 -49.25(5) . . . . ?
Ge14 Ge12 Ge13 Ge10 -49.64(5) . . . . ?
Ge10 Ge12 Ge13 Ge17 147.33(7) . . . . ?
Ge16 Ge12 Ge13 Ge17 41.29(7) . . . . ?
Ge11 Ge12 Ge13 Ge17 98.08(6) . . . . ?
Ge14 Ge12 Ge13 Ge17 97.70(6) . . . . ?
Ge10 Ge12 Ge13 Ge18 104.98(7) . . . . ?
Ge17 Ge12 Ge13 Ge18 -42.35(6) . . . . ?
Ge16 Ge12 Ge13 Ge18 -1.06(7) . . . . ?
Ge11 Ge12 Ge13 Ge18 55.73(6) . . . . ?
Ge14 Ge12 Ge13 Ge18 55.34(5) . . . . ?
Ge10 Ge12 Ge13 Ge14 49.64(5) . . . . ?
Ge17 Ge12 Ge13 Ge14 -97.70(6) . . . . ?
Ge16 Ge12 Ge13 Ge14 -56.40(7) . . . . ?
Ge11 Ge12 Ge13 Ge14 0.38(5) . . . . ?
Ge10 Ge12 Ge13 Ge11 49.25(5) . . . . ?
Ge17 Ge12 Ge13 Ge11 -98.08(6) . . . . ?
Ge16 Ge12 Ge13 Ge11 -56.78(6) . . . . ?
Ge14 Ge12 Ge13 Ge11 -0.38(5) . . . . ?
Ge16 Ge11 Ge13 Ge10 148.80(8) . . . . ?
Ge15 Ge11 Ge13 Ge10 -150.11(9) . . . . ?
Ge12 Ge11 Ge13 Ge10 90.69(8) . . . . ?
Ge14 Ge11 Ge13 Ge10 -89.85(8) . . . . ?
Ge10 Ge11 Ge13 Ge17 -152.15(8) . . . . ?
Ge16 Ge11 Ge13 Ge17 -3.35(6) . . . . ?
Ge15 Ge11 Ge13 Ge17 57.75(6) . . . . ?
Ge12 Ge11 Ge13 Ge17 -61.46(6) . . . . ?
Ge14 Ge11 Ge13 Ge17 118.00(7) . . . . ?
Ge10 Ge11 Ge13 Ge18 145.71(8) . . . . ?
Ge16 Ge11 Ge13 Ge18 -65.50(6) . . . . ?
Ge15 Ge11 Ge13 Ge18 -4.40(6) . . . . ?
Ge12 Ge11 Ge13 Ge18 -123.61(7) . . . . ?
Ge14 Ge11 Ge13 Ge18 55.85(6) . . . . ?
Ge10 Ge11 Ge13 Ge12 -90.69(8) . . . . ?
Ge16 Ge11 Ge13 Ge12 58.11(6) . . . . ?
Ge15 Ge11 Ge13 Ge12 119.20(7) . . . . ?
Ge14 Ge11 Ge13 Ge12 179.46(8) . . . . ?
Ge10 Ge11 Ge13 Ge14 89.85(8) . . . . ?
Ge16 Ge11 Ge13 Ge14 -121.35(7) . . . . ?
Ge15 Ge11 Ge13 Ge14 -60.26(6) . . . . ?
Ge12 Ge11 Ge13 Ge14 -179.46(8) . . . . ?
Ge11 Ge10 Ge14 Ge18 91.69(7) . . . . ?
Ge13 Ge10 Ge14 Ge18 -22.59(7) . . . . ?
Ge12 Ge10 Ge14 Ge18 34.85(8) . . . . ?
Ge11 Ge10 Ge14 Ge15 28.22(7) . . . . ?
Ge13 Ge10 Ge14 Ge15 -86.06(7) . . . . ?
Ge12 Ge10 Ge14 Ge15 -28.61(8) . . . . ?
Ge13 Ge10 Ge14 Ge11 -114.28(6) . . . . ?
Ge12 Ge10 Ge14 Ge11 -56.84(6) . . . . ?
Ge11 Ge10 Ge14 Ge13 114.28(6) . . . . ?
Ge12 Ge10 Ge14 Ge13 57.44(5) . . . . ?
Ge11 Ge10 Ge14 Ge12 56.84(6) . . . . ?
Ge13 Ge10 Ge14 Ge12 -57.44(5) . . . . ?
Ge10 Ge11 Ge14 Ge18 -105.64(7) . . . . ?
Ge16 Ge11 Ge14 Ge18 1.62(8) . . . . ?
Ge15 Ge11 Ge14 Ge18 42.41(7) . . . . ?
Ge12 Ge11 Ge14 Ge18 -55.97(7) . . . . ?
Ge13 Ge11 Ge14 Ge18 -56.36(5) . . . . ?
Ge16 Ge11 Ge14 Ge10 107.27(7) . . . . ?
Ge15 Ge11 Ge14 Ge10 148.06(8) . . . . ?
Ge12 Ge11 Ge14 Ge10 49.67(5) . . . . ?
Ge13 Ge11 Ge14 Ge10 49.29(5) . . . . ?
Ge10 Ge11 Ge14 Ge15 -148.06(8) . . . . ?
Ge16 Ge11 Ge14 Ge15 -40.79(7) . . . . ?
Ge12 Ge11 Ge14 Ge15 -98.39(7) . . . . ?
Ge13 Ge11 Ge14 Ge15 -98.77(7) . . . . ?
Ge10 Ge11 Ge14 Ge13 -49.29(5) . . . . ?
Ge16 Ge11 Ge14 Ge13 57.98(6) . . . . ?
Ge15 Ge11 Ge14 Ge13 98.77(7) . . . . ?
Ge12 Ge11 Ge14 Ge13 0.38(5) . . . . ?
Ge10 Ge11 Ge14 Ge12 -49.67(5) . . . . ?
Ge16 Ge11 Ge14 Ge12 57.59(5) . . . . ?
Ge15 Ge11 Ge14 Ge12 98.39(7) . . . . ?
Ge13 Ge11 Ge14 Ge12 -0.38(5) . . . . ?
Ge10 Ge13 Ge14 Ge18 154.57(7) . . . . ?
Ge17 Ge13 Ge14 Ge18 46.73(6) . . . . ?
Ge12 Ge13 Ge14 Ge18 104.61(6) . . . . ?
Ge11 Ge13 Ge14 Ge18 104.99(6) . . . . ?
Ge17 Ge13 Ge14 Ge10 -107.84(6) . . . . ?
Ge18 Ge13 Ge14 Ge10 -154.57(7) . . . . ?
Ge12 Ge13 Ge14 Ge10 -49.96(6) . . . . ?
Ge11 Ge13 Ge14 Ge10 -49.58(6) . . . . ?
Ge10 Ge13 Ge14 Ge15 107.30(7) . . . . ?
Ge17 Ge13 Ge14 Ge15 -0.54(6) . . . . ?
Ge18 Ge13 Ge14 Ge15 -47.27(6) . . . . ?
Ge12 Ge13 Ge14 Ge15 57.34(6) . . . . ?
Ge11 Ge13 Ge14 Ge15 57.72(5) . . . . ?
Ge10 Ge13 Ge14 Ge11 49.58(6) . . . . ?
Ge17 Ge13 Ge14 Ge11 -58.26(6) . . . . ?
Ge18 Ge13 Ge14 Ge11 -104.99(6) . . . . ?
Ge12 Ge13 Ge14 Ge11 -0.38(5) . . . . ?
Ge10 Ge13 Ge14 Ge12 49.96(6) . . . . ?
Ge17 Ge13 Ge14 Ge12 -57.88(5) . . . . ?
Ge18 Ge13 Ge14 Ge12 -104.61(6) . . . . ?
Ge11 Ge13 Ge14 Ge12 0.38(5) . . . . ?
Ge10 Ge12 Ge14 Ge18 -146.35(8) . . . . ?
Ge17 Ge12 Ge14 Ge18 3.51(6) . . . . ?
Ge16 Ge12 Ge14 Ge18 65.40(6) . . . . ?
Ge11 Ge12 Ge14 Ge18 123.48(7) . . . . ?
Ge13 Ge12 Ge14 Ge18 -57.06(6) . . . . ?
Ge17 Ge12 Ge14 Ge10 149.87(8) . . . . ?
Ge16 Ge12 Ge14 Ge10 -148.25(8) . . . . ?
Ge11 Ge12 Ge14 Ge10 -90.17(8) . . . . ?
Ge13 Ge12 Ge14 Ge10 89.29(8) . . . . ?
Ge10 Ge12 Ge14 Ge15 151.60(8) . . . . ?
Ge17 Ge12 Ge14 Ge15 -58.53(6) . . . . ?
Ge16 Ge12 Ge14 Ge15 3.35(6) . . . . ?
Ge11 Ge12 Ge14 Ge15 61.43(6) . . . . ?
Ge13 Ge12 Ge14 Ge15 -119.11(7) . . . . ?
Ge10 Ge12 Ge14 Ge11 90.17(8) . . . . ?
Ge17 Ge12 Ge14 Ge11 -119.97(7) . . . . ?
Ge16 Ge12 Ge14 Ge11 -58.09(6) . . . . ?
Ge13 Ge12 Ge14 Ge11 179.45(8) . . . . ?
Ge10 Ge12 Ge14 Ge13 -89.29(8) . . . . ?
Ge17 Ge12 Ge14 Ge13 60.58(6) . . . . ?
Ge16 Ge12 Ge14 Ge13 122.46(7) . . . . ?
Ge11 Ge12 Ge14 Ge13 -179.45(8) . . . . ?
Ge18 Ge14 Ge15 Ge16 -87.35(8) . . . . ?
Ge10 Ge14 Ge15 Ge16 15.12(10) . . . . ?
Ge11 Ge14 Ge15 Ge16 42.82(6) . . . . ?
Ge13 Ge14 Ge15 Ge16 -41.54(8) . . . . ?
Ge12 Ge14 Ge15 Ge16 -3.46(6) . . . . ?
Ge10 Ge14 Ge15 Ge18 102.47(7) . . . . ?
Ge11 Ge14 Ge15 Ge18 130.18(7) . . . . ?
Ge13 Ge14 Ge15 Ge18 45.82(5) . . . . ?
Ge12 Ge14 Ge15 Ge18 83.89(5) . . . . ?
Ge18 Ge14 Ge15 Ge11 -130.18(7) . . . . ?
Ge10 Ge14 Ge15 Ge11 -27.71(7) . . . . ?
Ge13 Ge14 Ge15 Ge11 -84.36(6) . . . . ?
Ge12 Ge14 Ge15 Ge11 -46.29(4) . . . . ?
Ge18 Ge14 Ge15 Ge17 -45.41(5) . . . . ?
Ge10 Ge14 Ge15 Ge17 57.06(6) . . . . ?
Ge11 Ge14 Ge15 Ge17 84.76(5) . . . . ?
Ge13 Ge14 Ge15 Ge17 0.41(5) . . . . ?
Ge12 Ge14 Ge15 Ge17 38.48(3) . . . . ?
Ge10 Ge11 Ge15 Ge16 -103.42(8) . . . . ?
Ge12 Ge11 Ge15 Ge16 -45.11(6) . . . . ?
Ge14 Ge11 Ge15 Ge16 -131.65(7) . . . . ?
Ge13 Ge11 Ge15 Ge16 -83.67(5) . . . . ?
Ge10 Ge11 Ge15 Ge18 -15.23(10) . . . . ?
Ge16 Ge11 Ge15 Ge18 88.19(8) . . . . ?
Ge12 Ge11 Ge15 Ge18 43.08(8) . . . . ?
Ge14 Ge11 Ge15 Ge18 -43.46(6) . . . . ?
Ge13 Ge11 Ge15 Ge18 4.52(6) . . . . ?
Ge10 Ge11 Ge15 Ge14 28.24(7) . . . . ?
Ge16 Ge11 Ge15 Ge14 131.65(7) . . . . ?
Ge12 Ge11 Ge15 Ge14 86.54(6) . . . . ?
Ge13 Ge11 Ge15 Ge14 47.98(4) . . . . ?
Ge10 Ge11 Ge15 Ge17 -57.47(7) . . . . ?
Ge16 Ge11 Ge15 Ge17 45.94(5) . . . . ?
Ge12 Ge11 Ge15 Ge17 0.83(5) . . . . ?
Ge14 Ge11 Ge15 Ge17 -85.71(5) . . . . ?
Ge13 Ge11 Ge15 Ge17 -37.73(4) . . . . ?
Ge18 Ge15 Ge16 Ge17 2.35(7) . . . . ?
Ge14 Ge15 Ge16 Ge17 62.61(8) . . . . ?
Ge11 Ge15 Ge16 Ge17 107.57(6) . . . . ?
Ge18 Ge15 Ge16 Ge11 -105.22(7) . . . . ?
Ge14 Ge15 Ge16 Ge11 -44.96(7) . . . . ?
Ge17 Ge15 Ge16 Ge11 -107.57(6) . . . . ?
Ge18 Ge15 Ge16 Ge12 -55.07(8) . . . . ?
Ge14 Ge15 Ge16 Ge12 5.19(9) . . . . ?
Ge11 Ge15 Ge16 Ge12 50.15(6) . . . . ?
Ge17 Ge15 Ge16 Ge12 -57.42(6) . . . . ?
Ge14 Ge15 Ge16 Ge18 60.26(6) . . . . ?
Ge11 Ge15 Ge16 Ge18 105.22(7) . . . . ?
Ge17 Ge15 Ge16 Ge18 -2.35(7) . . . . ?
Ge10 Ge11 Ge16 Ge15 99.93(7) . . . . ?
Ge12 Ge11 Ge16 Ge15 124.18(7) . . . . ?
Ge14 Ge11 Ge16 Ge15 40.08(6) . . . . ?
Ge13 Ge11 Ge16 Ge15 79.10(5) . . . . ?
Ge10 Ge11 Ge16 Ge17 24.10(9) . . . . ?
Ge15 Ge11 Ge16 Ge17 -75.84(7) . . . . ?
Ge12 Ge11 Ge16 Ge17 48.35(6) . . . . ?
Ge14 Ge11 Ge16 Ge17 -35.76(8) . . . . ?
Ge13 Ge11 Ge16 Ge17 3.27(5) . . . . ?
Ge10 Ge11 Ge16 Ge12 -24.25(6) . . . . ?
Ge15 Ge11 Ge16 Ge12 -124.18(7) . . . . ?
Ge14 Ge11 Ge16 Ge12 -84.10(6) . . . . ?
Ge13 Ge11 Ge16 Ge12 -45.08(4) . . . . ?
Ge10 Ge11 Ge16 Ge18 58.77(6) . . . . ?
Ge15 Ge11 Ge16 Ge18 -41.17(5) . . . . ?
Ge12 Ge11 Ge16 Ge18 83.02(5) . . . . ?
Ge14 Ge11 Ge16 Ge18 -1.09(5) . . . . ?
Ge13 Ge11 Ge16 Ge18 37.94(3) . . . . ?
Ge10 Ge12 Ge16 Ge15 -24.28(9) . . . . ?
Ge17 Ge12 Ge16 Ge15 74.67(7) . . . . ?
Ge11 Ge12 Ge16 Ge15 -48.10(6) . . . . ?
Ge13 Ge12 Ge16 Ge15 34.64(8) . . . . ?
Ge14 Ge12 Ge16 Ge15 -3.34(6) . . . . ?
Ge10 Ge12 Ge16 Ge17 -98.95(7) . . . . ?
Ge11 Ge12 Ge16 Ge17 -122.77(7) . . . . ?
Ge13 Ge12 Ge16 Ge17 -40.04(6) . . . . ?
Ge14 Ge12 Ge16 Ge17 -78.02(5) . . . . ?
Ge10 Ge12 Ge16 Ge11 23.82(6) . . . . ?
Ge17 Ge12 Ge16 Ge11 122.77(7) . . . . ?
Ge13 Ge12 Ge16 Ge11 82.74(6) . . . . ?
Ge14 Ge12 Ge16 Ge11 44.76(4) . . . . ?
Ge10 Ge12 Ge16 Ge18 -58.19(6) . . . . ?
Ge17 Ge12 Ge16 Ge18 40.76(5) . . . . ?
Ge11 Ge12 Ge16 Ge18 -82.02(5) . . . . ?
Ge13 Ge12 Ge16 Ge18 0.72(5) . . . . ?
Ge14 Ge12 Ge16 Ge18 -37.26(3) . . . . ?
Ge10 Ge13 Ge17 Ge16 -14.87(9) . . . . ?
Ge18 Ge13 Ge17 Ge16 86.81(8) . . . . ?
Ge12 Ge13 Ge17 Ge16 -43.48(6) . . . . ?
Ge14 Ge13 Ge17 Ge16 42.32(7) . . . . ?
Ge11 Ge13 Ge17 Ge16 3.44(6) . . . . ?
Ge10 Ge13 Ge17 Ge18 -101.68(7) . . . . ?
Ge12 Ge13 Ge17 Ge18 -130.29(7) . . . . ?
Ge14 Ge13 Ge17 Ge18 -44.49(5) . . . . ?
Ge11 Ge13 Ge17 Ge18 -83.37(5) . . . . ?
Ge10 Ge13 Ge17 Ge12 28.61(6) . . . . ?
Ge18 Ge13 Ge17 Ge12 130.29(7) . . . . ?
Ge14 Ge13 Ge17 Ge12 85.79(5) . . . . ?
Ge11 Ge13 Ge17 Ge12 46.91(4) . . . . ?
Ge10 Ge13 Ge17 Ge15 -56.77(6) . . . . ?
Ge18 Ge13 Ge17 Ge15 44.90(5) . . . . ?
Ge12 Ge13 Ge17 Ge15 -85.38(5) . . . . ?
Ge14 Ge13 Ge17 Ge15 0.41(5) . . . . ?
Ge11 Ge13 Ge17 Ge15 -38.47(3) . . . . ?
Ge15 Ge16 Ge17 Ge13 -63.64(7) . . . . ?
Ge11 Ge16 Ge17 Ge13 -5.10(9) . . . . ?
Ge12 Ge16 Ge17 Ge13 45.79(6) . . . . ?
Ge18 Ge16 Ge17 Ge13 -61.30(6) . . . . ?
Ge15 Ge16 Ge17 Ge18 -2.35(7) . . . . ?
Ge11 Ge16 Ge17 Ge18 56.20(7) . . . . ?
Ge12 Ge16 Ge17 Ge18 107.09(7) . . . . ?
Ge15 Ge16 Ge17 Ge12 -109.43(7) . . . . ?
Ge11 Ge16 Ge17 Ge12 -50.89(6) . . . . ?
Ge18 Ge16 Ge17 Ge12 -107.09(7) . . . . ?
Ge11 Ge16 Ge17 Ge15 58.54(6) . . . . ?
Ge12 Ge16 Ge17 Ge15 109.43(7) . . . . ?
Ge18 Ge16 Ge17 Ge15 2.35(7) . . . . ?
Ge10 Ge12 Ge17 Ge13 -28.34(6) . . . . ?
Ge16 Ge12 Ge17 Ge13 -131.18(7) . . . . ?
Ge11 Ge12 Ge17 Ge13 -85.61(6) . . . . ?
Ge14 Ge12 Ge17 Ge13 -48.00(4) . . . . ?
Ge10 Ge12 Ge17 Ge16 102.84(7) . . . . ?
Ge11 Ge12 Ge17 Ge16 45.57(6) . . . . ?
Ge13 Ge12 Ge17 Ge16 131.18(7) . . . . ?
Ge14 Ge12 Ge17 Ge16 83.18(6) . . . . ?
Ge10 Ge12 Ge17 Ge18 16.08(9) . . . . ?
Ge16 Ge12 Ge17 Ge18 -86.76(8) . . . . ?
Ge11 Ge12 Ge17 Ge18 -41.19(8) . . . . ?
Ge13 Ge12 Ge17 Ge18 44.42(6) . . . . ?
Ge14 Ge12 Ge17 Ge18 -3.58(6) . . . . ?
Ge10 Ge12 Ge17 Ge15 58.10(6) . . . . ?
Ge16 Ge12 Ge17 Ge15 -44.74(5) . . . . ?
Ge11 Ge12 Ge17 Ge15 0.83(5) . . . . ?
Ge13 Ge12 Ge17 Ge15 86.44(5) . . . . ?
Ge14 Ge12 Ge17 Ge15 38.44(4) . . . . ?
Ge16 Ge15 Ge17 Ge13 121.03(7) . . . . ?
Ge18 Ge15 Ge17 Ge13 -55.84(6) . . . . ?
Ge14 Ge15 Ge17 Ge13 -0.45(5) . . . . ?
Ge11 Ge15 Ge17 Ge13 64.49(6) . . . . ?
Ge18 Ge15 Ge17 Ge16 -176.87(9) . . . . ?
Ge14 Ge15 Ge17 Ge16 -121.47(8) . . . . ?
Ge11 Ge15 Ge17 Ge16 -56.53(7) . . . . ?
Ge16 Ge15 Ge17 Ge18 176.87(9) . . . . ?
Ge14 Ge15 Ge17 Ge18 55.40(6) . . . . ?
Ge11 Ge15 Ge17 Ge18 120.34(8) . . . . ?
Ge16 Ge15 Ge17 Ge12 55.65(7) . . . . ?
Ge18 Ge15 Ge17 Ge12 -121.22(7) . . . . ?
Ge14 Ge15 Ge17 Ge12 -65.82(6) . . . . ?
Ge11 Ge15 Ge17 Ge12 -0.88(6) . . . . ?
Ge10 Ge14 Ge18 Ge15 -100.12(7) . . . . ?
Ge11 Ge14 Ge18 Ge15 -41.56(6) . . . . ?
Ge13 Ge14 Ge18 Ge15 -122.38(6) . . . . ?
Ge12 Ge14 Ge18 Ge15 -78.14(5) . . . . ?
Ge10 Ge14 Ge18 Ge17 -25.45(9) . . . . ?
Ge15 Ge14 Ge18 Ge17 74.67(7) . . . . ?
Ge11 Ge14 Ge18 Ge17 33.11(8) . . . . ?
Ge13 Ge14 Ge18 Ge17 -47.70(6) . . . . ?
Ge12 Ge14 Ge18 Ge17 -3.47(6) . . . . ?
Ge10 Ge14 Ge18 Ge13 22.26(6) . . . . ?
Ge15 Ge14 Ge18 Ge13 122.38(6) . . . . ?
Ge11 Ge14 Ge18 Ge13 80.82(6) . . . . ?
Ge12 Ge14 Ge18 Ge13 44.23(4) . . . . ?
Ge10 Ge14 Ge18 Ge16 -59.66(6) . . . . ?
Ge15 Ge14 Ge18 Ge16 40.46(5) . . . . ?
Ge11 Ge14 Ge18 Ge16 -1.10(5) . . . . ?
Ge13 Ge14 Ge18 Ge16 -81.91(5) . . . . ?
Ge12 Ge14 Ge18 Ge16 -37.68(3) . . . . ?
Ge16 Ge15 Ge18 Ge14 106.61(7) . . . . ?
Ge11 Ge15 Ge18 Ge14 45.89(7) . . . . ?
Ge17 Ge15 Ge18 Ge14 108.96(6) . . . . ?
Ge16 Ge15 Ge18 Ge17 -2.35(7) . . . . ?
Ge14 Ge15 Ge18 Ge17 -108.96(6) . . . . ?
Ge11 Ge15 Ge18 Ge17 -63.07(8) . . . . ?
Ge16 Ge15 Ge18 Ge13 54.01(8) . . . . ?
Ge14 Ge15 Ge18 Ge13 -52.60(6) . . . . ?
Ge11 Ge15 Ge18 Ge13 -6.71(9) . . . . ?
Ge17 Ge15 Ge18 Ge13 56.36(5) . . . . ?
Ge14 Ge15 Ge18 Ge16 -106.61(7) . . . . ?
Ge11 Ge15 Ge18 Ge16 -60.72(7) . . . . ?
Ge17 Ge15 Ge18 Ge16 2.35(7) . . . . ?
Ge13 Ge17 Ge18 Ge14 51.92(6) . . . . ?
Ge16 Ge17 Ge18 Ge14 -55.39(8) . . . . ?
Ge12 Ge17 Ge18 Ge14 5.40(9) . . . . ?
Ge15 Ge17 Ge18 Ge14 -57.72(6) . . . . ?
Ge13 Ge17 Ge18 Ge15 109.64(6) . . . . ?
Ge16 Ge17 Ge18 Ge15 2.33(7) . . . . ?
Ge12 Ge17 Ge18 Ge15 63.12(7) . . . . ?
Ge16 Ge17 Ge18 Ge13 -107.31(7) . . . . ?
Ge12 Ge17 Ge18 Ge13 -46.52(6) . . . . ?
Ge15 Ge17 Ge18 Ge13 -109.64(6) . . . . ?
Ge13 Ge17 Ge18 Ge16 107.31(7) . . . . ?
Ge12 Ge17 Ge18 Ge16 60.79(6) . . . . ?
Ge15 Ge17 Ge18 Ge16 -2.33(7) . . . . ?
Ge10 Ge13 Ge18 Ge14 -22.35(7) . . . . ?
Ge17 Ge13 Ge18 Ge14 -123.11(6) . . . . ?
Ge12 Ge13 Ge18 Ge14 -81.64(6) . . . . ?
Ge11 Ge13 Ge18 Ge14 -44.68(4) . . . . ?
Ge10 Ge13 Ge18 Ge15 26.74(9) . . . . ?
Ge17 Ge13 Ge18 Ge15 -74.02(7) . . . . ?
Ge12 Ge13 Ge18 Ge15 -32.54(8) . . . . ?
Ge14 Ge13 Ge18 Ge15 49.09(6) . . . . ?
Ge11 Ge13 Ge18 Ge15 4.41(6) . . . . ?
Ge10 Ge13 Ge18 Ge17 100.76(7) . . . . ?
Ge12 Ge13 Ge18 Ge17 41.48(6) . . . . ?
Ge14 Ge13 Ge18 Ge17 123.11(6) . . . . ?
Ge11 Ge13 Ge18 Ge17 78.43(5) . . . . ?
Ge10 Ge13 Ge18 Ge16 60.01(6) . . . . ?
Ge17 Ge13 Ge18 Ge16 -40.76(5) . . . . ?
Ge12 Ge13 Ge18 Ge16 0.72(5) . . . . ?
Ge14 Ge13 Ge18 Ge16 82.36(5) . . . . ?
Ge11 Ge13 Ge18 Ge16 37.68(4) . . . . ?
Ge15 Ge16 Ge18 Ge14 -58.47(7) . . . . ?
Ge17 Ge16 Ge18 Ge14 125.03(8) . . . . ?
Ge11 Ge16 Ge18 Ge14 1.17(6) . . . . ?
Ge12 Ge16 Ge18 Ge14 67.15(6) . . . . ?
Ge17 Ge16 Ge18 Ge15 -176.50(10) . . . . ?
Ge11 Ge16 Ge18 Ge15 59.64(7) . . . . ?
Ge12 Ge16 Ge18 Ge15 125.62(9) . . . . ?
Ge15 Ge16 Ge18 Ge17 176.50(10) . . . . ?
Ge11 Ge16 Ge18 Ge17 -123.86(8) . . . . ?
Ge12 Ge16 Ge18 Ge17 -57.88(6) . . . . ?
Ge15 Ge16 Ge18 Ge13 -126.38(8) . . . . ?
Ge17 Ge16 Ge18 Ge13 57.11(6) . . . . ?
Ge11 Ge16 Ge18 Ge13 -66.74(6) . . . . ?
Ge12 Ge16 Ge18 Ge13 -0.77(5) . . . . ?
O104 K1 N101 C107 -26.8(9) . . . . ?
O105 K1 N101 C107 102.7(9) . . . . ?
O102 K1 N101 C107 -146.8(8) . . . . ?
O101 K1 N101 C107 -133.9(9) . . . . ?
O103 K1 N101 C107 -13.2(8) . . . . ?
O106 K1 N101 C107 91.1(9) . . . . ?
N102 K1 N101 C107 174(100) . . . . ?
O104 K1 N101 C101 92.8(8) . . . . ?
O105 K1 N101 C101 -137.7(9) . . . . ?
O102 K1 N101 C101 -27.2(9) . . . . ?
O101 K1 N101 C101 -14.3(8) . . . . ?
O103 K1 N101 C101 106.4(9) . . . . ?
O106 K1 N101 C101 -149.3(8) . . . . ?
N102 K1 N101 C101 -67(18) . . . . ?
O104 K1 N101 C113 -147.9(8) . . . . ?
O105 K1 N101 C113 -18.4(8) . . . . ?
O102 K1 N101 C113 92.1(8) . . . . ?
O101 K1 N101 C113 105.0(8) . . . . ?
O103 K1 N101 C113 -134.2(9) . . . . ?
O106 K1 N101 C113 -30.0(9) . . . . ?
N102 K1 N101 C113 53(18) . . . . ?
O104 K1 N102 C112 -15.7(8) . . . . ?
O105 K1 N102 C112 -145.5(8) . . . . ?
O102 K1 N102 C112 104.2(9) . . . . ?
O101 K1 N102 C112 92.0(8) . . . . ?
O103 K1 N102 C112 -29.1(9) . . . . ?
O106 K1 N102 C112 -132.8(9) . . . . ?
N101 K1 N102 C112 144(18) . . . . ?
O104 K1 N102 C106 -136.0(10) . . . . ?
O105 K1 N102 C106 94.2(10) . . . . ?
O102 K1 N102 C106 -16.1(9) . . . . ?
O101 K1 N102 C106 -28.2(10) . . . . ?
O103 K1 N102 C106 -149.3(9) . . . . ?
O106 K1 N102 C106 106.9(10) . . . . ?
N101 K1 N102 C106 24(19) . . . . ?
O104 K1 N102 C118 105.3(10) . . . . ?
O105 K1 N102 C118 -24.5(10) . . . . ?
O102 K1 N102 C118 -134.8(10) . . . . ?
O101 K1 N102 C118 -147.0(9) . . . . ?
O103 K1 N102 C118 91.9(10) . . . . ?
O106 K1 N102 C118 -11.8(9) . . . . ?
N101 K1 N102 C118 -95(18) . . . . ?
O104 K1 O101 C103 98.1(8) . . . . ?
O105 K1 O101 C103 -103.9(8) . . . . ?
O102 K1 O101 C103 15.1(8) . . . . ?
O103 K1 O101 C103 158.8(8) . . . . ?
O106 K1 O101 C103 -50.4(9) . . . . ?
N101 K1 O101 C103 -151.8(9) . . . . ?
N102 K1 O101 C103 27.3(9) . . . . ?
O104 K1 O101 C102 -126.2(7) . . . . ?
O105 K1 O101 C102 31.9(8) . . . . ?
O102 K1 O101 C102 150.8(8) . . . . ?
O103 K1 O101 C102 -65.5(8) . . . . ?
O106 K1 O101 C102 85.3(8) . . . . ?
N101 K1 O101 C102 -16.1(7) . . . . ?
N102 K1 O101 C102 163.0(7) . . . . ?
O104 K1 O102 C105 34.1(10) . . . . ?
O105 K1 O102 C105 -123.7(10) . . . . ?
O101 K1 O102 C105 152.0(11) . . . . ?
O103 K1 O102 C105 87.0(10) . . . . ?
O106 K1 O102 C105 -63.2(10) . . . . ?
N101 K1 O102 C105 164.9(10) . . . . ?
N102 K1 O102 C105 -15.9(10) . . . . ?
O104 K1 O102 C104 -99.3(9) . . . . ?
O105 K1 O102 C104 102.8(9) . . . . ?
O101 K1 O102 C104 18.6(8) . . . . ?
O103 K1 O102 C104 -46.4(10) . . . . ?
O106 K1 O102 C104 163.4(9) . . . . ?
N101 K1 O102 C104 31.4(10) . . . . ?
N102 K1 O102 C104 -149.3(10) . . . . ?
O104 K1 O103 C109 15.4(8) . . . . ?
O105 K1 O103 C109 156.6(8) . . . . ?
O102 K1 O103 C109 -49.8(9) . . . . ?
O101 K1 O103 C109 -102.5(8) . . . . ?
O106 K1 O103 C109 97.3(8) . . . . ?
N101 K1 O103 C109 -151.0(9) . . . . ?
N102 K1 O103 C109 28.8(9) . . . . ?
O104 K1 O103 C108 148.4(10) . . . . ?
O105 K1 O103 C108 -70.4(10) . . . . ?
O102 K1 O103 C108 83.2(10) . . . . ?
O101 K1 O103 C108 30.5(10) . . . . ?
O106 K1 O103 C108 -129.8(9) . . . . ?
N101 K1 O103 C108 -18.0(9) . . . . ?
N102 K1 O103 C108 161.8(9) . . . . ?
O105 K1 O104 C110 -46.7(10) . . . . ?
O102 K1 O104 C110 161.5(9) . . . . ?
O101 K1 O104 C110 101.0(9) . . . . ?
O103 K1 O104 C110 17.9(9) . . . . ?
O106 K1 O104 C110 -98.1(9) . . . . ?
N101 K1 O104 C110 31.6(10) . . . . ?
N102 K1 O104 C110 -148.8(10) . . . . ?
O105 K1 O104 C111 87.4(9) . . . . ?
O102 K1 O104 C111 -64.4(9) . . . . ?
O101 K1 O104 C111 -124.9(8) . . . . ?
O103 K1 O104 C111 152.0(9) . . . . ?
O106 K1 O104 C111 36.0(9) . . . . ?
N101 K1 O104 C111 165.7(8) . . . . ?
N102 K1 O104 C111 -14.7(8) . . . . ?
O104 K1 O105 C115 -42.2(10) . . . . ?
O102 K1 O105 C115 105.0(9) . . . . ?
O101 K1 O105 C115 166.3(9) . . . . ?
O103 K1 O105 C115 -94.4(9) . . . . ?
O106 K1 O105 C115 21.7(8) . . . . ?
N101 K1 O105 C115 -146.6(9) . . . . ?
N102 K1 O105 C115 34.4(10) . . . . ?
O104 K1 O105 C114 91.7(9) . . . . ?
O102 K1 O105 C114 -121.1(9) . . . . ?
O101 K1 O105 C114 -59.8(9) . . . . ?
O103 K1 O105 C114 39.5(9) . . . . ?
O106 K1 O105 C114 155.6(10) . . . . ?
N101 K1 O105 C114 -12.8(9) . . . . ?
N102 K1 O105 C114 168.3(9) . . . . ?
O104 K1 O106 C116 152.5(8) . . . . ?
O105 K1 O106 C116 11.1(8) . . . . ?
O102 K1 O106 C116 -108.3(8) . . . . ?
O101 K1 O106 C116 -55.0(10) . . . . ?
O103 K1 O106 C116 92.6(9) . . . . ?
N101 K1 O106 C116 22.8(9) . . . . ?
N102 K1 O106 C116 -156.0(9) . . . . ?
O104 K1 O106 C117 -71.3(9) . . . . ?
O105 K1 O106 C117 147.2(10) . . . . ?
O102 K1 O106 C117 27.9(9) . . . . ?
O101 K1 O106 C117 81.1(10) . . . . ?
O103 K1 O106 C117 -131.3(9) . . . . ?
N101 K1 O106 C117 159.0(9) . . . . ?
N102 K1 O106 C117 -19.9(9) . . . . ?
C107 N101 C101 C102 164.5(11) . . . . ?
C113 N101 C101 C102 -74.2(13) . . . . ?
K1 N101 C101 C102 44.3(13) . . . . ?
C103 O101 C102 C101 -178.0(10) . . . . ?
K1 O101 C102 C101 44.9(12) . . . . ?
N101 C101 C102 O101 -60.5(14) . . . . ?
C102 O101 C103 C104 174.4(10) . . . . ?
K1 O101 C103 C104 -46.5(13) . . . . ?
C105 O102 C104 C103 173.3(12) . . . . ?
K1 O102 C104 C103 -49.1(14) . . . . ?
O101 C103 C104 O102 64.3(15) . . . . ?
C104 O102 C105 C106 179.9(12) . . . . ?
K1 O102 C105 C106 44.6(15) . . . . ?
C112 N102 C106 C105 -69.1(14) . . . . ?
C118 N102 C106 C105 168.5(12) . . . . ?
K1 N102 C106 C105 48.3(14) . . . . ?
O102 C105 C106 N102 -64.2(17) . . . . ?
C101 N101 C107 C108 -76.8(14) . . . . ?
C113 N101 C107 C108 163.1(11) . . . . ?
K1 N101 C107 C108 44.0(13) . . . . ?
C109 O103 C108 C107 -179.8(12) . . . . ?
K1 O103 C108 C107 46.7(14) . . . . ?
N101 C107 C108 O103 -62.7(16) . . . . ?
C108 O103 C109 C110 177.9(12) . . . . ?
K1 O103 C109 C110 -46.7(13) . . . . ?
C111 O104 C110 C109 173.6(12) . . . . ?
K1 O104 C110 C109 -48.9(14) . . . . ?
O103 C109 C110 O104 65.2(16) . . . . ?
C110 O104 C111 C112 179.1(12) . . . . ?
K1 O104 C111 C112 43.7(14) . . . . ?
C106 N102 C112 C111 164.1(11) . . . . ?
C118 N102 C112 C111 -74.7(15) . . . . ?
K1 N102 C112 C111 46.5(13) . . . . ?
O104 C111 C112 N102 -62.8(16) . . . . ?
C107 N101 C113 C114 -71.3(14) . . . . ?
C101 N101 C113 C114 168.9(11) . . . . ?
K1 N101 C113 C114 48.7(13) . . . . ?
C115 O105 C114 C113 177.2(12) . . . . ?
K1 O105 C114 C113 42.0(15) . . . . ?
N101 C113 C114 O105 -62.7(17) . . . . ?
C114 O105 C115 C116 169.5(12) . . . . ?
K1 O105 C115 C116 -52.9(13) . . . . ?
C117 O106 C116 C115 -179.9(11) . . . . ?
K1 O106 C116 C115 -41.4(13) . . . . ?
O105 C115 C116 O106 63.7(14) . . . . ?
C116 O106 C117 C118 -174.2(11) . . . . ?
K1 O106 C117 C118 48.9(14) . . . . ?
C112 N102 C118 C117 160.7(12) . . . . ?
C106 N102 C118 C117 -76.3(15) . . . . ?
K1 N102 C118 C117 41.8(15) . . . . ?
O106 C117 C118 N102 -61.5(17) . . . . ?
O201 K2 N201 C207 132.2(8) . . . . ?
O202 K2 N201 C207 143.2(7) . . . . ?
O204 K2 N201 C207 23.2(9) . . . . ?
O206 K2 N201 C207 -94.8(8) . . . . ?
O205 K2 N201 C207 -104.8(8) . . . . ?
O203 K2 N201 C207 13.1(7) . . . . ?
N202 K2 N201 C207 -67(12) . . . . ?
O201 K2 N201 C214 11.5(7) . . . . ?
O202 K2 N201 C214 22.5(8) . . . . ?
O204 K2 N201 C214 -97.4(8) . . . . ?
O206 K2 N201 C214 144.5(7) . . . . ?
O205 K2 N201 C214 134.6(8) . . . . ?
O203 K2 N201 C214 -107.5(8) . . . . ?
N202 K2 N201 C214 172(12) . . . . ?
O201 K2 N201 C201 -107.8(9) . . . . ?
O202 K2 N201 C201 -96.8(8) . . . . ?
O204 K2 N201 C201 143.3(8) . . . . ?
O206 K2 N201 C201 25.2(9) . . . . ?
O205 K2 N201 C201 15.3(8) . . . . ?
O203 K2 N201 C201 133.2(9) . . . . ?
N202 K2 N201 C201 53(13) . . . . ?
O201 K2 N202 C218 22.2(7) . . . . ?
O202 K2 N202 C218 11.8(6) . . . . ?
O204 K2 N202 C218 130.6(7) . . . . ?
O206 K2 N202 C218 -110.2(7) . . . . ?
O205 K2 N202 C218 -101.1(7) . . . . ?
O203 K2 N202 C218 142.2(6) . . . . ?
N201 K2 N202 C218 -138(12) . . . . ?
O201 K2 N202 C206 142.7(7) . . . . ?
O202 K2 N202 C206 132.4(8) . . . . ?
O204 K2 N202 C206 -108.8(8) . . . . ?
O206 K2 N202 C206 10.3(7) . . . . ?
O205 K2 N202 C206 19.5(8) . . . . ?
O203 K2 N202 C206 -97.3(7) . . . . ?
N201 K2 N202 C206 -17(13) . . . . ?
O201 K2 N202 C212 -96.6(8) . . . . ?
O202 K2 N202 C212 -107.0(8) . . . . ?
O204 K2 N202 C212 11.8(7) . . . . ?
O206 K2 N202 C212 131.0(8) . . . . ?
O205 K2 N202 C212 140.2(8) . . . . ?
O203 K2 N202 C212 23.4(9) . . . . ?
N201 K2 N202 C212 103(12) . . . . ?
O202 K2 O201 C213 -148.3(9) . . . . ?
O204 K2 O201 C213 130.9(8) . . . . ?
O206 K2 O201 C213 -82.6(9) . . . . ?
O205 K2 O201 C213 -27.4(9) . . . . ?
O203 K2 O201 C213 70.8(8) . . . . ?
N201 K2 O201 C213 20.8(8) . . . . ?
N202 K2 O201 C213 -158.7(8) . . . . ?
O202 K2 O201 C215 -15.9(8) . . . . ?
O204 K2 O201 C215 -96.7(9) . . . . ?
O206 K2 O201 C215 49.8(10) . . . . ?
O205 K2 O201 C215 105.1(9) . . . . ?
O203 K2 O201 C215 -156.8(8) . . . . ?
N201 K2 O201 C215 153.2(9) . . . . ?
N202 K2 O201 C215 -26.3(9) . . . . ?
O201 K2 O202 C216 -18.0(8) . . . . ?
O204 K2 O202 C216 101.7(8) . . . . ?
O206 K2 O202 C216 -161.2(8) . . . . ?
O205 K2 O202 C216 -101.7(8) . . . . ?
O203 K2 O202 C216 48.6(9) . . . . ?
N201 K2 O202 C216 -29.1(9) . . . . ?
N202 K2 O202 C216 151.6(9) . . . . ?
O201 K2 O202 C217 -150.0(8) . . . . ?
O204 K2 O202 C217 -30.2(8) . . . . ?
O206 K2 O202 C217 66.9(8) . . . . ?
O205 K2 O202 C217 126.4(8) . . . . ?
O203 K2 O202 C217 -83.3(8) . . . . ?
N201 K2 O202 C217 -161.1(7) . . . . ?
N202 K2 O202 C217 19.7(7) . . . . ?
O201 K2 O203 C208 -30.9(7) . . . . ?
O202 K2 O203 C208 -84.3(8) . . . . ?
O204 K2 O203 C208 -150.2(8) . . . . ?
O206 K2 O203 C208 129.7(7) . . . . ?
O205 K2 O203 C208 70.7(7) . . . . ?
N201 K2 O203 C208 19.7(7) . . . . ?
N202 K2 O203 C208 -161.8(7) . . . . ?
O201 K2 O203 C209 97.1(8) . . . . ?
O202 K2 O203 C209 43.6(9) . . . . ?
O204 K2 O203 C209 -22.3(8) . . . . ?
O206 K2 O203 C209 -102.3(8) . . . . ?
O205 K2 O203 C209 -161.4(8) . . . . ?
N201 K2 O203 C209 147.6(8) . . . . ?
N202 K2 O203 C209 -33.8(8) . . . . ?
O201 K2 O204 C211 130.7(8) . . . . ?
O202 K2 O204 C211 71.1(8) . . . . ?
O206 K2 O204 C211 -28.0(8) . . . . ?
O205 K2 O204 C211 -80.3(9) . . . . ?
O203 K2 O204 C211 -147.7(8) . . . . ?
N201 K2 O204 C211 -157.8(8) . . . . ?
N202 K2 O204 C211 20.8(8) . . . . ?
O201 K2 O204 C210 -93.2(9) . . . . ?
O202 K2 O204 C210 -152.9(8) . . . . ?
O206 K2 O204 C210 108.0(9) . . . . ?
O205 K2 O204 C210 55.7(10) . . . . ?
O203 K2 O204 C210 -11.6(8) . . . . ?
N201 K2 O204 C210 -21.7(9) . . . . ?
N202 K2 O204 C210 156.8(9) . . . . ?
O201 K2 O205 C203 -165.7(8) . . . . ?
O202 K2 O205 C203 -104.4(8) . . . . ?
O204 K2 O205 C203 41.6(9) . . . . ?
O206 K2 O205 C203 -24.0(7) . . . . ?
O203 K2 O205 C203 95.4(8) . . . . ?
N201 K2 O205 C203 146.0(8) . . . . ?
N202 K2 O205 C203 -33.1(8) . . . . ?
O201 K2 O205 C202 63.5(9) . . . . ?
O202 K2 O205 C202 124.8(9) . . . . ?
O204 K2 O205 C202 -89.2(9) . . . . ?
O206 K2 O205 C202 -154.8(10) . . . . ?
O203 K2 O205 C202 -35.4(9) . . . . ?
N201 K2 O205 C202 15.2(9) . . . . ?
N202 K2 O205 C202 -163.9(9) . . . . ?
O201 K2 O206 C205 -79.4(9) . . . . ?
O202 K2 O206 C205 -26.4(8) . . . . ?
O204 K2 O206 C205 71.6(8) . . . . ?
O205 K2 O206 C205 -148.6(8) . . . . ?
O203 K2 O206 C205 131.0(8) . . . . ?
N201 K2 O206 C205 -158.7(8) . . . . ?
N202 K2 O206 C205 22.0(8) . . . . ?
O201 K2 O206 C204 58.3(9) . . . . ?
O202 K2 O206 C204 111.3(8) . . . . ?
O204 K2 O206 C204 -150.7(8) . . . . ?
O205 K2 O206 C204 -10.9(7) . . . . ?
O203 K2 O206 C204 -91.3(8) . . . . ?
N201 K2 O206 C204 -21.0(8) . . . . ?
N202 K2 O206 C204 159.7(8) . . . . ?
C207 N201 C201 C202 73.9(14) . . . . ?
C214 N201 C201 C202 -164.0(13) . . . . ?
K2 N201 C201 C202 -45.9(14) . . . . ?
C203 O205 C202 C201 -175.8(10) . . . . ?
K2 O205 C202 C201 -44.4(13) . . . . ?
N201 C201 C202 O205 62.7(16) . . . . ?
C202 O205 C203 C204 -170.0(10) . . . . ?
K2 O205 C203 C204 56.1(10) . . . . ?
C205 O206 C204 C203 -176.8(10) . . . . ?
K2 O206 C204 C203 42.0(11) . . . . ?
O205 C203 C204 O206 -66.4(12) . . . . ?
C204 O206 C205 C206 168.8(10) . . . . ?
K2 O206 C205 C206 -51.7(12) . . . . ?
O206 C205 C206 N202 61.4(14) . . . . ?
C218 N202 C206 C205 77.9(13) . . . . ?
C212 N202 C206 C205 -161.5(10) . . . . ?
K2 N202 C206 C205 -40.9(12) . . . . ?
C214 N201 C207 C208 74.5(13) . . . . ?
C201 N201 C207 C208 -164.0(10) . . . . ?
K2 N201 C207 C208 -44.5(12) . . . . ?
C209 O203 C208 C207 -177.3(11) . . . . ?
K2 O203 C208 C207 -48.6(12) . . . . ?
N201 C207 C208 O203 64.3(14) . . . . ?
C208 O203 C209 C210 -173.5(11) . . . . ?
K2 O203 C209 C210 54.7(12) . . . . ?
C211 O204 C210 C209 -178.9(10) . . . . ?
K2 O204 C210 C209 43.6(12) . . . . ?
O203 C209 C210 O204 -67.2(13) . . . . ?
C210 O204 C211 C212 170.4(10) . . . . ?
K2 O204 C211 C212 -52.9(11) . . . . ?
O204 C211 C212 N202 65.3(14) . . . . ?
C218 N202 C212 C211 -159.8(11) . . . . ?
C206 N202 C212 C211 79.1(14) . . . . ?
K2 N202 C212 C211 -42.3(13) . . . . ?
C215 O201 C213 C214 174.1(11) . . . . ?
K2 O201 C213 C214 -51.0(12) . . . . ?
C207 N201 C214 C213 -163.9(11) . . . . ?
C201 N201 C214 C213 74.6(14) . . . . ?
K2 N201 C214 C213 -44.0(13) . . . . ?
O201 C213 C214 N201 66.0(14) . . . . ?
C213 O201 C215 C216 -179.1(10) . . . . ?
K2 O201 C215 C216 46.0(12) . . . . ?
C217 O202 C216 C215 -176.2(11) . . . . ?
K2 O202 C216 C215 49.9(13) . . . . ?
O201 C215 C216 O202 -64.2(14) . . . . ?
C216 O202 C217 C218 177.1(10) . . . . ?
K2 O202 C217 C218 -50.2(12) . . . . ?
C206 N202 C218 C217 -163.9(10) . . . . ?
C212 N202 C218 C217 75.6(13) . . . . ?
K2 N202 C218 C217 -43.1(11) . . . . ?
O202 C217 C218 N202 65.6(14) . . . . ?
O304 K3 N301 C307 -34.2(14) . . . . ?
O305 K3 N301 C307 99.9(13) . . . . ?
O301 K3 N301 C307 -137.4(14) . . . . ?
O303 K3 N301 C307 -20.0(12) . . . . ?
O302 K3 N301 C307 -155.8(12) . . . . ?
O306 K3 N301 C307 82.9(14) . . . . ?
N302 K3 N301 C307 -51(15) . . . . ?
O304 K3 N301 C301 84.4(16) . . . . ?
O305 K3 N301 C301 -141.5(17) . . . . ?
O301 K3 N301 C301 -18.8(15) . . . . ?
O303 K3 N301 C301 98.6(17) . . . . ?
O302 K3 N301 C301 -37.2(17) . . . . ?
O306 K3 N301 C301 -158.5(15) . . . . ?
N302 K3 N301 C301 67(15) . . . . ?
O304 K3 N301 C313 -153.6(11) . . . . ?
O305 K3 N301 C313 -19.5(11) . . . . ?
O301 K3 N301 C313 103.2(12) . . . . ?
O303 K3 N301 C313 -139.5(12) . . . . ?
O302 K3 N301 C313 84.8(11) . . . . ?
O306 K3 N301 C313 -36.5(12) . . . . ?
N302 K3 N301 C313 -171(14) . . . . ?
O304 K3 N302 C312 -18.0(12) . . . . ?
O305 K3 N302 C312 -151.5(12) . . . . ?
O301 K3 N302 C312 84.6(13) . . . . ?
O303 K3 N302 C312 -31.5(13) . . . . ?
O302 K3 N302 C312 104.6(13) . . . . ?
O306 K3 N302 C312 -135.5(13) . . . . ?
N301 K3 N302 C312 -1(16) . . . . ?
O304 K3 N302 C306 -139.6(15) . . . . ?
O305 K3 N302 C306 86.9(14) . . . . ?
O301 K3 N302 C306 -37.0(16) . . . . ?
O303 K3 N302 C306 -153.1(13) . . . . ?
O302 K3 N302 C306 -17.0(13) . . . . ?
O306 K3 N302 C306 102.9(15) . . . . ?
N301 K3 N302 C306 -122(15) . . . . ?
O304 K3 N302 C318 102.0(16) . . . . ?
O305 K3 N302 C318 -31.4(17) . . . . ?
O301 K3 N302 C318 -155.4(15) . . . . ?
O303 K3 N302 C318 88.5(17) . . . . ?
O302 K3 N302 C318 -135.4(18) . . . . ?
O306 K3 N302 C318 -15.4(15) . . . . ?
N301 K3 N302 C318 119(15) . . . . ?
O304 K3 O301 C302 -122.8(15) . . . . ?
O305 K3 O301 C302 38.2(16) . . . . ?
O303 K3 O301 C302 -63.5(16) . . . . ?
O302 K3 O301 C302 150.1(16) . . . . ?
O306 K3 O301 C302 90.5(17) . . . . ?
N301 K3 O301 C302 -11.2(15) . . . . ?
N302 K3 O301 C302 170.5(16) . . . . ?
O304 K3 O301 C303 102.3(11) . . . . ?
O305 K3 O301 C303 -96.7(12) . . . . ?
O303 K3 O301 C303 161.6(11) . . . . ?
O302 K3 O301 C303 15.2(11) . . . . ?
O306 K3 O301 C303 -44.4(14) . . . . ?
N301 K3 O301 C303 -146.1(13) . . . . ?
N302 K3 O301 C303 35.6(13) . . . . ?
O304 K3 O302 C305 35.4(15) . . . . ?
O305 K3 O302 C305 -122.8(15) . . . . ?
O301 K3 O302 C305 147.9(15) . . . . ?
O303 K3 O302 C305 86.7(15) . . . . ?
O306 K3 O302 C305 -62.2(15) . . . . ?
N301 K3 O302 C305 166.7(14) . . . . ?
N302 K3 O302 C305 -11.7(14) . . . . ?
O304 K3 O302 C304 -96.2(12) . . . . ?
O305 K3 O302 C304 105.5(12) . . . . ?
O301 K3 O302 C304 16.3(11) . . . . ?
O303 K3 O302 C304 -44.9(14) . . . . ?
O306 K3 O302 C304 166.2(12) . . . . ?
N301 K3 O302 C304 35.0(13) . . . . ?
N302 K3 O302 C304 -143.4(13) . . . . ?
O304 K3 O303 C309 18.9(11) . . . . ?
O305 K3 O303 C309 162.2(11) . . . . ?
O301 K3 O303 C309 -94.8(11) . . . . ?
O302 K3 O303 C309 -44.9(13) . . . . ?
O306 K3 O303 C309 101.1(12) . . . . ?
N301 K3 O303 C309 -146.7(12) . . . . ?
N302 K3 O303 C309 32.4(12) . . . . ?
O304 K3 O303 C308 157.6(11) . . . . ?
O305 K3 O303 C308 -59.2(11) . . . . ?
O301 K3 O303 C308 43.9(11) . . . . ?
O302 K3 O303 C308 93.8(12) . . . . ?
O306 K3 O303 C308 -120.2(11) . . . . ?
N301 K3 O303 C308 -8.0(11) . . . . ?
N302 K3 O303 C308 171.1(11) . . . . ?
O305 K3 O304 C311 87.7(14) . . . . ?
O301 K3 O304 C311 -121.9(12) . . . . ?
O303 K3 O304 C311 154.0(13) . . . . ?
O302 K3 O304 C311 -60.7(12) . . . . ?
O306 K3 O304 C311 39.6(12) . . . . ?
N301 K3 O304 C311 168.5(12) . . . . ?
N302 K3 O304 C311 -12.0(12) . . . . ?
O305 K3 O304 C310 -52.8(14) . . . . ?
O301 K3 O304 C310 97.5(11) . . . . ?
O303 K3 O304 C310 13.4(11) . . . . ?
O302 K3 O304 C310 158.7(11) . . . . ?
O306 K3 O304 C310 -101.0(11) . . . . ?
N301 K3 O304 C310 28.0(12) . . . . ?
N302 K3 O304 C310 -152.5(12) . . . . ?
O304 K3 O305 C314 93.8(15) . . . . ?
O301 K3 O305 C314 -58.8(14) . . . . ?
O303 K3 O305 C314 41.0(14) . . . . ?
O302 K3 O305 C314 -120.7(13) . . . . ?
O306 K3 O305 C314 153.0(14) . . . . ?
N301 K3 O305 C314 -9.9(13) . . . . ?
N302 K3 O305 C314 169.3(13) . . . . ?
O304 K3 O305 C315 -43.2(18) . . . . ?
O301 K3 O305 C315 164.2(14) . . . . ?
O303 K3 O305 C315 -95.9(15) . . . . ?
O302 K3 O305 C315 102.3(14) . . . . ?
O306 K3 O305 C315 16.0(14) . . . . ?
N301 K3 O305 C315 -146.9(15) . . . . ?
N302 K3 O305 C315 32.3(15) . . . . ?
O304 K3 O306 C316 161.0(17) . . . . ?
O305 K3 O306 C316 14.8(17) . . . . ?
O301 K3 O306 C316 -49.3(19) . . . . ?
O303 K3 O306 C316 102.4(17) . . . . ?
O302 K3 O306 C316 -98.3(17) . . . . ?
N301 K3 O306 C316 32.2(18) . . . . ?
N302 K3 O306 C316 -149.0(18) . . . . ?
O304 K3 O306 C317 -63.7(16) . . . . ?
O305 K3 O306 C317 150.1(17) . . . . ?
O301 K3 O306 C317 86.1(18) . . . . ?
O303 K3 O306 C317 -122.3(16) . . . . ?
O302 K3 O306 C317 37.0(17) . . . . ?
N301 K3 O306 C317 167.5(16) . . . . ?
N302 K3 O306 C317 -13.6(16) . . . . ?
C307 N301 C301 C302 167.0(18) . . . . ?
C313 N301 C301 C302 -71(2) . . . . ?
K3 N301 C301 C302 48(2) . . . . ?
C303 O301 C302 C301 175.6(19) . . . . ?
K3 O301 C302 C301 40(2) . . . . ?
N301 C301 C302 O301 -61(3) . . . . ?
C302 O301 C303 C304 175.3(18) . . . . ?
K3 O301 C303 C304 -47.5(19) . . . . ?
C305 O302 C304 C303 177.6(16) . . . . ?
K3 O302 C304 C303 -47.4(17) . . . . ?
O301 C303 C304 O302 64(2) . . . . ?
C304 O302 C305 C306 173.3(17) . . . . ?
K3 O302 C305 C306 40(2) . . . . ?
C312 N302 C306 C305 -75(3) . . . . ?
C318 N302 C306 C305 163(2) . . . . ?
K3 N302 C306 C305 45(3) . . . . ?
O302 C305 C306 N302 -59(3) . . . . ?
C301 N301 C307 C308 -70(2) . . . . ?
C313 N301 C307 C308 166.9(17) . . . . ?
K3 N301 C307 C308 49.2(19) . . . . ?
C309 O303 C308 C307 174.0(14) . . . . ?
K3 O303 C308 C307 34.8(18) . . . . ?
N301 C307 C308 O303 -59(2) . . . . ?
C308 O303 C309 C310 171.2(13) . . . . ?
K3 O303 C309 C310 -48.8(15) . . . . ?
C311 O304 C310 C309 173.6(15) . . . . ?
K3 O304 C310 C309 -42.5(17) . . . . ?
O303 C309 C310 O304 60.3(18) . . . . ?
C310 O304 C311 C312 -175.2(18) . . . . ?
K3 O304 C311 C312 42(2) . . . . ?
O304 C311 C312 N302 -62(3) . . . . ?
C306 N302 C312 C311 168.3(17) . . . . ?
C318 N302 C312 C311 -71(2) . . . . ?
K3 N302 C312 C311 49(2) . . . . ?
C307 N301 C313 C314 -70(3) . . . . ?
C301 N301 C313 C314 169(2) . . . . ?
K3 N301 C313 C314 48(2) . . . . ?
C315 O305 C314 C313 175.3(17) . . . . ?
K3 O305 C314 C313 37(2) . . . . ?
N301 C313 C314 O305 -60(3) . . . . ?
C314 O305 C315 C316 175(2) . . . . ?
K3 O305 C315 C316 -45(2) . . . . ?
C317 O306 C316 C315 180(2) . . . . ?
K3 O306 C316 C315 -43(3) . . . . ?
O305 C315 C316 O306 59(3) . . . . ?
C316 O306 C317 C318 -178(2) . . . . ?
K3 O306 C317 C318 44(3) . . . . ?
C312 N302 C318 C317 164(2) . . . . ?
C306 N302 C318 C317 -74(3) . . . . ?
K3 N302 C318 C317 45(3) . . . . ?
O306 C317 C318 N302 -62(3) . . . . ?
O406 K4 N401 C401 138.8(10) . . . . ?
O405 K4 N401 C401 131.6(11) . . . . ?
O403 K4 N401 C401 -110.2(11) . . . . ?
O404 K4 N401 C401 -99.8(10) . . . . ?
O402 K4 N401 C401 20.1(12) . . . . ?
O401 K4 N401 C401 11.6(9) . . . . ?
N402 K4 N401 C401 15(9) . . . . ?
O406 K4 N401 C413 19.4(12) . . . . ?
O405 K4 N401 C413 12.2(10) . . . . ?
O403 K4 N401 C413 130.4(11) . . . . ?
O404 K4 N401 C413 140.7(10) . . . . ?
O402 K4 N401 C413 -99.3(11) . . . . ?
O401 K4 N401 C413 -107.8(11) . . . . ?
N402 K4 N401 C413 -105(8) . . . . ?
O406 K4 N401 C407 -101.9(12) . . . . ?
O405 K4 N401 C407 -109.1(12) . . . . ?
O403 K4 N401 C407 9.1(11) . . . . ?
O404 K4 N401 C407 19.5(13) . . . . ?
O402 K4 N401 C407 139.4(11) . . . . ?
O401 K4 N401 C407 130.9(13) . . . . ?
N402 K4 N401 C407 134(8) . . . . ?
O406 K4 N402 C406 -111.1(14) . . . . ?
O405 K4 N402 C406 -101.0(13) . . . . ?
O403 K4 N402 C406 137.9(13) . . . . ?
O404 K4 N402 C406 130.3(14) . . . . ?
O402 K4 N402 C406 8.8(12) . . . . ?
O401 K4 N402 C406 17.4(14) . . . . ?
N401 K4 N402 C406 14(9) . . . . ?
O406 K4 N402 C412 127.5(11) . . . . ?
O405 K4 N402 C412 137.6(10) . . . . ?
O403 K4 N402 C412 16.4(12) . . . . ?
O404 K4 N402 C412 8.9(10) . . . . ?
O402 K4 N402 C412 -112.6(11) . . . . ?
O401 K4 N402 C412 -104.0(11) . . . . ?
N401 K4 N402 C412 -107(8) . . . . ?
O406 K4 N402 C418 11.6(13) . . . . ?
O405 K4 N402 C418 21.7(14) . . . . ?
O403 K4 N402 C418 -99.4(14) . . . . ?
O404 K4 N402 C418 -107.0(14) . . . . ?
O402 K4 N402 C418 131.5(14) . . . . ?
O401 K4 N402 C418 140.1(13) . . . . ?
N401 K4 N402 C418 137(8) . . . . ?
O406 K4 O401 C402 -78.5(11) . . . . ?
O405 K4 O401 C402 -25.7(10) . . . . ?
O403 K4 O401 C402 71.9(10) . . . . ?
O404 K4 O401 C402 131.3(10) . . . . ?
O402 K4 O401 C402 -147.7(11) . . . . ?
N402 K4 O401 C402 -156.4(10) . . . . ?
N401 K4 O401 C402 23.4(10) . . . . ?
O406 K4 O401 C403 50.0(11) . . . . ?
O405 K4 O401 C403 102.8(9) . . . . ?
O403 K4 O401 C403 -159.5(9) . . . . ?
O404 K4 O401 C403 -100.1(9) . . . . ?
O402 K4 O401 C403 -19.1(8) . . . . ?
N402 K4 O401 C403 -27.8(10) . . . . ?
N401 K4 O401 C403 152.0(10) . . . . ?
O406 K4 O402 C404 -155.5(9) . . . . ?
O405 K4 O402 C404 -96.0(10) . . . . ?
O403 K4 O402 C404 49.1(11) . . . . ?
O404 K4 O402 C404 104.3(9) . . . . ?
O401 K4 O402 C404 -17.5(9) . . . . ?
N402 K4 O402 C404 153.6(10) . . . . ?
N401 K4 O402 C404 -26.1(10) . . . . ?
O406 K4 O402 C405 74.1(10) . . . . ?
O405 K4 O402 C405 133.5(10) . . . . ?
O403 K4 O402 C405 -81.4(10) . . . . ?
O404 K4 O402 C405 -26.2(10) . . . . ?
O401 K4 O402 C405 -148.0(10) . . . . ?
N402 K4 O402 C405 23.1(9) . . . . ?
N401 K4 O402 C405 -156.6(10) . . . . ?
O406 K4 O403 C409 -93.3(12) . . . . ?
O405 K4 O403 C409 -151.6(12) . . . . ?
O404 K4 O403 C409 -11.5(11) . . . . ?
O402 K4 O403 C409 58.0(13) . . . . ?
O401 K4 O403 C409 110.7(12) . . . . ?
N402 K4 O403 C409 -19.2(13) . . . . ?
N401 K4 O403 C409 158.1(13) . . . . ?
O406 K4 O403 C408 131.7(10) . . . . ?
O405 K4 O403 C408 73.4(10) . . . . ?
O404 K4 O403 C408 -146.5(11) . . . . ?
O402 K4 O403 C408 -77.0(10) . . . . ?
O401 K4 O403 C408 -24.3(10) . . . . ?
N402 K4 O403 C408 -154.2(10) . . . . ?
N401 K4 O403 C408 23.1(10) . . . . ?
O406 K4 O404 C410 98.5(12) . . . . ?
O405 K4 O404 C410 43.9(14) . . . . ?
O403 K4 O404 C410 -22.1(11) . . . . ?
O402 K4 O404 C410 -161.4(12) . . . . ?
O401 K4 O404 C410 -102.4(12) . . . . ?
N402 K4 O404 C410 150.4(13) . . . . ?
N401 K4 O404 C410 -32.6(13) . . . . ?
O406 K4 O404 C411 -28.6(11) . . . . ?
O405 K4 O404 C411 -83.2(12) . . . . ?
O403 K4 O404 C411 -149.2(11) . . . . ?
O402 K4 O404 C411 71.5(11) . . . . ?
O401 K4 O404 C411 130.5(10) . . . . ?
N402 K4 O404 C411 23.3(10) . . . . ?
N401 K4 O404 C411 -159.7(10) . . . . ?
O406 K4 O405 C415 -19.9(14) . . . . ?
O403 K4 O405 C415 102.1(14) . . . . ?
O404 K4 O405 C415 49.4(16) . . . . ?
O402 K4 O405 C415 -101.2(14) . . . . ?
O401 K4 O405 C415 -158.9(14) . . . . ?
N402 K4 O405 C415 -30.2(15) . . . . ?
N401 K4 O405 C415 152.7(15) . . . . ?
O406 K4 O405 C414 -151.3(12) . . . . ?
O403 K4 O405 C414 -29.3(11) . . . . ?
O404 K4 O405 C414 -81.9(12) . . . . ?
O402 K4 O405 C414 127.4(11) . . . . ?
O401 K4 O405 C414 69.7(11) . . . . ?
N402 K4 O405 C414 -161.6(10) . . . . ?
N401 K4 O405 C414 21.4(10) . . . . ?
O405 K4 O406 C417 -145.7(15) . . . . ?
O403 K4 O406 C417 135.6(14) . . . . ?
O404 K4 O406 C417 75.6(14) . . . . ?
O402 K4 O406 C417 -25.0(14) . . . . ?
O401 K4 O406 C417 -79.1(15) . . . . ?
N402 K4 O406 C417 24.3(14) . . . . ?
N401 K4 O406 C417 -153.1(14) . . . . ?
O405 K4 O406 C416 -16.0(13) . . . . ?
O403 K4 O406 C416 -94.7(14) . . . . ?
O404 K4 O406 C416 -154.7(14) . . . . ?
O402 K4 O406 C416 104.7(14) . . . . ?
O401 K4 O406 C416 50.6(15) . . . . ?
N402 K4 O406 C416 154.0(15) . . . . ?
N401 K4 O406 C416 -23.4(15) . . . . ?
C413 N401 C401 C402 73.6(17) . . . . ?
C407 N401 C401 C402 -163.5(12) . . . . ?
K4 N401 C401 C402 -44.6(15) . . . . ?
C403 O401 C402 C401 176.9(13) . . . . ?
K4 O401 C402 C401 -54.6(16) . . . . ?
N401 C401 C402 O401 68.7(18) . . . . ?
C402 O401 C403 C404 -177.3(12) . . . . ?
K4 O401 C403 C404 52.1(13) . . . . ?
C405 O402 C404 C403 -177.9(11) . . . . ?
K4 O402 C404 C403 50.4(13) . . . . ?
O401 C403 C404 O402 -70.3(14) . . . . ?
C404 O402 C405 C406 173.0(13) . . . . ?
K4 O402 C405 C406 -54.6(16) . . . . ?
C412 N402 C406 C405 80.2(19) . . . . ?
C418 N402 C406 C405 -158.8(17) . . . . ?
K4 N402 C406 C405 -40(2) . . . . ?
O402 C405 C406 N402 66(2) . . . . ?
C401 N401 C407 C408 80.1(18) . . . . ?
C413 N401 C407 C408 -158.3(16) . . . . ?
K4 N401 C407 C408 -39.6(19) . . . . ?
C409 O403 C408 C407 168.7(14) . . . . ?
K4 O403 C408 C407 -54.7(16) . . . . ?
N401 C407 C408 O403 65(2) . . . . ?
C408 O403 C409 C410 178.1(13) . . . . ?
K4 O403 C409 C410 41.6(17) . . . . ?
C411 O404 C410 C409 179.8(14) . . . . ?
K4 O404 C410 C409 51.9(16) . . . . ?
O403 C409 C410 O404 -63.1(19) . . . . ?
C410 O404 C411 C412 175.7(16) . . . . ?
K4 O404 C411 C412 -55.6(18) . . . . ?
C406 N402 C412 C411 -161.5(15) . . . . ?
C418 N402 C412 C411 74.5(18) . . . . ?
K4 N402 C412 C411 -40.3(17) . . . . ?
O404 C411 C412 N402 68(2) . . . . ?
C401 N401 C413 C414 -165.1(16) . . . . ?
C407 N401 C413 C414 74(2) . . . . ?
K4 N401 C413 C414 -45.7(19) . . . . ?
C415 O405 C414 C413 172.6(15) . . . . ?
K4 O405 C414 C413 -53.0(16) . . . . ?
N401 C413 C414 O405 67(2) . . . . ?
C414 O405 C415 C416 -172.2(15) . . . . ?
K4 O405 C415 C416 52.6(19) . . . . ?
C417 O406 C416 C415 178.9(18) . . . . ?
K4 O406 C416 C415 49(2) . . . . ?
O405 C415 C416 O406 -67(2) . . . . ?
C416 O406 C417 C418 171.4(16) . . . . ?
K4 O406 C417 C418 -58.3(18) . . . . ?
C406 N402 C418 C417 75(2) . . . . ?
C412 N402 C418 C417 -162.4(19) . . . . ?
K4 N402 C418 C417 -46(2) . . . . ?
O406 C417 C418 N402 73(2) . . . . ?
O503 K5 N501 C513 -128.9(8) . . . . ?
O505 K5 N501 C513 -18.5(7) . . . . ?
O502 K5 N501 C513 95.0(8) . . . . ?
O506 K5 N501 C513 -28.2(8) . . . . ?
O504 K5 N501 C513 -140.2(7) . . . . ?
O501 K5 N501 C513 105.7(8) . . . . ?
N502 K5 N501 C513 53(10) . . . . ?
O503 K5 N501 C501 108.9(7) . . . . ?
O505 K5 N501 C501 -140.7(7) . . . . ?
O502 K5 N501 C501 -27.2(8) . . . . ?
O506 K5 N501 C501 -150.4(6) . . . . ?
O504 K5 N501 C501 97.6(7) . . . . ?
O501 K5 N501 C501 -16.6(6) . . . . ?
N502 K5 N501 C501 -69(10) . . . . ?
O503 K5 N501 C507 -9.6(8) . . . . ?
O505 K5 N501 C507 100.8(8) . . . . ?
O502 K5 N501 C507 -145.7(8) . . . . ?
O506 K5 N501 C507 91.1(8) . . . . ?
O504 K5 N501 C507 -20.9(9) . . . . ?
O501 K5 N501 C507 -135.1(8) . . . . ?
N502 K5 N501 C507 172(100) . . . . ?
O503 K5 N502 C506 -145.2(7) . . . . ?
O505 K5 N502 C506 103.5(8) . . . . ?
O502 K5 N502 C506 -9.8(7) . . . . ?
O506 K5 N502 C506 115.0(8) . . . . ?
O504 K5 N502 C506 -134.1(8) . . . . ?
O501 K5 N502 C506 -19.1(8) . . . . ?
N501 K5 N502 C506 33(10) . . . . ?
O503 K5 N502 C512 -26.1(9) . . . . ?
O505 K5 N502 C512 -137.4(8) . . . . ?
O502 K5 N502 C512 109.3(9) . . . . ?
O506 K5 N502 C512 -125.9(9) . . . . ?
O504 K5 N502 C512 -15.1(8) . . . . ?
O501 K5 N502 C512 100.0(8) . . . . ?
N501 K5 N502 C512 152(9) . . . . ?
O503 K5 N502 C518 95.1(7) . . . . ?
O505 K5 N502 C518 -16.2(8) . . . . ?
O502 K5 N502 C518 -129.5(8) . . . . ?
O506 K5 N502 C518 -4.7(7) . . . . ?
O504 K5 N502 C518 106.2(7) . . . . ?
O501 K5 N502 C518 -138.8(7) . . . . ?
N501 K5 N502 C518 -87(10) . . . . ?
O503 K5 O501 C503 163.9(8) . . . . ?
O505 K5 O501 C503 -102.4(8) . . . . ?
O502 K5 O501 C503 19.5(7) . . . . ?
O506 K5 O501 C503 -47.7(9) . . . . ?
O504 K5 O501 C503 101.8(8) . . . . ?
N501 K5 O501 C503 -149.5(8) . . . . ?
N502 K5 O501 C503 29.0(8) . . . . ?
O503 K5 O501 C502 -62.2(8) . . . . ?
O505 K5 O501 C502 31.5(8) . . . . ?
O502 K5 O501 C502 153.4(8) . . . . ?
O506 K5 O501 C502 86.3(8) . . . . ?
O504 K5 O501 C502 -124.2(7) . . . . ?
N501 K5 O501 C502 -15.5(7) . . . . ?
N502 K5 O501 C502 163.0(7) . . . . ?
O503 K5 O502 C504 -52.9(9) . . . . ?
O505 K5 O502 C504 95.4(8) . . . . ?
O506 K5 O502 C504 156.5(7) . . . . ?
O504 K5 O502 C504 -109.3(8) . . . . ?
O501 K5 O502 C504 13.5(7) . . . . ?
N501 K5 O502 C504 24.4(8) . . . . ?
N502 K5 O502 C504 -156.8(8) . . . . ?
O503 K5 O502 C505 81.1(9) . . . . ?
O505 K5 O502 C505 -130.6(8) . . . . ?
O506 K5 O502 C505 -69.4(8) . . . . ?
O504 K5 O502 C505 24.7(8) . . . . ?
O501 K5 O502 C505 147.6(9) . . . . ?
N501 K5 O502 C505 158.4(8) . . . . ?
N502 K5 O502 C505 -22.8(8) . . . . ?
O505 K5 O503 C509 146.9(9) . . . . ?
O502 K5 O503 C509 -59.4(10) . . . . ?
O506 K5 O503 C509 89.1(9) . . . . ?
O504 K5 O503 C509 10.4(8) . . . . ?
O501 K5 O503 C509 -112.1(9) . . . . ?
N501 K5 O503 C509 -158.4(10) . . . . ?
N502 K5 O503 C509 21.5(10) . . . . ?
O505 K5 O503 C508 -79.6(9) . . . . ?
O502 K5 O503 C508 74.1(10) . . . . ?
O506 K5 O503 C508 -137.4(9) . . . . ?
O504 K5 O503 C508 143.9(10) . . . . ?
O501 K5 O503 C508 21.4(9) . . . . ?
N501 K5 O503 C508 -24.9(9) . . . . ?
N502 K5 O503 C508 155.0(9) . . . . ?
O503 K5 O504 C510 23.1(8) . . . . ?
O505 K5 O504 C510 -41.0(9) . . . . ?
O502 K5 O504 C510 166.5(8) . . . . ?
O506 K5 O504 C510 -91.8(8) . . . . ?
O501 K5 O504 C510 107.2(8) . . . . ?
N501 K5 O504 C510 34.4(9) . . . . ?
N502 K5 O504 C510 -146.0(9) . . . . ?
O503 K5 O504 C511 151.0(9) . . . . ?
O505 K5 O504 C511 87.0(9) . . . . ?
O502 K5 O504 C511 -65.5(9) . . . . ?
O506 K5 O504 C511 36.2(9) . . . . ?
O501 K5 O504 C511 -124.8(8) . . . . ?
N501 K5 O504 C511 162.4(8) . . . . ?
N502 K5 O504 C511 -18.0(8) . . . . ?
O503 K5 O505 C515 -90.9(9) . . . . ?
O502 K5 O505 C515 108.1(8) . . . . ?
O506 K5 O505 C515 24.3(8) . . . . ?
O504 K5 O505 C515 -39.5(10) . . . . ?
O501 K5 O505 C515 167.0(8) . . . . ?
N501 K5 O505 C515 -146.0(9) . . . . ?
N502 K5 O505 C515 35.8(9) . . . . ?
O503 K5 O505 C514 43.3(9) . . . . ?
O502 K5 O505 C514 -117.7(9) . . . . ?
O506 K5 O505 C514 158.4(9) . . . . ?
O504 K5 O505 C514 94.7(9) . . . . ?
O501 K5 O505 C514 -58.8(9) . . . . ?
N501 K5 O505 C514 -11.8(9) . . . . ?
N502 K5 O505 C514 170.0(9) . . . . ?
O503 K5 O506 C517 -142.6(6) . . . . ?
O505 K5 O506 C517 139.3(7) . . . . ?
O502 K5 O506 C517 18.1(6) . . . . ?
O504 K5 O506 C517 -84.0(6) . . . . ?
O501 K5 O506 C517 71.0(7) . . . . ?
N501 K5 O506 C517 149.1(6) . . . . ?
N502 K5 O506 C517 -29.0(6) . . . . ?
O503 K5 O506 C516 87.9(8) . . . . ?
O505 K5 O506 C516 9.8(8) . . . . ?
O502 K5 O506 C516 -111.4(8) . . . . ?
O504 K5 O506 C516 146.5(8) . . . . ?
O501 K5 O506 C516 -58.5(9) . . . . ?
N501 K5 O506 C516 19.5(9) . . . . ?
N502 K5 O506 C516 -158.6(9) . . . . ?
C513 N501 C501 C502 -74.1(13) . . . . ?
C507 N501 C501 C502 165.3(10) . . . . ?
K5 N501 C501 C502 46.4(11) . . . . ?
C503 O501 C502 C501 -178.9(10) . . . . ?
K5 O501 C502 C501 45.4(12) . . . . ?
N501 C501 C502 O501 -63.6(13) . . . . ?
C502 O501 C503 C504 174.2(10) . . . . ?
K5 O501 C503 C504 -49.6(12) . . . . ?
C505 O502 C504 C503 -179.1(10) . . . . ?
K5 O502 C504 C503 -43.4(11) . . . . ?
O501 C503 C504 O502 61.1(13) . . . . ?
C504 O502 C505 C506 -170.6(10) . . . . ?
K5 O502 C505 C506 52.3(12) . . . . ?
C512 N502 C506 C505 -75.3(14) . . . . ?
C518 N502 C506 C505 164.3(10) . . . . ?
K5 N502 C506 C505 42.6(13) . . . . ?
O502 C505 C506 N502 -65.9(14) . . . . ?
C513 N501 C507 C508 161.3(12) . . . . ?
C501 N501 C507 C508 -77.1(14) . . . . ?
K5 N501 C507 C508 42.9(13) . . . . ?
C509 O503 C508 C507 -167.2(11) . . . . ?
K5 O503 C508 C507 57.1(13) . . . . ?
N501 C507 C508 O503 -67.9(15) . . . . ?
C508 O503 C509 C510 -177.7(12) . . . . ?
K5 O503 C509 C510 -42.3(14) . . . . ?
C511 O504 C510 C509 176.1(10) . . . . ?
K5 O504 C510 C509 -54.8(12) . . . . ?
O503 C509 C510 O504 66.3(15) . . . . ?
C510 O504 C511 C512 176.5(11) . . . . ?
K5 O504 C511 C512 49.5(12) . . . . ?
C506 N502 C512 C511 167.4(12) . . . . ?
C518 N502 C512 C511 -73.3(14) . . . . ?
K5 N502 C512 C511 48.8(13) . . . . ?
O504 C511 C512 N502 -69.3(15) . . . . ?
C501 N501 C513 C514 170.4(12) . . . . ?
C507 N501 C513 C514 -70.0(15) . . . . ?
K5 N501 C513 C514 48.6(14) . . . . ?
C515 O505 C514 C513 175.8(11) . . . . ?
K5 O505 C514 C513 40.3(14) . . . . ?
N501 C513 C514 O505 -61.1(16) . . . . ?
C514 O505 C515 C516 165.2(10) . . . . ?
K5 O505 C515 C516 -56.2(11) . . . . ?
C517 O506 C516 C515 -171.1(9) . . . . ?
K5 O506 C516 C515 -41.0(12) . . . . ?
O505 C515 C516 O506 64.7(12) . . . . ?
C516 O506 C517 C518 -166.9(9) . . . . ?
K5 O506 C517 C518 61.4(10) . . . . ?
C506 N502 C518 C517 -84.9(13) . . . . ?
C512 N502 C518 C517 155.0(11) . . . . ?
K5 N502 C518 C517 35.2(12) . . . . ?
O506 C517 C518 N502 -66.3(13) . . . . ?
O605 K6 N601 C67B -114(2) . . . . ?
O63B K6 N601 C67B 11(2) . . . . ?
O602 K6 N601 C67B 109(2) . . . . ?
O63A K6 N601 C67B -8(2) . . . . ?
O604 K6 N601 C67B -26(2) . . . . ?
O601 K6 N601 C67B 126(2) . . . . ?
O606 K6 N601 C67B -120(2) . . . . ?
N602 K6 N601 C67B 10(4) . . . . ?
C611 K6 N601 C67B -4(2) . . . . ?
C68A K6 N601 C67B 18(2) . . . . ?
C69B K6 N601 C67B -1(2) . . . . ?
O605 K6 N601 C613 -20.8(10) . . . . ?
O63B K6 N601 C613 103.6(11) . . . . ?
O602 K6 N601 C613 -157.9(10) . . . . ?
O63A K6 N601 C613 84.6(11) . . . . ?
O604 K6 N601 C613 66.6(11) . . . . ?
O601 K6 N601 C613 -140.7(11) . . . . ?
O606 K6 N601 C613 -26.5(11) . . . . ?
N602 K6 N601 C613 103(4) . . . . ?
C611 K6 N601 C613 88.7(11) . . . . ?
C68A K6 N601 C613 111.5(15) . . . . ?
C69B K6 N601 C613 92.2(11) . . . . ?
O605 K6 N601 C601 102.8(11) . . . . ?
O63B K6 N601 C601 -132.8(12) . . . . ?
O602 K6 N601 C601 -34.3(12) . . . . ?
O63A K6 N601 C601 -151.8(12) . . . . ?
O604 K6 N601 C601 -169.8(10) . . . . ?
O601 K6 N601 C601 -17.1(10) . . . . ?
O606 K6 N601 C601 97.1(11) . . . . ?
N602 K6 N601 C601 -133(3) . . . . ?
C611 K6 N601 C601 -147.7(10) . . . . ?
C68A K6 N601 C601 -124.9(15) . . . . ?
C69B K6 N601 C601 -144.3(11) . . . . ?
O605 K6 N601 C67A -145.2(13) . . . . ?
O63B K6 N601 C67A -20.8(12) . . . . ?
O602 K6 N601 C67A 77.7(12) . . . . ?
O63A K6 N601 C67A -39.8(12) . . . . ?
O604 K6 N601 C67A -57.8(12) . . . . ?
O601 K6 N601 C67A 94.9(12) . . . . ?
O606 K6 N601 C67A -150.9(11) . . . . ?
N602 K6 N601 C67A -21(4) . . . . ?
C611 K6 N601 C67A -35.6(13) . . . . ?
C68A K6 N601 C67A -12.9(15) . . . . ?
C69B K6 N601 C67A -32.2(12) . . . . ?
O605 K6 N602 C606 -149.2(9) . . . . ?
O63B K6 N602 C606 89.1(10) . . . . ?
O602 K6 N602 C606 -12.5(9) . . . . ?
O63A K6 N602 C606 107.2(10) . . . . ?
O604 K6 N602 C606 127.9(10) . . . . ?
O601 K6 N602 C606 -23.4(10) . . . . ?
O606 K6 N602 C606 -138.2(10) . . . . ?
N601 K6 N602 C606 89(4) . . . . ?
C611 K6 N602 C606 105.4(10) . . . . ?
C68A K6 N602 C606 81.9(13) . . . . ?
C69B K6 N602 C606 100.4(10) . . . . ?
O605 K6 N602 C618 -23.8(8) . . . . ?
O63B K6 N602 C618 -145.4(7) . . . . ?
O602 K6 N602 C618 112.9(7) . . . . ?
O63A K6 N602 C618 -127.4(8) . . . . ?
O604 K6 N602 C618 -106.6(7) . . . . ?
O601 K6 N602 C618 102.0(7) . . . . ?
O606 K6 N602 C618 -12.8(6) . . . . ?
N601 K6 N602 C618 -145(3) . . . . ?
C611 K6 N602 C618 -129.2(9) . . . . ?
C68A K6 N602 C618 -152.7(11) . . . . ?
C69B K6 N602 C618 -134.1(8) . . . . ?
O605 K6 N602 C612 93.6(10) . . . . ?
O63B K6 N602 C612 -28.1(11) . . . . ?
O602 K6 N602 C612 -129.7(10) . . . . ?
O63A K6 N602 C612 -10.0(11) . . . . ?
O604 K6 N602 C612 10.7(9) . . . . ?
O601 K6 N602 C612 -140.6(10) . . . . ?
O606 K6 N602 C612 104.6(10) . . . . ?
N601 K6 N602 C612 -28(4) . . . . ?
C611 K6 N602 C612 -11.8(10) . . . . ?
C68A K6 N602 C612 -35.3(14) . . . . ?
C69B K6 N602 C612 -16.8(11) . . . . ?
O605 K6 O601 C603 155.8(9) . . . . ?
O63B K6 O601 C603 -102.2(9) . . . . ?
O602 K6 O601 C603 9.3(8) . . . . ?
O63A K6 O601 C603 -114.0(10) . . . . ?
O604 K6 O601 C603 -68.3(11) . . . . ?
O606 K6 O601 C603 95.1(9) . . . . ?
N601 K6 O601 C603 -153.5(10) . . . . ?
N602 K6 O601 C603 20.4(10) . . . . ?
C611 K6 O601 C603 -36.2(11) . . . . ?
C68A K6 O601 C603 -108.7(12) . . . . ?
C69B K6 O601 C603 -92.3(11) . . . . ?
O605 K6 O601 C602 -62.6(10) . . . . ?
O63B K6 O601 C602 39.4(10) . . . . ?
O602 K6 O601 C602 151.0(11) . . . . ?
O63A K6 O601 C602 27.6(11) . . . . ?
O604 K6 O601 C602 73.3(12) . . . . ?
O606 K6 O601 C602 -123.2(10) . . . . ?
N601 K6 O601 C602 -11.8(9) . . . . ?
N602 K6 O601 C602 162.0(9) . . . . ?
C611 K6 O601 C602 105.5(10) . . . . ?
C68A K6 O601 C602 32.9(12) . . . . ?
C69B K6 O601 C602 49.4(12) . . . . ?
O605 K6 O602 C604 -42.7(11) . . . . ?
O63B K6 O602 C604 104.5(10) . . . . ?
O63A K6 O602 C604 110.3(10) . . . . ?
O604 K6 O602 C604 175.5(9) . . . . ?
O601 K6 O602 C604 21.3(9) . . . . ?
O606 K6 O602 C604 -101.5(9) . . . . ?
N601 K6 O602 C604 38.4(10) . . . . ?
N602 K6 O602 C604 -148.1(10) . . . . ?
C611 K6 O602 C604 173.3(10) . . . . ?
C68A K6 O602 C604 89.4(12) . . . . ?
C69B K6 O602 C604 130.1(10) . . . . ?
O605 K6 O602 C605 83.9(11) . . . . ?
O63B K6 O602 C605 -128.8(10) . . . . ?
O63A K6 O602 C605 -123.0(10) . . . . ?
O604 K6 O602 C605 -57.8(10) . . . . ?
O601 K6 O602 C605 148.0(10) . . . . ?
O606 K6 O602 C605 25.2(9) . . . . ?
N601 K6 O602 C605 165.1(9) . . . . ?
N602 K6 O602 C605 -21.4(9) . . . . ?
C611 K6 O602 C605 -60.0(9) . . . . ?
C68A K6 O602 C605 -143.9(11) . . . . ?
C69B K6 O602 C605 -103.2(10) . . . . ?
O605 K6 O63A C69A -127(2) . . . . ?
O63B K6 O63A C69A 88(3) . . . . ?
O602 K6 O63A C69A 69(2) . . . . ?
O604 K6 O63A C69A -25(2) . . . . ?
O601 K6 O63A C69A 135(2) . . . . ?
O606 K6 O63A C69A -74(2) . . . . ?
N601 K6 O63A C69A 174(2) . . . . ?
N602 K6 O63A C69A -4(2) . . . . ?
C611 K6 O63A C69A -2(2) . . . . ?
C68A K6 O63A C69A 122(3) . . . . ?
C69B K6 O63A C69A 14.2(19) . . . . ?
O605 K6 O63A C68A 111(2) . . . . ?
O63B K6 O63A C68A -34(2) . . . . ?
O602 K6 O63A C68A -53(2) . . . . ?
O604 K6 O63A C68A -147(2) . . . . ?
O601 K6 O63A C68A 13(2) . . . . ?
O606 K6 O63A C68A 164.3(19) . . . . ?
N601 K6 O63A C68A 52.3(19) . . . . ?
N602 K6 O63A C68A -126(2) . . . . ?
C611 K6 O63A C68A -124(2) . . . . ?
C69B K6 O63A C68A -108(3) . . . . ?
O605 K6 O63B C68B 21.8(18) . . . . ?
O602 K6 O63B C68B -138.6(17) . . . . ?
O63A K6 O63B C68B 58(2) . . . . ?
O604 K6 O63B C68B 117.0(18) . . . . ?
O601 K6 O63B C68B -77.8(17) . . . . ?
O606 K6 O63B C68B 80.8(18) . . . . ?
N601 K6 O63B C68B -26.3(16) . . . . ?
N602 K6 O63B C68B 153.7(16) . . . . ?
C611 K6 O63B C68B 141.7(18) . . . . ?
C68A K6 O63B C68B -51(3) . . . . ?
C69B K6 O63B C68B 125(3) . . . . ?
O605 K6 O63B C69B -103.0(16) . . . . ?
O602 K6 O63B C69B 96.6(16) . . . . ?
O63A K6 O63B C69B -67(2) . . . . ?
O604 K6 O63B C69B -7.8(15) . . . . ?
O601 K6 O63B C69B 157.4(16) . . . . ?
O606 K6 O63B C69B -44.0(18) . . . . ?
N601 K6 O63B C69B -151.1(17) . . . . ?
N602 K6 O63B C69B 28.9(17) . . . . ?
C611 K6 O63B C69B 16.9(15) . . . . ?
C68A K6 O63B C69B -175(5) . . . . ?
O605 K6 O604 C611 -163.1(8) . . . . ?
O63B K6 O604 C611 98.7(9) . . . . ?
O602 K6 O604 C611 -5.5(8) . . . . ?
O63A K6 O604 C611 115.3(10) . . . . ?
O601 K6 O604 C611 61.1(10) . . . . ?
O606 K6 O604 C611 -105.1(8) . . . . ?
N601 K6 O604 C611 133.5(8) . . . . ?
N602 K6 O604 C611 -42.5(8) . . . . ?
C68A K6 O604 C611 101.8(11) . . . . ?
C69B K6 O604 C611 94.1(11) . . . . ?
O605 K6 O604 C610 73.5(10) . . . . ?
O63B K6 O604 C610 -24.6(10) . . . . ?
O602 K6 O604 C610 -128.9(9) . . . . ?
O63A K6 O604 C610 -8.1(10) . . . . ?
O601 K6 O604 C610 -62.3(12) . . . . ?
O606 K6 O604 C610 131.5(9) . . . . ?
N601 K6 O604 C610 10.1(10) . . . . ?
N602 K6 O604 C610 -165.9(10) . . . . ?
C611 K6 O604 C610 -123.4(13) . . . . ?
C68A K6 O604 C610 -21.6(12) . . . . ?
C69B K6 O604 C610 -29.3(10) . . . . ?
O63B K6 O605 C615 145.6(11) . . . . ?
O602 K6 O605 C615 -65.4(12) . . . . ?
O63A K6 O605 C615 136.0(11) . . . . ?
O604 K6 O605 C615 78.8(11) . . . . ?
O601 K6 O605 C615 -118.3(10) . . . . ?
O606 K6 O605 C615 6.8(10) . . . . ?
N601 K6 O605 C615 -167.7(11) . . . . ?
N602 K6 O605 C615 17.8(12) . . . . ?
C611 K6 O605 C615 70.9(11) . . . . ?
C68A K6 O605 C615 159.2(12) . . . . ?
C69B K6 O605 C615 121.5(11) . . . . ?
O63B K6 O605 C614 -56.6(12) . . . . ?
O602 K6 O605 C614 92.4(12) . . . . ?
O63A K6 O605 C614 -66.2(12) . . . . ?
O604 K6 O605 C614 -123.5(11) . . . . ?
O601 K6 O605 C614 39.4(11) . . . . ?
O606 K6 O605 C614 164.6(12) . . . . ?
N601 K6 O605 C614 -10.0(11) . . . . ?
N602 K6 O605 C614 175.6(11) . . . . ?
C611 K6 O605 C614 -131.4(11) . . . . ?
C68A K6 O605 C614 -43.0(13) . . . . ?
C69B K6 O605 C614 -80.8(12) . . . . ?
O605 K6 O606 C617 152.9(10) . . . . ?
O63B K6 O606 C617 79.0(11) . . . . ?
O602 K6 O606 C617 -63.5(9) . . . . ?
O63A K6 O606 C617 86.4(10) . . . . ?
O604 K6 O606 C617 45.8(9) . . . . ?
O601 K6 O606 C617 -127.3(9) . . . . ?
N601 K6 O606 C617 158.6(9) . . . . ?
N602 K6 O606 C617 -16.3(9) . . . . ?
C611 K6 O606 C617 23.0(9) . . . . ?
C68A K6 O606 C617 98.0(15) . . . . ?
C69B K6 O606 C617 60.3(11) . . . . ?
O605 K6 O606 C616 24.4(9) . . . . ?
O63B K6 O606 C616 -49.5(11) . . . . ?
O602 K6 O606 C616 168.0(9) . . . . ?
O63A K6 O606 C616 -42.1(11) . . . . ?
O604 K6 O606 C616 -82.7(9) . . . . ?
O601 K6 O606 C616 104.2(9) . . . . ?
N601 K6 O606 C616 30.2(10) . . . . ?
N602 K6 O606 C616 -144.8(10) . . . . ?
C611 K6 O606 C616 -105.5(10) . . . . ?
C68A K6 O606 C616 -30.4(16) . . . . ?
C69B K6 O606 C616 -68.2(11) . . . . ?
C67B N601 C601 C602 -91(3) . . . . ?
C613 N601 C601 C602 162.8(15) . . . . ?
C67A N601 C601 C602 -68.6(17) . . . . ?
K6 N601 C601 C602 45.8(17) . . . . ?
C603 O601 C602 C601 179.4(13) . . . . ?
K6 O601 C602 C601 39.5(16) . . . . ?
N601 C601 C602 O601 -59(2) . . . . ?
C602 O601 C603 C604 177.9(13) . . . . ?
K6 O601 C603 C604 -39.8(15) . . . . ?
C605 O602 C604 C603 178.8(12) . . . . ?
K6 O602 C604 C603 -51.9(15) . . . . ?
O601 C603 C604 O602 63.8(17) . . . . ?
C604 O602 C605 C606 -179.3(12) . . . . ?
K6 O602 C605 C606 52.9(13) . . . . ?
C618 N602 C606 C605 -75.7(15) . . . . ?
C612 N602 C606 C605 162.4(12) . . . . ?
K6 N602 C606 C605 45.6(14) . . . . ?
O602 C605 C606 N602 -69.6(16) . . . . ?
C67B N601 C67A C68A -77(5) . . . . ?
C613 N601 C67A C68A -92(3) . . . . ?
C601 N601 C67A C68A 140(2) . . . . ?
K6 N601 C67A C68A 24(3) . . . . ?
C613 N601 C67B C68B -98(4) . . . . ?
C601 N601 C67B C68B 143(3) . . . . ?
C67A N601 C67B C68B 96(6) . . . . ?
K6 N601 C67B C68B 6(5) . . . . ?
C601 N601 C67B C613 -119(2) . . . . ?
C67A N601 C67B C613 -167(4) . . . . ?
K6 N601 C67B C613 104.1(13) . . . . ?
C69A O63A C68A C67A 163(3) . . . . ?
K6 O63A C68A C67A -65(3) . . . . ?
C69A O63A C68A K6 -132(3) . . . . ?
N601 C67A C68A O63A 26(4) . . . . ?
N601 C67A C68A K6 -19(2) . . . . ?
O605 K6 C68A O63A -70.1(19) . . . . ?
O63B K6 C68A O63A 40(3) . . . . ?
O602 K6 C68A O63A 136.9(18) . . . . ?
O604 K6 C68A O63A 28.1(18) . . . . ?
O601 K6 C68A O63A -168(2) . . . . ?
O606 K6 C68A O63A -24(3) . . . . ?
N601 K6 C68A O63A -111(2) . . . . ?
N602 K6 C68A O63A 68(2) . . . . ?
C611 K6 C68A O63A 51.3(19) . . . . ?
C69B K6 C68A O63A 36.6(16) . . . . ?
O605 K6 C68A C67A 54(2) . . . . ?
O63B K6 C68A C67A 164(5) . . . . ?
O602 K6 C68A C67A -99(2) . . . . ?
O63A K6 C68A C67A 124(3) . . . . ?
O604 K6 C68A C67A 152(2) . . . . ?
O601 K6 C68A C67A -43.8(19) . . . . ?
O606 K6 C68A C67A 100(2) . . . . ?
N601 K6 C68A C67A 12.7(15) . . . . ?
N602 K6 C68A C67A -168.3(16) . . . . ?
C611 K6 C68A C67A 175(2) . . . . ?
C69B K6 C68A C67A 161(3) . . . . ?
N601 C67B C68B O63B -31(5) . . . . ?
C613 C67B C68B O63B -89(3) . . . . ?
C69B O63B C68B C67B 165(3) . . . . ?
K6 O63B C68B C67B 40(3) . . . . ?
C68A O63A C69A C610 170(3) . . . . ?
K6 O63A C69A C610 49(3) . . . . ?
C68B O63B C69B C610 -89(3) . . . . ?
K6 O63B C69B C610 41(3) . . . . ?
C68B O63B C69B K6 -130(2) . . . . ?
O605 K6 C69B O63B 82.6(15) . . . . ?
O602 K6 C69B O63B -92.9(16) . . . . ?
O63A K6 C69B O63B 42.2(13) . . . . ?
O604 K6 C69B O63B 169(2) . . . . ?
O601 K6 C69B O63B -25.2(17) . . . . ?
O606 K6 C69B O63B 147.8(13) . . . . ?
N601 K6 C69B O63B 25.0(15) . . . . ?
N602 K6 C69B O63B -153.8(15) . . . . ?
C611 K6 C69B O63B -158.5(19) . . . . ?
C68A K6 C69B O63B 1.8(18) . . . . ?
O605 K6 C69B C610 -60.8(14) . . . . ?
O63B K6 C69B C610 -143(3) . . . . ?
O602 K6 C69B C610 123.7(13) . . . . ?
O63A K6 C69B C610 -101(2) . . . . ?
O604 K6 C69B C610 25.9(9) . . . . ?
O601 K6 C69B C610 -168.7(11) . . . . ?
O606 K6 C69B C610 4.4(16) . . . . ?
N601 K6 C69B C610 -118.4(14) . . . . ?
N602 K6 C69B C610 62.7(14) . . . . ?
C611 K6 C69B C610 58.1(12) . . . . ?
C68A K6 C69B C610 -142(2) . . . . ?
O63A C69A C610 O604 -59(3) . . . . ?
O63A C69A C610 C69B -97(9) . . . . ?
C611 O604 C610 C69A -76(3) . . . . ?
K6 O604 C610 C69A 40(2) . . . . ?
C611 O604 C610 C69B -64.7(19) . . . . ?
K6 O604 C610 C69B 51.6(17) . . . . ?
O63B C69B C610 C69A 81(8) . . . . ?
K6 C69B C610 C69A 110(8) . . . . ?
O63B C69B C610 O604 -66(3) . . . . ?
K6 C69B C610 O604 -36.6(11) . . . . ?
C610 O604 C611 C612 -163.7(13) . . . . ?
K6 O604 C611 C612 75.9(13) . . . . ?
C610 O604 C611 K6 120.4(12) . . . . ?
O605 K6 C611 O604 19.7(9) . . . . ?
O63B K6 C611 O604 -72.0(8) . . . . ?
O602 K6 C611 O604 174.9(8) . . . . ?
O63A K6 C611 O604 -54.7(8) . . . . ?
O601 K6 C611 O604 -146.4(7) . . . . ?
O606 K6 C611 O604 71.9(8) . . . . ?
N601 K6 C611 O604 -58.5(9) . . . . ?
N602 K6 C611 O604 123.5(10) . . . . ?
C68A K6 C611 O604 -75.0(11) . . . . ?
C69B K6 C611 O604 -63.0(9) . . . . ?
O605 K6 C611 C612 -92.7(11) . . . . ?
O63B K6 C611 C612 175.5(11) . . . . ?
O602 K6 C611 C612 62.4(10) . . . . ?
O63A K6 C611 C612 -167.1(12) . . . . ?
O604 K6 C611 C612 -112.4(14) . . . . ?
O601 K6 C611 C612 101.2(11) . . . . ?
O606 K6 C611 C612 -40.5(10) . . . . ?
N601 K6 C611 C612 -171.0(9) . . . . ?
N602 K6 C611 C612 11.1(9) . . . . ?
C68A K6 C611 C612 172.5(13) . . . . ?
C69B K6 C611 C612 -175.5(13) . . . . ?
C606 N602 C612 C611 -94.0(15) . . . . ?
C618 N602 C612 C611 139.4(13) . . . . ?
K6 N602 C612 C611 21.2(16) . . . . ?
O604 C611 C612 N602 -68.3(18) . . . . ?
K6 C611 C612 N602 -17.4(13) . . . . ?
C67B N601 C613 C614 163(2) . . . . ?
C601 N601 C613 C614 -67.9(19) . . . . ?
C67A N601 C613 C614 170.6(15) . . . . ?
K6 N601 C613 C614 52.7(16) . . . . ?
C601 N601 C613 C67B 129(2) . . . . ?
C67A N601 C613 C67B 7(2) . . . . ?
K6 N601 C613 C67B -110.6(18) . . . . ?
C68B C67B C613 N601 117(3) . . . . ?
N601 C67B C613 C614 -37(5) . . . . ?
C68B C67B C613 C614 80(6) . . . . ?
C615 O605 C614 C613 -161.2(14) . . . . ?
K6 O605 C614 C613 39.9(18) . . . . ?
N601 C613 C614 O605 -65(2) . . . . ?
C67B C613 C614 O605 -38(5) . . . . ?
C614 O605 C615 C616 164.4(13) . . . . ?
K6 O605 C615 C616 -36.7(16) . . . . ?
C617 O606 C616 C615 176.9(13) . . . . ?
K6 O606 C616 C615 -52.7(15) . . . . ?
O605 C615 C616 O606 61.4(17) . . . . ?
C616 O606 C617 C618 171.4(12) . . . . ?
K6 O606 C617 C618 45.4(14) . . . . ?
C606 N602 C618 C617 160.5(11) . . . . ?
C612 N602 C618 C617 -76.9(12) . . . . ?
K6 N602 C618 C617 40.9(10) . . . . ?
O606 C617 C618 N602 -60.6(14) . . . . ?
